data_1575569
loop_
_publ_author_name
'J&#x119;drzkiewicz, Dawid'
'Morasch, Michael'
'Townrow, Oliver P. E.'
'R&#xf6;sch, Bastian'
'Langer, Jens'
'Mathe, Zachary'
'Harder, Sjoerd'

_publ_section_title
;
 Trends in benzene inverse sandwich complexes of the alkaline-earth metals
 Mg, Ca, Sr and Ba.
;
_journal_issue 38
_journal_name_full 'Chemical science'
_journal_page_first 17793
_journal_page_last 17802
_journal_paper_doi 10.1039/d5sc05373k
_journal_volume 16
_journal_year 2025
_chemical_formula_moiety 'C172 H276 K4 N8'
_chemical_formula_sum 'C172 H276 K4 N8'
_chemical_formula_weight 2612.39
_chemical_properties_physical Moisture-sensitive
_space_group_crystal_system triclinic
_space_group_IT_number 2
_space_group_name_Hall '-P 1'
_space_group_name_H-M_alt 'P -1'
_atom_sites_solution_hydrogens geom
_atom_sites_solution_primary dual
_audit_creation_date 2025-03-13
_audit_creation_method
;
Olex2 1.5
(compiled 2025.03.04 svn.red2d20d0 for OlexSys, GUI svn.r7188)
;
_audit_update_record
;
2025-03-28 deposited with the CCDC.	2025-08-12 downloaded from the CCDC.
;
_cell_angle_alpha 70.6596(17)
_cell_angle_beta 73.3726(16)
_cell_angle_gamma 85.7978(15)
_cell_formula_units_Z 2
_cell_length_a 18.0046(3)
_cell_length_b 19.7746(4)
_cell_length_c 27.2387(5)
_cell_measurement_reflns_used 43804
_cell_measurement_temperature 100.0(2)
_cell_measurement_theta_max 72.6540
_cell_measurement_theta_min 3.4850
_cell_volume 8765.5(3)
_computing_cell_refinement 'CrysAlisPro 1.171.40.53 (Rigaku OD, 2019)'
_computing_data_collection 'CrysAlisPro 1.171.40.53 (Rigaku OD, 2019)'
_computing_data_reduction 'CrysAlisPro 1.171.40.53 (Rigaku OD, 2019)'
_computing_molecular_graphics 'Olex2 1.5 (Dolomanov et al., 2009)'
_computing_publication_material 'Olex2 1.5 (Dolomanov et al., 2009)'
_computing_structure_refinement 'SHELXL 2019/3 (Sheldrick, 2015)'
_computing_structure_solution 'SHELXT  (Sheldrick, 2015)'
_diffrn_ambient_environment N~2~
_diffrn_ambient_temperature 100.0(2)
_diffrn_detector 'CCD plate'
_diffrn_detector_area_resol_mean 5.2903
_diffrn_detector_type AtlasS2
_diffrn_measured_fraction_theta_full 0.994
_diffrn_measured_fraction_theta_max 0.971
_diffrn_measurement_details
;
List of Runs (angles in degrees, time in seconds):

  # Type    Start    End  Width  t~exp~   \w     \q     \k     \f   Frames
#--------------------------------------------------------------------------
  1  \w    -70.00  32.00   1.00    6.00    --  -41.44  57.00-180.00  102
  2  \w    -74.00  35.00   1.00    6.00    --  -41.44  77.00  30.00  109
  3  \w   -114.00 -13.00   1.00    6.00    --  -41.44 -57.00 -90.00  101
  4  \w      9.00  42.00   1.00    6.00    --   41.44  76.00-114.38   33
  5  \w     28.00 137.00   1.00   24.00    --  104.37 -77.00 -30.00  109
  6  \w     31.00 112.00   1.00   24.00    --  104.37-125.00-180.00   81
  7  \w     31.00 112.00   1.00   24.00    --  104.37-125.00   0.00   81
  8  \w     79.00 177.00   1.00   24.00    --  104.37  45.00 -60.00   98
  9  \w    103.00 178.00   1.00   24.00    --  104.37  77.00 150.00   75
 10  \w     76.00 178.00   1.00   24.00    --  104.37  30.00-120.00  102
 11  \w     32.00 133.00   1.00   24.00    --  104.37 -61.00 150.00  101
 12  \w     22.00 106.00   1.00   24.00    --  104.37 -94.00-120.00   84
 13  \w     31.00 130.00   1.00   24.00    --  104.37 -45.00   0.00   99
 14  \w   -114.00 -13.00   1.00    6.00    --  -41.44 -57.00  60.00  101
 15  \w      9.00  42.00   1.00    6.00    --   41.44  76.00  52.42   33
 16  \w      8.00  42.00   1.00    6.00    --   41.44  79.00-177.15   34
 17  \w     75.00 177.00   1.00   24.00    --  104.37  61.00 -30.00  102
 18  \w     79.00 177.00   1.00   24.00    --  104.37  45.00 150.00   98
 19  \w     75.00 177.00   1.00   24.00    --  104.37  61.00  90.00  102
 20  \w     52.00 178.00   1.00   24.00    --  104.37  15.00  90.00  126
;
_diffrn_measurement_device 'four-circle diffractometer'
_diffrn_measurement_device_type 'SuperNova, Dual, Cu at home/near, AtlasS2'
_diffrn_measurement_method '\w scans'
_diffrn_orient_matrix_type 'CrysAlisPro convention (1999,Acta A55,543-557)'
_diffrn_orient_matrix_UB_11 -0.0082601000
_diffrn_orient_matrix_UB_12 0.0583017000
_diffrn_orient_matrix_UB_13 -0.0520345000
_diffrn_orient_matrix_UB_21 0.0883336000
_diffrn_orient_matrix_UB_22 0.0141089000
_diffrn_orient_matrix_UB_23 -0.0190541000
_diffrn_orient_matrix_UB_31 0.0103817000
_diffrn_orient_matrix_UB_32 -0.0567696000
_diffrn_orient_matrix_UB_33 -0.0287023000
_diffrn_radiation_monochromator mirror
_diffrn_radiation_probe x-ray
_diffrn_radiation_type 'Cu K\a'
_diffrn_radiation_wavelength 1.54184
_diffrn_reflns_av_R_equivalents 0.0316
_diffrn_reflns_av_unetI/netI 0.0299
_diffrn_reflns_Laue_measured_fraction_full 0.994
_diffrn_reflns_Laue_measured_fraction_max 0.971
_diffrn_reflns_limit_h_max 22
_diffrn_reflns_limit_h_min -22
_diffrn_reflns_limit_k_max 21
_diffrn_reflns_limit_k_min -23
_diffrn_reflns_limit_l_max 31
_diffrn_reflns_limit_l_min -33
_diffrn_reflns_number 98411
_diffrn_reflns_point_group_measured_fraction_full 0.994
_diffrn_reflns_point_group_measured_fraction_max 0.971
_diffrn_reflns_theta_full 67.684
_diffrn_reflns_theta_max 72.804
_diffrn_reflns_theta_min 3.402
_diffrn_source 'micro-focus sealed X-ray tube'
_diffrn_source_type 'SuperNova (Cu) X-ray Source'
_exptl_absorpt_coefficient_mu 1.246
_exptl_absorpt_correction_T_max 1.000
_exptl_absorpt_correction_T_min 0.807
_exptl_absorpt_correction_type gaussian
_exptl_absorpt_process_details
;
CrysAlisPro 1.171.40.53 (Rigaku Oxford Diffraction, 2019)
Numerical absorption correction based on gaussian integration over
			a multifaceted crystal model
Empirical absorption correction using spherical harmonics,
 implemented in SCALE3 ABSPACK scaling algorithm.
;
_exptl_crystal_colour 'clear yellow'
_exptl_crystal_colour_lustre clear
_exptl_crystal_colour_primary yellow
_exptl_crystal_density_diffrn 0.990
_exptl_crystal_description block
_exptl_crystal_F_000 2880
_exptl_crystal_size_max 0.189
_exptl_crystal_size_mid 0.169
_exptl_crystal_size_min 0.116
_refine_diff_density_max 0.732
_refine_diff_density_min -0.527
_refine_diff_density_rms 0.045
_refine_ls_extinction_method none
_refine_ls_goodness_of_fit_ref 1.042
_refine_ls_hydrogen_treatment constr
_refine_ls_matrix_type full
_refine_ls_number_parameters 2437
_refine_ls_number_reflns 33930
_refine_ls_number_restraints 9244
_refine_ls_restrained_S_all 1.077
_refine_ls_R_factor_all 0.0689
_refine_ls_R_factor_gt 0.0584
_refine_ls_shift/su_max 0.001
_refine_ls_shift/su_mean 0.000
_refine_ls_structure_factor_coef Fsqd
_refine_ls_weighting_details 'w=1/[\s^2^(Fo^2^)+(0.0874P)^2^+3.5074P] where P=(Fo^2^+2Fc^2^)/3'
_refine_ls_weighting_scheme calc
_refine_ls_wR_factor_gt 0.1564
_refine_ls_wR_factor_ref 0.1689
_reflns_Friedel_coverage 0.000
_reflns_number_gt 28206
_reflns_number_total 33930
_reflns_threshold_expression 'I > 2\s(I)'
_cod_data_source_file d5sc05373k2.cif
_cod_data_source_block hasj190821a
_cod_depositor_comments 'Adding full bibliography for 1575569--1575577.cif.'
_cod_database_code 1575569
_shelx_shelxl_version_number 2019/3
_chemical_oxdiff_formula C49H75KN2
_shelx_space_group_comment
;
The symmetry employed for this shelxl refinement is uniquely defined
by the following loop, which should always be used as a source of
symmetry information in preference to the above space-group names.
They are only intended as comments.
;
_shelx_estimated_absorpt_t_max 0.869
_shelx_estimated_absorpt_t_min 0.799
_olex2_refinement_description
;
1. Fixed Uiso
 At 1.2 times of:
  All C(H) groups, All C(H,H) groups, All C(H,H,H,H) groups
 At 1.5 times of:
  All C(H,H,H) groups
2. Restrained distances
 C198-C194
 2.55 with sigma of 0.005
 N5A-C87 \\sim N5-C87
 with sigma of 0.02
 N5A-C204 \\sim N5-C98 \\sim N7-C141 \\sim N7-C227 \\sim N4-C71 \\sim N4-C188
 with sigma of 0.02
 C204-C209 \\sim C98-C103 \\sim C99-C98 \\sim C205-C204 \\sim C76-C71 \\sim
C189-C188 \\sim C193-C188
 \\sim C72-C71 \\sim C142-C141 \\sim C228-C227 \\sim C232-C227 \\sim C146-C141
 with sigma of 0.02
 C208-C209 \\sim C103-C102 \\sim C205-C206 \\sim C99-C100 \\sim C76-C75 \\sim
C189-C190 \\sim C192-
 C193 \\sim C73-C72 \\sim C228-C229 \\sim C143-C142 \\sim C231-C232 \\sim
C146-C145
 with sigma of 0.02
 C102-C101 \\sim C207-C208 \\sim C207-C206 \\sim C101-C100 \\sim C74-C73 \\sim
C191-C192 \\sim C75-C74
 \\sim C190-C191 \\sim C229-C230 \\sim C144-C143 \\sim C230-C231 \\sim C145-C144
 with sigma of 0.02
 C109-C103 \\sim C213-C209 \\sim C205-C210 \\sim C99-C104 \\sim C77-C72 \\sim
C199-C193 \\sim C82-C76
 \\sim C194-C189 \\sim C178-C29 \\sim C34-C29 \\sim C61-C56 \\sim C56-C183
\\sim C173-C13 \\sim C18-C13 ~
 C233-C228 \\sim C147-C142 \\sim C152-C146 \\sim C238-C232 \\sim C218-C115
\\sim C120-C115 \\sim C168-
 C162 \\sim C243-C162
 with sigma of 0.02
 C171-C168 \\sim C243-C244 \\sim C169-C168 \\sim C243-C246 \\sim C236-C233
\\sim C148-C147 \\sim C234-
 C233 \\sim C150-C147 \\sim C241-C238 \\sim C153-C152 \\sim C155-C152 \\sim
C239-C238 \\sim C123-C120 ~
 C218-C221 \\sim C121-C120 \\sim C218-C219 \\sim C210-C105 \\sim C105-C104
\\sim C107-C104 \\sim C210-
 C211 \\sim C112-C109 \\sim C213-C216 \\sim C110-C109 \\sim C214-C213 \\sim
C197-C194 \\sim C85-C82 ~
 C195-C194 \\sim C83-C82 \\sim C200-C199 \\sim C78-C77 \\sim C202-C199 \\sim
C80-C77 \\sim C173-C174 ~
 C19-C18 \\sim C21-C18 \\sim C176-C173 \\sim C128-C125 \\sim C225-C125 \\sim
C223-C125 \\sim C126-C125
 \\sim C62-C61 \\sim C184-C183 \\sim C64-C61 \\sim C186-C183 \\sim C35-C34
\\sim C181-C178 \\sim C178-C179
 \\sim C37-C34
 with sigma of 0.02
 C36-C35 \\sim C182-C181 \\sim C180-C179 \\sim C38-C37 \\sim C175-C174 \\sim
C20-C19 \\sim C176-C177 ~
 C22-C21 \\sim C245-C244 \\sim C172-C171 \\sim C246-C247 \\sim C170-C169 \\sim
C237-C236 \\sim C149-
 C148 \\sim C151-C150 \\sim C235-C234 \\sim C240-C239 \\sim C156-C155 \\sim
C242-C241 \\sim C154-C153 ~
 C124-C123 \\sim C222-C221 \\sim C220-C219 \\sim C122-C121 \\sim C129-C128
\\sim C226-C225 \\sim C127-
 C126 \\sim C224-C223 \\sim C113-C112 \\sim C217-C216 \\sim C215-C214 \\sim
C111-C110 \\sim C212-C211 ~
 C108-C107 \\sim C203-C202 \\sim C81-C80 \\sim C201-C200 \\sim C79-C78 \\sim
C84-C83 \\sim C196-C195 ~
 C198-C197 \\sim C86-C85 \\sim C187-C186 \\sim C65-C64 \\sim C185-C184 \\sim
C63-C62
 with sigma of 0.02
 C198-C194 \\sim C194-C196 \\sim C86-C82 \\sim C82-C84
 with sigma of 0.01
 C197-C83 \\sim C85-C195
 with sigma of 0.01
 C197-C189 \\sim C189-C195
 with sigma of 0.01
 C111-C109 \\sim C109-C113 \\sim C215-C213 \\sim C213-C217
 with sigma of 0.01
 C216-C214 \\sim C112-C110
 with sigma of 0.01
3. Restrained planarity
 C204, C205, C206, C207, C208, C209
 with sigma of 0.1
4. Uiso/Uaniso restraints and constraints
C13 \\sim C18 \\sim C19 \\sim C20 \\sim C21 \\sim C22 \\sim C173 \\sim C174
\\sim C175 \\sim C176 \\sim C177: within 4A with sigma of 0.02 and sigma for
terminal atoms of 0.04 within 4A
C162 \\sim C168 \\sim C169 \\sim C170 \\sim C171 \\sim C172 \\sim C243 \\sim
C244 \\sim C245 \\sim C246 \\sim C247: within 2A with sigma of 0.04 and sigma
for terminal atoms of 0.08 within 2A
C125 \\sim C126 \\sim C127 \\sim C128 \\sim C129 \\sim C223 \\sim C224 \\sim
C225 \\sim C226: within 3A with sigma of 0.03 and sigma for terminal atoms of
0.06 within 3A
N7 \\sim C141 \\sim C142 \\sim C143 \\sim C144 \\sim C145 \\sim C146 \\sim C147
\\sim C148 \\sim C149 \\sim C150 \\sim C151 \\sim C152 \\sim C153 \\sim C154
\\sim C155 \\sim C156 \\sim C227 \\sim C228 \\sim C229 \\sim C230 \\sim C231
\\sim C232 \\sim C233 \\sim C234 \\sim C235 \\sim C236 \\sim C237 \\sim C238
\\sim C239 \\sim C240 \\sim C241 \\sim C242: within 4A with sigma of 0.02 and
sigma for terminal atoms of 0.04 within 4A
N4 \\sim C87 \\sim K3 \\sim N5 \\sim C71 \\sim C72 \\sim C73 \\sim C74 \\sim
C75 \\sim C76 \\sim C77 \\sim C78 \\sim C79 \\sim C80 \\sim C81 \\sim C82 \\sim
C83 \\sim C84 \\sim C85 \\sim C86 \\sim C98 \\sim C99 \\sim C100 \\sim C101
\\sim C102 \\sim C103 \\sim C104 \\sim C107 \\sim C108 \\sim C109 \\sim C110
\\sim C111 \\sim C112 \\sim C113 \\sim K3A \\sim N5A \\sim C188 \\sim C189
\\sim C190 \\sim C191 \\sim C192 \\sim C193 \\sim C194 \\sim C195 \\sim C196
\\sim C197 \\sim C198 \\sim C199 \\sim C200 \\sim C201 \\sim C202 \\sim C203
\\sim C204 \\sim C205 \\sim C206 \\sim C207 \\sim C208 \\sim C209 \\sim C210
\\sim C211 \\sim C212 \\sim C213 \\sim C214 \\sim C215 \\sim C216 \\sim C217:
within 4A with sigma of 0.02 and sigma for terminal atoms of 0.04 within 4A
C56 \\sim C61 \\sim C62 \\sim C63 \\sim C64 \\sim C65 \\sim C183 \\sim C184
\\sim C185 \\sim C186 \\sim C187: within 3A with sigma of 0.03 and sigma for
terminal atoms of 0.06 within 3A
C115 \\sim C120 \\sim C121 \\sim C122 \\sim C123 \\sim C124 \\sim C218 \\sim
C219 \\sim C220 \\sim C221 \\sim C222: within 4A with sigma of 0.02 and sigma
for terminal atoms of 0.04 within 4A
5. Rigid body (RIGU) restrains
 C194, C197, C198
 with sigma for 1-2 distances of 0.004 and sigma for 1-3 distances of 0.004
 C214, C215
 with sigma for 1-2 distances of 0.004 and sigma for 1-3 distances of 0.004
 C110, C111
 with sigma for 1-2 distances of 0.004 and sigma for 1-3 distances of 0.004
 C227, C228, C229, C233, C234, C235, C236, C237
 with sigma for 1-2 distances of 0.004 and sigma for 1-3 distances of 0.004
6. Others
 Sof(C173)=Sof(H173)=Sof(C174)=Sof(H17i)=Sof(H17j)=Sof(C175)=Sof(H17k)=
 Sof(H17l)=Sof(H17m)=Sof(C176)=Sof(H17s)=Sof(H17t)=Sof(C177)=Sof(H17n)=
 Sof(H17o)=Sof(H17p)=1-FVAR(1)
 Sof(C18)=Sof(H18)=Sof(C19)=Sof(H19a)=Sof(H19b)=Sof(C20)=Sof(H20a)=Sof(H20b)=
 Sof(H20c)=Sof(C21)=Sof(H21a)=Sof(H21b)=Sof(C22)=Sof(H22a)=Sof(H22b)=Sof(H22c)=
 FVAR(1)
 Sof(C178)=Sof(H178)=Sof(C179)=Sof(H17q)=Sof(H17r)=Sof(C180)=Sof(H18a)=
 Sof(H18b)=Sof(H18c)=Sof(C181)=Sof(H18o)=Sof(H18n)=Sof(C182)=Sof(H18p)=
 Sof(H18q)=Sof(H18r)=1-FVAR(2)
 Sof(C34)=Sof(H34)=Sof(C35)=Sof(H35b)=Sof(H35a)=Sof(C36)=Sof(H36a)=Sof(H36b)=
 Sof(H36c)=Sof(C37)=Sof(H37a)=Sof(H37b)=Sof(C38)=Sof(H38a)=Sof(H38b)=Sof(H38c)=
 FVAR(2)
 Sof(C243)=Sof(H243)=Sof(C244)=Sof(H24k)=Sof(H24l)=Sof(C245)=Sof(H24m)=
 Sof(H24n)=Sof(H24o)=Sof(C246)=Sof(H24p)=Sof(H24q)=Sof(C247)=Sof(H24r)=
 Sof(H24s)=Sof(H24t)=1-FVAR(3)
 Sof(C168)=Sof(H168)=Sof(C169)=Sof(H16k)=Sof(H16l)=Sof(C170)=Sof(H17a)=
 Sof(H17b)=Sof(H17c)=Sof(C171)=Sof(H17e)=Sof(H17d)=Sof(C172)=Sof(H17f)=
 Sof(H17g)=Sof(H17h)=FVAR(3)
 Sof(H12f)=Sof(C223)=Sof(H22d)=Sof(H22e)=Sof(C224)=Sof(H22f)=Sof(H22g)=
 Sof(H22h)=Sof(C225)=Sof(H22i)=Sof(H22j)=Sof(C226)=Sof(H22k)=Sof(H22l)=
 Sof(H22m)=1-FVAR(4)
 Sof(H125)=Sof(C126)=Sof(H12l)=Sof(H12m)=Sof(C127)=Sof(H12n)=Sof(H12o)=
 Sof(H12p)=Sof(C128)=Sof(H12q)=Sof(H12r)=Sof(C129)=Sof(H12s)=Sof(H12t)=
 Sof(H12u)=FVAR(4)
 Sof(C227)=Sof(C228)=Sof(C229)=Sof(H229)=Sof(C230)=Sof(H230)=Sof(C231)=
 Sof(H231)=Sof(C232)=Sof(C233)=Sof(H233)=Sof(C234)=Sof(H23d)=Sof(H23c)=
 Sof(C235)=Sof(H23e)=Sof(H23f)=Sof(H23g)=Sof(C236)=Sof(H23h)=Sof(H23i)=
 Sof(C237)=Sof(H23j)=Sof(H23k)=Sof(H23l)=Sof(C238)=Sof(H238)=Sof(C239)=
 Sof(H23a)=Sof(H23b)=Sof(C240)=Sof(H24c)=Sof(H24d)=Sof(H24e)=Sof(C241)=
 Sof(H24f)=Sof(H24g)=Sof(C242)=Sof(H24h)=Sof(H24i)=Sof(H24j)=1-FVAR(5)
 Sof(C141)=Sof(C142)=Sof(C143)=Sof(H143)=Sof(C144)=Sof(H144)=Sof(C145)=
 Sof(H145)=Sof(C146)=Sof(C147)=Sof(H147)=Sof(C148)=Sof(H14d)=Sof(H14e)=
 Sof(C149)=Sof(H14f)=Sof(H14g)=Sof(H14h)=Sof(C150)=Sof(H15b)=Sof(H15a)=
 Sof(C151)=Sof(H15c)=Sof(H15d)=Sof(H15e)=Sof(C152)=Sof(H152)=Sof(C153)=
 Sof(H15f)=Sof(H15g)=Sof(C154)=Sof(H15h)=Sof(H15i)=Sof(H15j)=Sof(C155)=
 Sof(H15k)=Sof(H15l)=Sof(C156)=Sof(H15m)=Sof(H15n)=Sof(H15o)=FVAR(5)
 Sof(H10f)=Sof(H10g)=Sof(K3A)=Sof(N5A)=Sof(C188)=Sof(C189)=Sof(C190)=Sof(H190)=
 Sof(C191)=Sof(H191)=Sof(C192)=Sof(H192)=Sof(C193)=Sof(C194)=Sof(H194)=
 Sof(C195)=Sof(H19h)=Sof(H19i)=Sof(C196)=Sof(H19j)=Sof(H19k)=Sof(H19l)=
 Sof(C197)=Sof(H19c)=Sof(H19d)=Sof(C198)=Sof(H19e)=Sof(H19f)=Sof(H19g)=
 Sof(C199)=Sof(H199)=Sof(C200)=Sof(H20i)=Sof(H20j)=Sof(C201)=Sof(H20k)=
 Sof(H20l)=Sof(H20m)=Sof(C202)=Sof(H20g)=Sof(H20h)=Sof(C203)=Sof(H20d)=
 Sof(H20e)=Sof(H20f)=Sof(C204)=Sof(C205)=Sof(C206)=Sof(H206)=Sof(C207)=
 Sof(H207)=Sof(C208)=Sof(H208)=Sof(C209)=Sof(C210)=Sof(H210)=Sof(C211)=
 Sof(H21m)=Sof(H21n)=Sof(C212)=Sof(H21o)=Sof(H21p)=Sof(H21q)=Sof(C213)=
 Sof(H213)=Sof(C214)=Sof(H21r)=Sof(H21s)=Sof(C215)=Sof(H21j)=Sof(H21k)=
 Sof(H21l)=Sof(C216)=Sof(H21c)=Sof(H21d)=Sof(C217)=Sof(H21e)=Sof(H21f)=
 Sof(H21g)=1-FVAR(6)
 Sof(H10d)=Sof(H10e)=Sof(K3)=Sof(N5)=Sof(C71)=Sof(C72)=Sof(C73)=Sof(H73)=
 Sof(C74)=Sof(H74)=Sof(C75)=Sof(H75)=Sof(C76)=Sof(C77)=Sof(H77)=Sof(C78)=
 Sof(H78a)=Sof(H78b)=Sof(C79)=Sof(H79a)=Sof(H79b)=Sof(H79c)=Sof(C80)=Sof(H80a)=
 Sof(H80b)=Sof(C81)=Sof(H81a)=Sof(H81b)=Sof(H81c)=Sof(C82)=Sof(H82)=Sof(C83)=
 Sof(H83a)=Sof(H83b)=Sof(C84)=Sof(H84a)=Sof(H84b)=Sof(H84c)=Sof(C85)=Sof(H85a)=
 Sof(H85b)=Sof(C86)=Sof(H86a)=Sof(H86b)=Sof(H86c)=Sof(C98)=Sof(C99)=Sof(C100)=
 Sof(H100)=Sof(C101)=Sof(H101)=Sof(C102)=Sof(H102)=Sof(C103)=Sof(C104)=
 Sof(H104)=Sof(C107)=Sof(H10k)=Sof(H10l)=Sof(C108)=Sof(H10m)=Sof(H10n)=
 Sof(H10o)=Sof(C109)=Sof(H109)=Sof(C110)=Sof(H11d)=Sof(H11e)=Sof(C111)=
 Sof(H11f)=Sof(H11g)=Sof(H11h)=Sof(C112)=Sof(H11j)=Sof(H11i)=Sof(C113)=
 Sof(H11k)=Sof(H11l)=Sof(H11m)=FVAR(6)
 Sof(C183)=Sof(H183)=Sof(C184)=Sof(H18d)=Sof(H18e)=Sof(C185)=Sof(H18f)=
 Sof(H18g)=Sof(H18h)=Sof(C186)=Sof(H18i)=Sof(H18j)=Sof(C187)=Sof(H18k)=
 Sof(H18l)=Sof(H18m)=1-FVAR(7)
 Sof(C61)=Sof(H61)=Sof(C62)=Sof(H62a)=Sof(H62b)=Sof(C63)=Sof(H63a)=Sof(H63b)=
 Sof(H63c)=Sof(C64)=Sof(H64a)=Sof(H64b)=Sof(C65)=Sof(H65a)=Sof(H65b)=Sof(H65c)=
 FVAR(7)
 Sof(C218)=Sof(H218)=Sof(C219)=Sof(H21h)=Sof(H21i)=Sof(C220)=Sof(H22s)=
 Sof(H22t)=Sof(H22u)=Sof(C221)=Sof(H22n)=Sof(H22o)=Sof(C222)=Sof(H22p)=
 Sof(H22q)=Sof(H22r)=1-FVAR(8)
 Sof(C120)=Sof(H120)=Sof(C121)=Sof(H12a)=Sof(H12b)=Sof(C122)=Sof(H12c)=
 Sof(H12d)=Sof(H12e)=Sof(C123)=Sof(H12g)=Sof(H12h)=Sof(C124)=Sof(H12i)=
 Sof(H12j)=Sof(H12k)=FVAR(8)
7.a Ternary CH refined with riding coordinates:
 C23(H23), C39(H39), C66(H66), C125(H125), C125(H12f), C163(H163), C18(H18),
 C34(H34), C61(H61), C77(H77), C82(H82), C104(H104), C109(H109), C120(H120),
 C147(H147), C152(H152), C168(H168), C173(H173), C178(H178), C183(H183),
 C194(H194), C199(H199), C210(H210), C213(H213), C218(H218), C233(H233),
 C238(H238), C243(H243)
7.b Secondary CH2 refined with riding coordinates:
 C24(H24b,H24a), C26(H26a,H26b), C40(H40a,H40b), C42(H42a,H42b), C67(H67a,
 H67b), C69(H69a,H69b), C105(H10d,H10e), C105(H10f,H10g), C164(H16a,H16b),
 C166(H16f,H16g), C19(H19a,H19b), C21(H21a,H21b), C35(H35b,H35a), C37(H37a,
 H37b), C62(H62a,H62b), C64(H64a,H64b), C78(H78a,H78b), C80(H80a,H80b),
 C83(H83a,H83b), C85(H85a,H85b), C107(H10k,H10l), C110(H11d,H11e), C112(H11j,
 H11i), C121(H12a,H12b), C123(H12g,H12h), C126(H12l,H12m), C128(H12q,H12r),
 C148(H14d,H14e), C150(H15b,H15a), C153(H15f,H15g), C155(H15k,H15l), C169(H16k,
 H16l), C171(H17e,H17d), C174(H17i,H17j), C176(H17s,H17t), C179(H17q,H17r),
 C181(H18o,H18n), C184(H18d,H18e), C186(H18i,H18j), C195(H19h,H19i), C197(H19c,
 H19d), C200(H20i,H20j), C202(H20g,H20h), C211(H21m,H21n), C214(H21r,H21s),
 C216(H21c,H21d), C219(H21h,H21i), C221(H22n,H22o), C223(H22d,H22e), C225(H22i,
 H22j), C234(H23d,H23c), C236(H23h,H23i), C239(H23a,H23b), C241(H24f,H24g),
 C244(H24k,H24l), C246(H24p,H24q)
7.c Aromatic/amide H refined with riding coordinates:
 C2(H2), C14(H14), C15(H15), C16(H16), C30(H30), C31(H31), C32(H32), C45(H45),
 C57(H57), C58(H58), C59(H59), C88(H88), C116(H116), C117(H117), C118(H118),
 C131(H131), C159(H159), C160(H160), C161(H161), C73(H73), C74(H74), C75(H75),
 C100(H100), C101(H101), C102(H102), C143(H143), C144(H144), C145(H145),
 C190(H190), C191(H191), C192(H192), C206(H206), C207(H207), C208(H208),
 C229(H229), C230(H230), C231(H231)
7.d Idealised Me refined as rotating group:
 C5(H5a,H5b,H5c), C6(H6a,H6b,H6c), C7(H7a,H7b,H7c), C9(H9a,H9b,H9c), C10(H10a,
 H10b,H10c), C11(H11a,H11b,H11c), C25(H25a,H25b,H25c), C27(H27a,H27b,H27c),
 C41(H41a,H41b,H41c), C43(H43a,H43b,H43c), C48(H48a,H48b,H48c), C49(H49a,H49b,
 H49c), C50(H50a,H50b,H50c), C52(H52a,H52b,H52c), C53(H53a,H53b,H53c), C54(H54a,
 H54b,H54c), C68(H68a,H68b,H68c), C70(H70a,H70b,H70c), C91(H91a,H91b,H91c),
 C92(H92a,H92b,H92c), C93(H93a,H93b,H93c), C95(H95a,H95c,H95b), C96(H96a,H96b,
 H96c), C97(H97a,H97b,H97c), C106(H10h,H10i,H10j), C134(H13a,H13b,H13c),
 C135(H13d,H13e,H13f), C136(H13g,H13h,H13i), C138(H13j,H13k,H13l), C139(H13m,
 H13n,H13o), C140(H14a,H14b,H14c), C165(H16c,H16d,H16e), C167(H16h,H16i,H16j),
 C20(H20a,H20b,H20c), C22(H22a,H22b,H22c), C36(H36a,H36b,H36c), C38(H38a,H38b,
 H38c), C63(H63a,H63b,H63c), C65(H65a,H65b,H65c), C79(H79a,H79b,H79c), C81(H81a,
 H81b,H81c), C84(H84a,H84b,H84c), C86(H86a,H86b,H86c), C108(H10m,H10n,H10o),
 C111(H11f,H11g,H11h), C113(H11k,H11l,H11m), C122(H12c,H12d,H12e), C124(H12i,
 H12j,H12k), C127(H12n,H12o,H12p), C129(H12s,H12t,H12u), C149(H14f,H14g,H14h),
 C151(H15c,H15d,H15e), C154(H15h,H15i,H15j), C156(H15m,H15n,H15o), C170(H17a,
 H17b,H17c), C172(H17f,H17g,H17h), C175(H17k,H17l,H17m), C177(H17n,H17o,H17p),
 C180(H18a,H18b,H18c), C182(H18p,H18q,H18r), C185(H18f,H18g,H18h), C187(H18k,
 H18l,H18m), C196(H19j,H19k,H19l), C198(H19e,H19f,H19g), C201(H20k,H20l,H20m),
 C203(H20d,H20e,H20f), C212(H21o,H21p,H21q), C215(H21j,H21k,H21l), C217(H21e,
 H21f,H21g), C220(H22s,H22t,H22u), C222(H22p,H22q,H22r), C224(H22f,H22g,H22h),
 C226(H22k,H22l,H22m), C235(H23e,H23f,H23g), C237(H23j,H23k,H23l), C240(H24c,
 H24d,H24e), C242(H24h,H24i,H24j), C245(H24m,H24n,H24o), C247(H24r,H24s,H24t)
;
_smtbx_masks_void_probe_radius 1.2
_smtbx_masks_void_truncation_radius 1.2
_olex2_date_sample_data_collection 2019-08-21
_olex2_submission_special_instructions 'No special instructions were received'
_oxdiff_exptl_absorpt_empirical_details
;
Empirical correction (ABSPACK) includes:
- Absorption correction using spherical harmonics
- Frame scaling
- Detector area scaling
;
_oxdiff_exptl_absorpt_empirical_full_max 1.564
_oxdiff_exptl_absorpt_empirical_full_min 0.755

loop_
_space_group_symop_operation_xyz
'x, y, z'
'-x, -y, -z'

loop_
_atom_site_label
_atom_site_type_symbol
_atom_site_fract_x
_atom_site_fract_y
_atom_site_fract_z
_atom_site_U_iso_or_equiv
_atom_site_adp_type
_atom_site_occupancy
_atom_site_site_symmetry_order
_atom_site_calc_flag
_atom_site_refinement_flags_posn
_atom_site_refinement_flags_adp
_atom_site_refinement_flags_occupancy
_atom_site_disorder_assembly
_atom_site_disorder_group
K1 K -0.29149(3) 0.41211(2) 0.94624(2) 0.04185(10) Uani 1 1 d . . . . .
K2 K -0.11921(2) 0.10579(2) 0.74745(2) 0.04606(11) Uani 1 1 d . . . . .
K4 K 0.18554(3) 0.51649(3) 0.73729(2) 0.05777(13) Uani 1 1 d . . . . .
N1 N -0.30657(8) 0.21193(7) 0.97861(5) 0.0298(3) Uani 1 1 d . . . . .
N2 N -0.18581(8) 0.11786(7) 0.84835(6) 0.0300(3) Uani 1 1 d . . . . .
N3 N -0.00843(10) 0.11416(9) 0.65047(7) 0.0415(3) Uani 1 1 d . . . . .
N4 N 0.21605(11) 0.15680(10) 0.52273(7) 0.0502(4) Uani 1 1 d D U . . .
N6 N 0.28648(9) 0.40961(10) 0.74357(7) 0.0430(4) Uani 1 1 d . . . . .
N7 N 0.04213(9) 0.57330(8) 0.74656(7) 0.0403(3) Uani 1 1 d D U . . .
N8 N -0.20562(7) 0.58373(7) 0.83402(5) 0.0272(3) Uani 1 1 d . . . . .
C1 C -0.29078(10) 0.14472(8) 0.98192(7) 0.0304(3) Uani 1 1 d . . . . .
C2 C -0.25397(10) 0.12161(8) 0.93720(7) 0.0308(3) Uani 1 1 d . . . . .
H2 H -0.242566 0.072097 0.948478 0.037 Uiso 1 1 calc R U . . .
C3 C -0.22925(9) 0.15266(8) 0.87954(6) 0.0274(3) Uani 1 1 d . . . . .
C4 C -0.31853(13) 0.08112(10) 1.03637(7) 0.0437(4) Uani 1 1 d . . . . .
C5 C -0.25351(18) 0.02867(13) 1.04778(9) 0.0667(7) Uani 1 1 d . . . . .
H5A H -0.236134 0.006760 1.019098 0.100 Uiso 1 1 calc R U . . .
H5B H -0.273016 -0.008832 1.082775 0.100 Uiso 1 1 calc R U . . .
H5C H -0.209902 0.054631 1.048741 0.100 Uiso 1 1 calc R U . . .
C6 C -0.38489(17) 0.04166(13) 1.03084(10) 0.0657(7) Uani 1 1 d . . . . .
H6A H -0.426899 0.074929 1.024587 0.099 Uiso 1 1 calc R U . . .
H6B H -0.404489 0.001493 1.064194 0.099 Uiso 1 1 calc R U . . .
H6C H -0.365481 0.023469 1.000224 0.099 Uiso 1 1 calc R U . . .
C7 C -0.35126(15) 0.10524(11) 1.08573(8) 0.0524(5) Uani 1 1 d . . . . .
H7A H -0.310334 0.129714 1.091135 0.079 Uiso 1 1 calc R U . . .
H7B H -0.370824 0.063355 1.117798 0.079 Uiso 1 1 calc R U . . .
H7C H -0.393715 0.138183 1.080076 0.079 Uiso 1 1 calc R U . . .
C8 C -0.25526(9) 0.22586(8) 0.84819(6) 0.0289(3) Uani 1 1 d . . . . .
C9 C -0.23116(12) 0.23900(10) 0.78700(7) 0.0388(4) Uani 1 1 d . . . . .
H9A H -0.253042 0.200702 0.779581 0.058 Uiso 1 1 calc R U . . .
H9B H -0.174476 0.239429 0.773705 0.058 Uiso 1 1 calc R U . . .
H9C H -0.250543 0.285289 0.768584 0.058 Uiso 1 1 calc R U . . .
C10 C -0.21870(10) 0.28631(9) 0.85787(7) 0.0336(3) Uani 1 1 d . . . . .
H10A H -0.162125 0.285396 0.844399 0.050 Uiso 1 1 calc R U . . .
H10B H -0.233466 0.279518 0.896758 0.050 Uiso 1 1 calc R U . . .
H10C H -0.237174 0.332602 0.838653 0.050 Uiso 1 1 calc R U . . .
C11 C -0.34392(10) 0.22766(10) 0.86664(7) 0.0360(4) Uani 1 1 d . . . . .
H11A H -0.361183 0.274774 0.847789 0.054 Uiso 1 1 calc R U . . .
H11B H -0.361297 0.218863 0.905807 0.054 Uiso 1 1 calc R U . . .
H11C H -0.365996 0.190488 0.858129 0.054 Uiso 1 1 calc R U . . .
C12 C -0.32209(10) 0.24916(8) 1.01509(6) 0.0315(3) Uani 1 1 d . . . . .
C13 C -0.26170(12) 0.26631(9) 1.03381(7) 0.0372(4) Uani 1 1 d D U . . .
C14 C -0.27586(14) 0.31471(10) 1.06274(7) 0.0455(5) Uani 1 1 d . . . . .
H14 H -0.235546 0.325921 1.075114 0.055 Uiso 1 1 calc R U . . .
C15 C -0.34675(15) 0.34682(11) 1.07391(8) 0.0508(5) Uani 1 1 d . . . . .
H15 H -0.354776 0.380127 1.093199 0.061 Uiso 1 1 calc R U . . .
C16 C -0.40614(13) 0.32964(10) 1.05650(8) 0.0461(5) Uani 1 1 d . . . . .
H16 H -0.455027 0.351356 1.064333 0.055 Uiso 1 1 calc R U . . .
C17 C -0.39556(11) 0.28105(9) 1.02768(7) 0.0359(4) Uani 1 1 d . . . . .
C23 C -0.46092(10) 0.26508(10) 1.00803(8) 0.0401(4) Uani 1 1 d . . . . .
H23 H -0.449883 0.218337 1.000963 0.048 Uiso 1 1 calc R U . . .
C24 C -0.46044(11) 0.32299(10) 0.95378(8) 0.0434(4) Uani 1 1 d . . . . .
H24B H -0.471747 0.369588 0.960204 0.052 Uiso 1 1 calc R U . . .
H24A H -0.407546 0.326894 0.928849 0.052 Uiso 1 1 calc R U . . .
C25 C -0.51749(13) 0.31034(15) 0.92580(11) 0.0619(6) Uani 1 1 d . . . . .
H25A H -0.508580 0.346653 0.889880 0.093 Uiso 1 1 calc R U . . .
H25B H -0.570580 0.313651 0.947502 0.093 Uiso 1 1 calc R U . . .
H25C H -0.510105 0.262547 0.921977 0.093 Uiso 1 1 calc R U . . .
C26 C -0.54102(13) 0.25746(12) 1.04947(10) 0.0580(6) Uani 1 1 d . . . . .
H26A H -0.555021 0.304484 1.054634 0.070 Uiso 1 1 calc R U . . .
H26B H -0.579867 0.244641 1.034427 0.070 Uiso 1 1 calc R U . . .
C27 C -0.54567(15) 0.20137(13) 1.10465(11) 0.0705(8) Uani 1 1 d . . . . .
H27A H -0.531733 0.154556 1.100062 0.106 Uiso 1 1 calc R U . . .
H27B H -0.598623 0.198572 1.128346 0.106 Uiso 1 1 calc R U . . .
H27C H -0.509644 0.215015 1.120952 0.106 Uiso 1 1 calc R U . . .
C28 C -0.15567(10) 0.04986(9) 0.86995(7) 0.0344(4) Uani 1 1 d . . . . .
C29 C -0.08700(12) 0.04423(10) 0.88610(9) 0.0453(4) Uani 1 1 d D . . . .
C30 C -0.05378(17) -0.02265(13) 0.90022(13) 0.0694(8) Uani 1 1 d . . . . .
H30 H -0.007510 -0.027132 0.911086 0.083 Uiso 1 1 calc R U . . .
C31 C -0.08659(19) -0.08269(13) 0.89878(13) 0.0735(8) Uani 1 1 d . . . . .
H31 H -0.063520 -0.128057 0.909301 0.088 Uiso 1 1 calc R U . . .
C32 C -0.15259(16) -0.07670(11) 0.88213(11) 0.0580(6) Uani 1 1 d . . . . .
H32 H -0.174355 -0.118145 0.880746 0.070 Uiso 1 1 calc R U . . .
C33 C -0.18825(12) -0.01119(10) 0.86726(8) 0.0420(4) Uani 1 1 d . . . . .
C39 C -0.26116(12) -0.00479(11) 0.84841(8) 0.0432(4) Uani 1 1 d . . . . .
H39 H -0.260203 0.045085 0.822780 0.052 Uiso 1 1 calc R U . . .
C40 C -0.33466(14) -0.01195(13) 0.89557(9) 0.0538(5) Uani 1 1 d . . . . .
H40A H -0.334320 0.027616 0.910220 0.065 Uiso 1 1 calc R U . . .
H40B H -0.380353 -0.006012 0.881307 0.065 Uiso 1 1 calc R U . . .
C41 C -0.34409(19) -0.08230(14) 0.94157(11) 0.0751(8) Uani 1 1 d . . . . .
H41A H -0.342237 -0.122128 0.927398 0.113 Uiso 1 1 calc R U . . .
H41B H -0.394068 -0.083723 0.968478 0.113 Uiso 1 1 calc R U . . .
H41C H -0.302060 -0.086597 0.958600 0.113 Uiso 1 1 calc R U . . .
C42 C -0.26216(13) -0.05568(12) 0.81601(9) 0.0499(5) Uani 1 1 d . . . . .
H42A H -0.211440 -0.051775 0.788569 0.060 Uiso 1 1 calc R U . . .
H42B H -0.269092 -0.105687 0.840985 0.060 Uiso 1 1 calc R U . . .
C43 C -0.32563(14) -0.03960(14) 0.78789(10) 0.0560(5) Uani 1 1 d . . . . .
H43A H -0.320990 -0.070901 0.765842 0.084 Uiso 1 1 calc R U . . .
H43B H -0.320827 0.010598 0.764532 0.084 Uiso 1 1 calc R U . . .
H43C H -0.376263 -0.048068 0.815030 0.084 Uiso 1 1 calc R U . . .
C44 C 0.05786(11) 0.13789(10) 0.61358(8) 0.0403(4) Uani 1 1 d . . . . .
C45 C 0.08252(12) 0.11984(10) 0.56498(8) 0.0419(4) Uani 1 1 d . . . . .
H45 H 0.043226 0.095110 0.560185 0.050 Uiso 1 1 calc R U . . .
C46 C 0.15160(13) 0.13004(10) 0.52224(8) 0.0443(4) Uani 1 1 d . . . . .
C47 C 0.10082(12) 0.19212(11) 0.62608(9) 0.0477(5) Uani 1 1 d . . . . .
C48 C 0.05347(14) 0.20963(15) 0.67642(12) 0.0643(7) Uani 1 1 d . . . . .
H48A H 0.044767 0.165959 0.707978 0.096 Uiso 1 1 calc R U . . .
H48B H 0.003449 0.228766 0.671324 0.096 Uiso 1 1 calc R U . . .
H48C H 0.081799 0.245413 0.682272 0.096 Uiso 1 1 calc R U . . .
C49 C 0.11500(15) 0.26188(12) 0.57794(12) 0.0618(6) Uani 1 1 d . . . . .
H49A H 0.148157 0.252543 0.545520 0.093 Uiso 1 1 calc R U . . .
H49B H 0.140589 0.297485 0.585886 0.093 Uiso 1 1 calc R U . . .
H49C H 0.065315 0.280221 0.571626 0.093 Uiso 1 1 calc R U . . .
C50 C 0.17641(13) 0.16015(13) 0.63782(9) 0.0502(5) Uani 1 1 d . . . . .
H50A H 0.207507 0.145137 0.607422 0.075 Uiso 1 1 calc R U . . .
H50B H 0.164483 0.118551 0.670954 0.075 Uiso 1 1 calc R U . . .
H50C H 0.205628 0.196283 0.642608 0.075 Uiso 1 1 calc R U . . .
C51 C 0.14264(15) 0.11701(12) 0.47044(8) 0.0547(5) Uani 1 1 d . . . . .
C52 C 0.0909(2) 0.17743(16) 0.44628(11) 0.0803(9) Uani 1 1 d . . . . .
H52A H 0.039785 0.173642 0.472420 0.120 Uiso 1 1 calc R U . . .
H52B H 0.085198 0.172810 0.412811 0.120 Uiso 1 1 calc R U . . .
H52C H 0.115088 0.224119 0.438293 0.120 Uiso 1 1 calc R U . . .
C53 C 0.10338(16) 0.04510(13) 0.48254(9) 0.0599(6) Uani 1 1 d . . . . .
H53A H 0.133524 0.006113 0.500076 0.090 Uiso 1 1 calc R U . . .
H53B H 0.100532 0.039736 0.448616 0.090 Uiso 1 1 calc R U . . .
H53C H 0.050903 0.043334 0.506676 0.090 Uiso 1 1 calc R U . . .
C54 C 0.21887(18) 0.12257(18) 0.42714(9) 0.0759(9) Uani 1 1 d . . . . .
H54A H 0.244937 0.168440 0.418881 0.114 Uiso 1 1 calc R U . . .
H54B H 0.208983 0.119731 0.394310 0.114 Uiso 1 1 calc R U . . .
H54C H 0.252002 0.083135 0.440233 0.114 Uiso 1 1 calc R U . . .
C55 C -0.05925(11) 0.06526(10) 0.64794(7) 0.0390(4) Uani 1 1 d . . . . .
C56 C -0.12975(13) 0.09139(12) 0.63659(9) 0.0499(5) Uani 1 1 d D U . . .
C57 C -0.18764(13) 0.04246(14) 0.64526(10) 0.0540(5) Uani 1 1 d . . . . .
H57 H -0.235380 0.059501 0.637973 0.065 Uiso 1 1 calc R U . . .
C58 C -0.17695(13) -0.03033(13) 0.66423(9) 0.0506(5) Uani 1 1 d . . . . .
H58 H -0.217356 -0.062984 0.670316 0.061 Uiso 1 1 calc R U . . .
C59 C -0.10751(12) -0.05579(11) 0.67438(8) 0.0465(4) Uani 1 1 d . . . . .
H59 H -0.100320 -0.106055 0.686774 0.056 Uiso 1 1 calc R U . . .
C60 C -0.04781(11) -0.00917(10) 0.66679(7) 0.0393(4) Uani 1 1 d . . . . .
C66 C 0.02637(12) -0.03725(11) 0.68200(8) 0.0437(4) Uani 1 1 d . . . . .
H66 H 0.068730 -0.001251 0.658169 0.052 Uiso 1 1 calc R U . . .
C67 C 0.01783(15) -0.04159(15) 0.74063(9) 0.0596(6) Uani 1 1 d . . . . .
H67A H -0.001269 0.004799 0.745198 0.071 Uiso 1 1 calc R U . . .
H67B H -0.021992 -0.078871 0.765072 0.071 Uiso 1 1 calc R U . . .
C68 C 0.09173(17) -0.05860(15) 0.75804(12) 0.0695(7) Uani 1 1 d . . . . .
H68A H 0.132856 -0.024181 0.732541 0.104 Uiso 1 1 calc R U . . .
H68B H 0.107487 -0.107224 0.758417 0.104 Uiso 1 1 calc R U . . .
H68C H 0.082609 -0.055384 0.794430 0.104 Uiso 1 1 calc R U . . .
C69 C 0.05095(14) -0.10890(11) 0.67271(9) 0.0518(5) Uani 1 1 d . . . . .
H69A H 0.098835 -0.124136 0.683970 0.062 Uiso 1 1 calc R U . . .
H69B H 0.009932 -0.145577 0.696054 0.062 Uiso 1 1 calc R U . . .
C70 C 0.06556(15) -0.10609(12) 0.61429(10) 0.0570(5) Uani 1 1 d . . . . .
H70A H 0.106811 -0.070547 0.590908 0.085 Uiso 1 1 calc R U . . .
H70B H 0.017963 -0.092579 0.603117 0.085 Uiso 1 1 calc R U . . .
H70C H 0.081344 -0.153324 0.611167 0.085 Uiso 1 1 calc R U . . .
C87 C 0.43156(11) 0.26674(13) 0.72088(8) 0.0478(5) Uani 1 1 d D U . . .
C88 C 0.38328(11) 0.32060(13) 0.73611(8) 0.0461(5) Uani 1 1 d . . . . .
H88 H 0.401530 0.337849 0.759332 0.055 Uiso 1 1 calc R U . . .
C89 C 0.31460(11) 0.35569(12) 0.72579(8) 0.0435(4) Uani 1 1 d . . . . .
C90 C 0.49992(12) 0.24767(15) 0.74795(9) 0.0554(6) Uani 1 1 d . . . . .
C91 C 0.55650(15) 0.19426(19) 0.72864(12) 0.0749(8) Uani 1 1 d . . . . .
H91A H 0.528334 0.149894 0.735782 0.112 Uiso 1 1 calc R U . . .
H91B H 0.596332 0.183704 0.748080 0.112 Uiso 1 1 calc R U . . .
H91C H 0.581150 0.214913 0.689666 0.112 Uiso 1 1 calc R U . . .
C92 C 0.54666(14) 0.31443(18) 0.73762(12) 0.0723(8) Uani 1 1 d . . . . .
H92A H 0.564744 0.339523 0.698549 0.109 Uiso 1 1 calc R U . . .
H92B H 0.591396 0.300612 0.752209 0.109 Uiso 1 1 calc R U . . .
H92C H 0.513969 0.346173 0.755441 0.109 Uiso 1 1 calc R U . . .
C93 C 0.46356(15) 0.21329(19) 0.80923(10) 0.0740(8) Uani 1 1 d . . . . .
H93A H 0.431257 0.248286 0.823596 0.111 Uiso 1 1 calc R U . . .
H93B H 0.504761 0.198187 0.827293 0.111 Uiso 1 1 calc R U . . .
H93C H 0.431508 0.171486 0.815864 0.111 Uiso 1 1 calc R U . . .
C94 C 0.26249(12) 0.33096(14) 0.69854(9) 0.0516(5) Uani 1 1 d . . . . .
C95 C 0.18891(13) 0.37500(15) 0.69761(11) 0.0597(6) Uani 1 1 d . . . . .
H95A H 0.159455 0.371401 0.734742 0.090 Uiso 1 1 calc R U . . .
H95C H 0.156985 0.356445 0.680967 0.090 Uiso 1 1 calc R U . . .
H95B H 0.203242 0.425299 0.676511 0.090 Uiso 1 1 calc R U . . .
C96 C 0.23725(12) 0.25316(14) 0.73273(10) 0.0551(6) Uani 1 1 d . . . . .
H96A H 0.283226 0.223672 0.734376 0.083 Uiso 1 1 calc R U . . .
H96B H 0.204939 0.234850 0.716221 0.083 Uiso 1 1 calc R U . . .
H96C H 0.207467 0.251250 0.769453 0.083 Uiso 1 1 calc R U . . .
C97 C 0.30551(14) 0.33805(17) 0.63992(10) 0.0638(7) Uani 1 1 d . . . . .
H97A H 0.322306 0.388081 0.619812 0.096 Uiso 1 1 calc R U . . .
H97B H 0.270913 0.323129 0.623203 0.096 Uiso 1 1 calc R U . . .
H97C H 0.350925 0.307492 0.639091 0.096 Uiso 1 1 calc R U . . .
C105 C 0.30409(13) 0.08264(14) 0.72501(8) 0.0532(5) Uani 1 1 d D . . . .
H10D H 0.296745 0.131128 0.701004 0.064 Uiso 0.802(3) 1 calc R U P A 1
H10E H 0.303597 0.048236 0.705706 0.064 Uiso 0.802(3) 1 calc R U P A 1
H10F H 0.295260 0.131361 0.702047 0.064 Uiso 0.198(3) 1 calc R U P A 2
H10G H 0.300025 0.049411 0.705506 0.064 Uiso 0.198(3) 1 calc R U P A 2
C106 C 0.23654(14) 0.06408(16) 0.77668(10) 0.0629(6) Uani 1 1 d . . . . .
H10H H 0.187427 0.073094 0.767081 0.094 Uiso 1 1 calc R U . . .
H10I H 0.240479 0.093876 0.798342 0.094 Uiso 1 1 calc R U . . .
H10J H 0.238415 0.013388 0.797744 0.094 Uiso 1 1 calc R U . . .
C114 C 0.31942(10) 0.43067(11) 0.77767(8) 0.0414(4) Uani 1 1 d . . . . .
C115 C 0.36308(12) 0.49574(13) 0.75610(10) 0.0540(5) Uani 1 1 d D U . . .
C116 C 0.38827(14) 0.52018(15) 0.79110(12) 0.0641(6) Uani 1 1 d . . . . .
H116 H 0.417382 0.563945 0.777106 0.077 Uiso 1 1 calc R U . . .
C117 C 0.37186(13) 0.48215(16) 0.84591(12) 0.0631(7) Uani 1 1 d . . . . .
H117 H 0.390027 0.499474 0.869127 0.076 Uiso 1 1 calc R U . . .
C118 C 0.32841(11) 0.41816(14) 0.86681(9) 0.0500(5) Uani 1 1 d . . . . .
H118 H 0.317287 0.392096 0.904404 0.060 Uiso 1 1 calc R U . . .
C119 C 0.30120(10) 0.39196(11) 0.83362(8) 0.0406(4) Uani 1 1 d . . . . .
C125 C 0.25095(12) 0.32386(12) 0.85610(9) 0.0480(5) Uani 1 1 d D U . . .
H125 H 0.266211 0.299464 0.827975 0.058 Uiso 0.770(6) 1 calc R U P B 1
H12F H 0.242920 0.307657 0.826854 0.058 Uiso 0.230(6) 1 calc R U P B 2
C130 C -0.03316(9) 0.56678(9) 0.76870(6) 0.0312(3) Uani 1 1 d . . . . .
C131 C -0.08103(9) 0.62656(8) 0.77170(6) 0.0300(3) Uani 1 1 d . . . . .
H131 H -0.054897 0.670717 0.748980 0.036 Uiso 1 1 calc R U . . .
C132 C -0.15757(9) 0.63666(8) 0.79997(6) 0.0263(3) Uani 1 1 d . . . . .
C133 C -0.06382(10) 0.48941(9) 0.78530(7) 0.0340(3) Uani 1 1 d . . . . .
C134 C 0.00012(13) 0.43974(10) 0.76766(9) 0.0477(5) Uani 1 1 d . . . . .
H13A H 0.038846 0.434837 0.787548 0.072 Uiso 1 1 calc R U . . .
H13B H 0.024996 0.460143 0.728701 0.072 Uiso 1 1 calc R U . . .
H13C H -0.022612 0.392493 0.775455 0.072 Uiso 1 1 calc R U . . .
C135 C -0.12651(12) 0.49118(10) 0.75688(8) 0.0412(4) Uani 1 1 d . . . . .
H13D H -0.167337 0.523736 0.766817 0.062 Uiso 1 1 calc R U . . .
H13E H -0.148845 0.442868 0.768093 0.062 Uiso 1 1 calc R U . . .
H13F H -0.103405 0.508062 0.717551 0.062 Uiso 1 1 calc R U . . .
C136 C -0.09619(11) 0.45771(9) 0.84680(7) 0.0368(4) Uani 1 1 d . . . . .
H13G H -0.054988 0.456836 0.863971 0.055 Uiso 1 1 calc R U . . .
H13H H -0.115773 0.408760 0.856278 0.055 Uiso 1 1 calc R U . . .
H13I H -0.138539 0.487216 0.859577 0.055 Uiso 1 1 calc R U . . .
C137 C -0.18254(9) 0.71678(8) 0.78395(6) 0.0284(3) Uani 1 1 d . . . . .
C138 C -0.17944(11) 0.74154(10) 0.72358(7) 0.0362(4) Uani 1 1 d . . . . .
H13J H -0.211110 0.708738 0.717238 0.054 Uiso 1 1 calc R U . . .
H13K H -0.125658 0.741578 0.701814 0.054 Uiso 1 1 calc R U . . .
H13L H -0.199579 0.790073 0.713215 0.054 Uiso 1 1 calc R U . . .
C139 C -0.12822(10) 0.76493(9) 0.79304(7) 0.0344(3) Uani 1 1 d . . . . .
H13M H -0.146759 0.814163 0.784241 0.052 Uiso 1 1 calc R U . . .
H13N H -0.075708 0.764039 0.769645 0.052 Uiso 1 1 calc R U . . .
H13O H -0.127510 0.747321 0.831025 0.052 Uiso 1 1 calc R U . . .
C140 C -0.26530(10) 0.72801(9) 0.81481(7) 0.0354(4) Uani 1 1 d . . . . .
H14A H -0.278035 0.778670 0.801595 0.053 Uiso 1 1 calc R U . . .
H14B H -0.269490 0.713955 0.853563 0.053 Uiso 1 1 calc R U . . .
H14C H -0.301458 0.698610 0.809064 0.053 Uiso 1 1 calc R U . . .
C157 C -0.27119(9) 0.57771(8) 0.87606(6) 0.0282(3) Uani 1 1 d . . . . .
C158 C -0.34330(9) 0.55688(9) 0.87249(7) 0.0312(3) Uani 1 1 d . . . . .
C159 C -0.40667(11) 0.53894(9) 0.91843(7) 0.0386(4) Uani 1 1 d . . . . .
H159 H -0.454373 0.525096 0.915709 0.046 Uiso 1 1 calc R U . . .
C160 C -0.40226(12) 0.54069(10) 0.96795(7) 0.0427(4) Uani 1 1 d . . . . .
H160 H -0.446213 0.528288 0.998750 0.051 Uiso 1 1 calc R U . . .
C161 C -0.33266(12) 0.56082(10) 0.97167(7) 0.0407(4) Uani 1 1 d . . . . .
H161 H -0.329510 0.562158 1.005564 0.049 Uiso 1 1 calc R U . . .
C162 C -0.26695(10) 0.57923(9) 0.92736(7) 0.0343(4) Uani 1 1 d D U . . .
C163 C -0.34915(9) 0.55029(9) 0.81967(7) 0.0334(3) Uani 1 1 d . . . . .
H163 H -0.308278 0.582700 0.789577 0.040 Uiso 1 1 calc R U . . .
C164 C -0.42739(11) 0.57242(12) 0.80806(9) 0.0464(5) Uani 1 1 d . . . . .
H16A H -0.426050 0.566379 0.773165 0.056 Uiso 1 1 calc R U . . .
H16B H -0.468292 0.539452 0.836679 0.056 Uiso 1 1 calc R U . . .
C165 C -0.44949(12) 0.64848(14) 0.80536(10) 0.0569(6) Uani 1 1 d . . . . .
H16C H -0.411702 0.681898 0.775225 0.085 Uiso 1 1 calc R U . . .
H16D H -0.449922 0.655557 0.839394 0.085 Uiso 1 1 calc R U . . .
H16E H -0.501175 0.657334 0.799724 0.085 Uiso 1 1 calc R U . . .
C166 C -0.33071(12) 0.47291(10) 0.81959(8) 0.0405(4) Uani 1 1 d . . . . .
H16F H -0.281589 0.459439 0.829482 0.049 Uiso 1 1 calc R U . . .
H16G H -0.372179 0.440416 0.848026 0.049 Uiso 1 1 calc R U . . .
C167 C -0.32313(15) 0.46053(13) 0.76583(10) 0.0554(5) Uani 1 1 d . . . . .
H16H H -0.286622 0.496110 0.736496 0.083 Uiso 1 1 calc R U . . .
H16I H -0.373939 0.465279 0.758704 0.083 Uiso 1 1 calc R U . . .
H16J H -0.303972 0.412272 0.767868 0.083 Uiso 1 1 calc R U . . .
K3 K 0.37756(8) 0.17493(8) 0.58172(5) 0.0565(3) Uani 0.802(3) 1 d . U P A 1
N5 N 0.4178(3) 0.2310(2) 0.69160(16) 0.0451(10) Uani 0.802(3) 1 d D U P A 1
C18 C -0.1798(4) 0.2409(4) 1.0175(3) 0.0416(14) Uani 0.669(4) 1 d D U P C 1
H18 H -0.182524 0.197693 1.006713 0.050 Uiso 0.669(4) 1 calc R U P C 1
C19 C -0.1373(4) 0.2195(3) 1.0622(2) 0.0616(13) Uani 0.669(4) 1 d D U P C 1
H19A H -0.084330 0.204678 1.046944 0.074 Uiso 0.669(4) 1 calc R U P C 1
H19B H -0.131999 0.262407 1.072117 0.074 Uiso 0.669(4) 1 calc R U P C 1
C20 C -0.1756(4) 0.1601(3) 1.1131(2) 0.109(2) Uani 0.669(4) 1 d D U P C 1
H20A H -0.227536 0.174598 1.129386 0.163 Uiso 0.669(4) 1 calc R U P C 1
H20B H -0.144489 0.150479 1.138738 0.163 Uiso 0.669(4) 1 calc R U P C 1
H20C H -0.179806 0.116717 1.104126 0.163 Uiso 0.669(4) 1 calc R U P C 1
C21 C -0.1317(2) 0.2995(2) 0.96706(19) 0.0401(9) Uani 0.669(4) 1 d D U P C 1
H21A H -0.162626 0.316574 0.940711 0.048 Uiso 0.669(4) 1 calc R U P C 1
H21B H -0.123482 0.340594 0.978187 0.048 Uiso 0.669(4) 1 calc R U P C 1
C22 C -0.05338(19) 0.27724(19) 0.93849(19) 0.0649(11) Uani 0.669(4) 1 d D U P C 1
H22A H -0.028986 0.317216 0.906202 0.097 Uiso 0.669(4) 1 calc R U P C 1
H22B H -0.060241 0.235973 0.927748 0.097 Uiso 0.669(4) 1 calc R U P C 1
H22C H -0.020252 0.264139 0.963025 0.097 Uiso 0.669(4) 1 calc R U P C 1
C34 C -0.0446(5) 0.1133(4) 0.8791(3) 0.0364(16) Uani 0.646(6) 1 d D . P D 1
H34 H -0.086448 0.147113 0.887744 0.044 Uiso 0.646(6) 1 calc R U P D 1
C35 C 0.0033(4) 0.1516(4) 0.8206(3) 0.0494(15) Uani 0.646(6) 1 d D . P D 1
H35B H 0.051111 0.124553 0.812335 0.059 Uiso 0.646(6) 1 calc R U P D 1
H35A H -0.027015 0.150449 0.795698 0.059 Uiso 0.646(6) 1 calc R U P D 1
C36 C 0.0260(3) 0.2294(3) 0.8091(3) 0.0670(15) Uani 0.646(6) 1 d D . P D 1
H36A H 0.051193 0.251283 0.770339 0.101 Uiso 0.646(6) 1 calc R U P D 1
H36B H 0.061847 0.230838 0.829859 0.101 Uiso 0.646(6) 1 calc R U P D 1
H36C H -0.020603 0.255961 0.819766 0.101 Uiso 0.646(6) 1 calc R U P D 1
C37 C 0.0016(5) 0.1020(8) 0.9210(4) 0.056(3) Uani 0.646(6) 1 d D . P D 1
H37A H 0.042213 0.066503 0.915563 0.068 Uiso 0.646(6) 1 calc R U P D 1
H37B H 0.027807 0.147759 0.914207 0.068 Uiso 0.646(6) 1 calc R U P D 1
C38 C -0.0476(3) 0.0764(2) 0.97874(17) 0.0663(14) Uani 0.646(6) 1 d D . P D 1
H38A H -0.089819 0.109711 0.983987 0.099 Uiso 0.646(6) 1 calc R U P D 1
H38B H -0.015641 0.074125 1.002925 0.099 Uiso 0.646(6) 1 calc R U P D 1
H38C H -0.069329 0.028568 0.986990 0.099 Uiso 0.646(6) 1 calc R U P D 1
C61 C -0.1445(2) 0.1700(2) 0.6242(2) 0.0432(10) Uani 0.638(6) 1 d D U P E 1
H61 H -0.110537 0.189197 0.640087 0.052 Uiso 0.638(6) 1 calc R U P E 1
C62 C -0.2274(2) 0.1899(2) 0.6479(2) 0.0473(10) Uani 0.638(6) 1 d D U P E 1
H62A H -0.246258 0.159573 0.686332 0.057 Uiso 0.638(6) 1 calc R U P E 1
H62B H -0.261502 0.180423 0.628028 0.057 Uiso 0.638(6) 1 calc R U P E 1
C63 C -0.2317(2) 0.2692(2) 0.64419(17) 0.0557(11) Uani 0.638(6) 1 d D U P E 1
H63A H -0.219320 0.299317 0.606058 0.084 Uiso 0.638(6) 1 calc R U P E 1
H63B H -0.194384 0.279639 0.660941 0.084 Uiso 0.638(6) 1 calc R U P E 1
H63C H -0.284157 0.279282 0.663187 0.084 Uiso 0.638(6) 1 calc R U P E 1
C64 C -0.1145(3) 0.2031(3) 0.5632(3) 0.0589(13) Uani 0.638(6) 1 d D U P E 1
H64A H -0.058113 0.195118 0.552277 0.071 Uiso 0.638(6) 1 calc R U P E 1
H64B H -0.121787 0.255556 0.553547 0.071 Uiso 0.638(6) 1 calc R U P E 1
C65 C -0.1524(4) 0.1750(3) 0.5304(3) 0.0769(16) Uani 0.638(6) 1 d D U P E 1
H65A H -0.131047 0.201190 0.491747 0.115 Uiso 0.638(6) 1 calc R U P E 1
H65B H -0.208499 0.181870 0.541061 0.115 Uiso 0.638(6) 1 calc R U P E 1
H65C H -0.142170 0.123843 0.537201 0.115 Uiso 0.638(6) 1 calc R U P E 1
C71 C 0.29464(18) 0.15765(17) 0.49867(13) 0.0442(7) Uani 0.802(3) 1 d D U P A 1
C72 C 0.33755(19) 0.22385(19) 0.46933(12) 0.0472(7) Uani 0.802(3) 1 d D U P A 1
C73 C 0.4189(2) 0.2235(2) 0.45484(12) 0.0562(8) Uani 0.802(3) 1 d D U P A 1
H73 H 0.446780 0.267781 0.435615 0.067 Uiso 0.802(3) 1 calc R U P A 1
C74 C 0.45999(19) 0.1611(2) 0.46752(12) 0.0588(7) Uani 0.802(3) 1 d D U P A 1
H74 H 0.515027 0.162493 0.458235 0.071 Uiso 0.802(3) 1 calc R U P A 1
C75 C 0.4188(2) 0.0966(2) 0.49406(14) 0.0572(7) Uani 0.802(3) 1 d D U P A 1
H75 H 0.446515 0.053426 0.501939 0.069 Uiso 0.802(3) 1 calc R U P A 1
C76 C 0.33774(18) 0.09318(18) 0.50964(11) 0.0487(7) Uani 0.802(3) 1 d D U P A 1
C77 C 0.2957(2) 0.29408(18) 0.45749(13) 0.0546(8) Uani 0.802(3) 1 d D U P A 1
H77 H 0.240108 0.282792 0.462906 0.066 Uiso 0.802(3) 1 calc R U P A 1
C78 C 0.3278(2) 0.3438(2) 0.39889(12) 0.0690(9) Uani 0.802(3) 1 d D U P A 1
H78A H 0.299937 0.389530 0.394399 0.083 Uiso 0.802(3) 1 calc R U P A 1
H78B H 0.383178 0.354637 0.392610 0.083 Uiso 0.802(3) 1 calc R U P A 1
C79 C 0.3205(3) 0.3129(2) 0.35616(14) 0.0791(11) Uani 0.802(3) 1 d D U P A 1
H79A H 0.341430 0.347765 0.320058 0.119 Uiso 0.802(3) 1 calc R U P A 1
H79B H 0.265789 0.302590 0.361645 0.119 Uiso 0.802(3) 1 calc R U P A 1
H79C H 0.349683 0.268606 0.359227 0.119 Uiso 0.802(3) 1 calc R U P A 1
C80 C 0.2985(3) 0.3312(2) 0.49948(15) 0.0635(9) Uani 0.802(3) 1 d D U P A 1
H80A H 0.277859 0.296838 0.536363 0.076 Uiso 0.802(3) 1 calc R U P A 1
H80B H 0.353423 0.341809 0.494967 0.076 Uiso 0.802(3) 1 calc R U P A 1
C81 C 0.2538(4) 0.4001(2) 0.4955(2) 0.0854(15) Uani 0.802(3) 1 d D U P A 1
H81A H 0.280703 0.438113 0.462596 0.128 Uiso 0.802(3) 1 calc R U P A 1
H81B H 0.250505 0.414275 0.527276 0.128 Uiso 0.802(3) 1 calc R U P A 1
H81C H 0.201480 0.392427 0.493991 0.128 Uiso 0.802(3) 1 calc R U P A 1
C82 C 0.2947(2) 0.02089(18) 0.53710(12) 0.0611(9) Uani 0.802(3) 1 d D U P A 1
H82 H 0.242304 0.028479 0.530615 0.073 Uiso 0.802(3) 1 calc R U P A 1
C83 C 0.3339(2) -0.03565(19) 0.51102(14) 0.0672(9) Uani 0.802(3) 1 d D U P A 1
H83A H 0.343659 -0.014878 0.471251 0.081 Uiso 0.802(3) 1 calc R U P A 1
H83B H 0.384831 -0.046796 0.518652 0.081 Uiso 0.802(3) 1 calc R U P A 1
C84 C 0.2871(2) -0.1047(2) 0.53072(16) 0.0699(10) Uani 0.802(3) 1 d D U P A 1
H84A H 0.313613 -0.136527 0.510529 0.105 Uiso 0.802(3) 1 calc R U P A 1
H84B H 0.235592 -0.094114 0.524972 0.105 Uiso 0.802(3) 1 calc R U P A 1
H84C H 0.281647 -0.128331 0.569422 0.105 Uiso 0.802(3) 1 calc R U P A 1
C85 C 0.2809(3) -0.0082(3) 0.59890(16) 0.0946(17) Uani 0.802(3) 1 d D U P A 1
H85A H 0.261481 0.031651 0.613237 0.114 Uiso 0.802(3) 1 calc R U P A 1
H85B H 0.238688 -0.044979 0.613868 0.114 Uiso 0.802(3) 1 calc R U P A 1
C86 C 0.3431(3) -0.0384(2) 0.61975(14) 0.0877(13) Uani 0.802(3) 1 d D U P A 1
H86A H 0.386321 -0.003486 0.604905 0.132 Uiso 0.802(3) 1 calc R U P A 1
H86B H 0.359753 -0.081382 0.609576 0.132 Uiso 0.802(3) 1 calc R U P A 1
H86C H 0.326495 -0.051420 0.659322 0.132 Uiso 0.802(3) 1 calc R U P A 1
C98 C 0.4609(4) 0.1890(3) 0.6623(3) 0.0492(11) Uani 0.802(3) 1 d D U P A 1
C99 C 0.4429(3) 0.1144(3) 0.6816(2) 0.0503(10) Uani 0.802(3) 1 d D U P A 1
C100 C 0.4795(3) 0.0717(3) 0.65082(17) 0.0637(13) Uani 0.802(3) 1 d D U P A 1
H100 H 0.467408 0.021807 0.663969 0.076 Uiso 0.802(3) 1 calc R U P A 1
C101 C 0.5344(3) 0.1012(2) 0.60044(15) 0.0740(13) Uani 0.802(3) 1 d D U P A 1
H101 H 0.560511 0.071365 0.580123 0.089 Uiso 0.802(3) 1 calc R U P A 1
C102 C 0.5496(3) 0.1741(2) 0.5809(2) 0.0674(14) Uani 0.802(3) 1 d D U P A 1
H102 H 0.584981 0.194143 0.546169 0.081 Uiso 0.802(3) 1 calc R U P A 1
C103 C 0.5153(4) 0.2191(3) 0.6102(3) 0.0596(13) Uani 0.802(3) 1 d D U P A 1
C104 C 0.3835(2) 0.0808(4) 0.73611(19) 0.0526(12) Uani 0.802(3) 1 d D U P A 1
H104 H 0.381902 0.109734 0.760333 0.063 Uiso 0.802(3) 1 calc R U P A 1
C107 C 0.4018(3) 0.0020(3) 0.7642(2) 0.0594(11) Uani 0.802(3) 1 d D U P A 1
H10K H 0.359127 -0.018541 0.797498 0.071 Uiso 0.802(3) 1 calc R U P A 1
H10L H 0.404093 -0.026042 0.739770 0.071 Uiso 0.802(3) 1 calc R U P A 1
C108 C 0.4781(4) -0.0054(3) 0.7793(3) 0.0698(15) Uani 0.802(3) 1 d D U P A 1
H10M H 0.521120 0.011680 0.746268 0.105 Uiso 0.802(3) 1 calc R U P A 1
H10N H 0.485432 -0.055889 0.798389 0.105 Uiso 0.802(3) 1 calc R U P A 1
H10O H 0.476815 0.023177 0.802795 0.105 Uiso 0.802(3) 1 calc R U P A 1
C109 C 0.5319(3) 0.2990(3) 0.58586(16) 0.0647(12) Uani 0.802(3) 1 d D U P A 1
H109 H 0.508709 0.321362 0.614645 0.078 Uiso 0.802(3) 1 calc R U P A 1
C110 C 0.6200(3) 0.3165(3) 0.5649(2) 0.0824(15) Uani 0.802(3) 1 d D U P A 1
H11D H 0.646548 0.278026 0.587052 0.099 Uiso 0.802(3) 1 calc R U P A 1
H11E H 0.638576 0.315574 0.527195 0.099 Uiso 0.802(3) 1 calc R U P A 1
C111 C 0.6447(4) 0.3884(4) 0.5655(3) 0.116(2) Uani 0.802(3) 1 d D U P A 1
H11F H 0.620990 0.427398 0.542299 0.174 Uiso 0.802(3) 1 calc R U P A 1
H11G H 0.701305 0.394002 0.552037 0.174 Uiso 0.802(3) 1 calc R U P A 1
H11H H 0.627713 0.389983 0.602669 0.174 Uiso 0.802(3) 1 calc R U P A 1
C112 C 0.4911(2) 0.3295(2) 0.54018(14) 0.0670(10) Uani 0.802(3) 1 d D U P A 1
H11J H 0.515805 0.309145 0.510864 0.080 Uiso 0.802(3) 1 calc R U P A 1
H11I H 0.436344 0.312494 0.554894 0.080 Uiso 0.802(3) 1 calc R U P A 1
C113 C 0.4927(2) 0.4093(2) 0.51592(19) 0.0998(16) Uani 0.802(3) 1 d D U P A 1
H11K H 0.456972 0.423363 0.493211 0.150 Uiso 0.802(3) 1 calc R U P A 1
H11L H 0.545340 0.426148 0.493738 0.150 Uiso 0.802(3) 1 calc R U P A 1
H11M H 0.476687 0.430770 0.544913 0.150 Uiso 0.802(3) 1 calc R U P A 1
C120 C 0.3812(2) 0.5360(2) 0.69461(15) 0.0614(10) Uani 0.818(5) 1 d D U P F 1
H120 H 0.336862 0.525524 0.682752 0.074 Uiso 0.818(5) 1 calc R U P F 1
C121 C 0.4542(2) 0.5042(3) 0.66452(16) 0.0697(11) Uani 0.818(5) 1 d D U P F 1
H12A H 0.444349 0.452531 0.672662 0.084 Uiso 0.818(5) 1 calc R U P F 1
H12B H 0.463159 0.527758 0.625020 0.084 Uiso 0.818(5) 1 calc R U P F 1
C122 C 0.52710(18) 0.5131(2) 0.67954(16) 0.0809(11) Uani 0.818(5) 1 d D U P F 1
H12C H 0.535520 0.563855 0.673853 0.121 Uiso 0.818(5) 1 calc R U P F 1
H12D H 0.571685 0.495871 0.656754 0.121 Uiso 0.818(5) 1 calc R U P F 1
H12E H 0.521108 0.485267 0.717696 0.121 Uiso 0.818(5) 1 calc R U P F 1
C123 C 0.3865(3) 0.6180(2) 0.67992(17) 0.0819(12) Uani 0.818(5) 1 d D U P F 1
H12G H 0.338798 0.633879 0.701634 0.098 Uiso 0.818(5) 1 calc R U P F 1
H12H H 0.430734 0.629905 0.690613 0.098 Uiso 0.818(5) 1 calc R U P F 1
C124 C 0.3966(3) 0.6601(3) 0.62086(19) 0.1065(17) Uani 0.818(5) 1 d D U P F 1
H12I H 0.448504 0.652380 0.599529 0.160 Uiso 0.818(5) 1 calc R U P F 1
H12J H 0.390438 0.711209 0.616491 0.160 Uiso 0.818(5) 1 calc R U P F 1
H12K H 0.357480 0.643954 0.608246 0.160 Uiso 0.818(5) 1 calc R U P F 1
C126 C 0.2633(3) 0.2711(3) 0.90684(16) 0.0597(12) Uani 0.770(6) 1 d D U P B 1
H12L H 0.244142 0.291124 0.936895 0.072 Uiso 0.770(6) 1 calc R U P B 1
H12M H 0.319543 0.263062 0.901800 0.072 Uiso 0.770(6) 1 calc R U P B 1
C127 C 0.2216(3) 0.1995(2) 0.92197(18) 0.0798(13) Uani 0.770(6) 1 d D U P B 1
H12N H 0.237787 0.181033 0.891352 0.120 Uiso 0.770(6) 1 calc R U P B 1
H12O H 0.165478 0.206309 0.930841 0.120 Uiso 0.770(6) 1 calc R U P B 1
H12P H 0.234839 0.165113 0.953446 0.120 Uiso 0.770(6) 1 calc R U P B 1
C128 C 0.16459(17) 0.34582(17) 0.86029(11) 0.0453(8) Uani 0.770(6) 1 d D U P B 1
H12Q H 0.161731 0.380170 0.824967 0.054 Uiso 0.770(6) 1 calc R U P B 1
H12R H 0.133188 0.302692 0.867613 0.054 Uiso 0.770(6) 1 calc R U P B 1
C129 C 0.12935(17) 0.3798(2) 0.90440(15) 0.0626(10) Uani 0.770(6) 1 d D U P B 1
H12S H 0.162151 0.420483 0.899029 0.094 Uiso 0.770(6) 1 calc R U P B 1
H12T H 0.125945 0.344149 0.940005 0.094 Uiso 0.770(6) 1 calc R U P B 1
H12U H 0.077328 0.396485 0.902472 0.094 Uiso 0.770(6) 1 calc R U P B 1
C141 C 0.08340(15) 0.63902(15) 0.72113(12) 0.0380(6) Uani 0.805(3) 1 d D U P G 1
C142 C 0.10652(18) 0.67289(19) 0.75274(14) 0.0514(7) Uani 0.805(3) 1 d D U P G 1
C143 C 0.16301(18) 0.72762(18) 0.72672(17) 0.0610(8) Uani 0.805(3) 1 d D U P G 1
H143 H 0.180392 0.749829 0.747621 0.073 Uiso 0.805(3) 1 calc R U P G 1
C144 C 0.1939(2) 0.7499(2) 0.67150(18) 0.0580(10) Uani 0.805(3) 1 d D U P G 1
H144 H 0.232632 0.786988 0.654681 0.070 Uiso 0.805(3) 1 calc R U P G 1
C145 C 0.16885(15) 0.71863(15) 0.64000(13) 0.0538(7) Uani 0.805(3) 1 d D U P G 1
H145 H 0.189708 0.735401 0.601735 0.065 Uiso 0.805(3) 1 calc R U P G 1
C146 C 0.11349(16) 0.66292(14) 0.66395(14) 0.0418(7) Uani 0.805(3) 1 d D U P G 1
C147 C 0.06990(19) 0.65211(18) 0.81507(17) 0.0592(8) Uani 0.805(3) 1 d D U P G 1
H147 H 0.015564 0.635400 0.822223 0.071 Uiso 0.805(3) 1 calc R U P G 1
C148 C 0.06317(17) 0.71921(19) 0.83461(14) 0.0606(7) Uani 0.805(3) 1 d D U P G 1
H14D H 0.115013 0.733022 0.834447 0.073 Uiso 0.805(3) 1 calc R U P G 1
H14E H 0.043352 0.760147 0.809527 0.073 Uiso 0.805(3) 1 calc R U P G 1
C149 C 0.0085(2) 0.7019(3) 0.89151(17) 0.0727(10) Uani 0.805(3) 1 d D U P G 1
H14F H -0.041861 0.685400 0.891996 0.109 Uiso 0.805(3) 1 calc R U P G 1
H14G H 0.001566 0.744928 0.902423 0.109 Uiso 0.805(3) 1 calc R U P G 1
H14H H 0.030434 0.664051 0.916766 0.109 Uiso 0.805(3) 1 calc R U P G 1
C150 C 0.11133(19) 0.5872(2) 0.84403(15) 0.0615(8) Uani 0.805(3) 1 d D U P G 1
H15B H 0.085109 0.572510 0.883373 0.074 Uiso 0.805(3) 1 calc R U P G 1
H15A H 0.105867 0.546866 0.831316 0.074 Uiso 0.805(3) 1 calc R U P G 1
C151 C 0.19459(19) 0.6000(2) 0.83550(16) 0.0696(9) Uani 0.805(3) 1 d D U P G 1
H15C H 0.221572 0.613002 0.796773 0.104 Uiso 0.805(3) 1 calc R U P G 1
H15D H 0.216696 0.556305 0.855368 0.104 Uiso 0.805(3) 1 calc R U P G 1
H15E H 0.200746 0.639113 0.848718 0.104 Uiso 0.805(3) 1 calc R U P G 1
C152 C 0.08349(17) 0.62920(15) 0.63040(10) 0.0467(6) Uani 0.805(3) 1 d D U P G 1
H152 H 0.069047 0.578229 0.653159 0.056 Uiso 0.805(3) 1 calc R U P G 1
C153 C 0.00851(19) 0.66596(18) 0.62028(14) 0.0520(7) Uani 0.805(3) 1 d D U P G 1
H15F H -0.026858 0.667093 0.655292 0.062 Uiso 0.805(3) 1 calc R U P G 1
H15G H 0.021370 0.716202 0.596626 0.062 Uiso 0.805(3) 1 calc R U P G 1
C154 C -0.0340(2) 0.6302(2) 0.59433(16) 0.0688(9) Uani 0.805(3) 1 d D U P G 1
H15H H -0.004937 0.638946 0.556304 0.103 Uiso 0.805(3) 1 calc R U P G 1
H15I H -0.085829 0.650005 0.596352 0.103 Uiso 0.805(3) 1 calc R U P G 1
H15J H -0.038511 0.578438 0.613583 0.103 Uiso 0.805(3) 1 calc R U P G 1
C155 C 0.1438(2) 0.62745(19) 0.57795(12) 0.0648(9) Uani 0.805(3) 1 d D U P G 1
H15K H 0.118570 0.608540 0.557160 0.078 Uiso 0.805(3) 1 calc R U P G 1
H15L H 0.162315 0.677059 0.555589 0.078 Uiso 0.805(3) 1 calc R U P G 1
C156 C 0.2130(2) 0.5820(3) 0.58765(16) 0.0864(13) Uani 0.805(3) 1 d D U P G 1
H15M H 0.251668 0.587146 0.552896 0.130 Uiso 0.805(3) 1 calc R U P G 1
H15N H 0.196190 0.531645 0.605635 0.130 Uiso 0.805(3) 1 calc R U P G 1
H15O H 0.235937 0.597908 0.610684 0.130 Uiso 0.805(3) 1 calc R U P G 1
C168 C -0.1916(3) 0.5893(3) 0.9378(2) 0.0416(12) Uani 0.765(4) 1 d D U P H 1
H168 H -0.152197 0.610595 0.902249 0.050 Uiso 0.765(4) 1 calc R U P H 1
C169 C -0.2007(3) 0.6409(2) 0.97183(16) 0.0460(9) Uani 0.765(4) 1 d D U P H 1
H16K H -0.233289 0.616180 1.008922 0.055 Uiso 0.765(4) 1 calc R U P H 1
H16L H -0.148802 0.649437 0.974715 0.055 Uiso 0.765(4) 1 calc R U P H 1
C170 C -0.2362(2) 0.71437(18) 0.95010(11) 0.0504(8) Uani 0.765(4) 1 d D U P H 1
H17A H -0.204557 0.739902 0.913411 0.076 Uiso 0.765(4) 1 calc R U P H 1
H17B H -0.237626 0.742659 0.973846 0.076 Uiso 0.765(4) 1 calc R U P H 1
H17C H -0.289043 0.707183 0.949224 0.076 Uiso 0.765(4) 1 calc R U P H 1
C171 C -0.1638(2) 0.5157(2) 0.96725(12) 0.0500(8) Uani 0.765(4) 1 d D U P H 1
H17E H -0.201235 0.496193 1.003403 0.060 Uiso 0.765(4) 1 calc R U P H 1
H17D H -0.164579 0.482892 0.946729 0.060 Uiso 0.765(4) 1 calc R U P H 1
C172 C -0.0841(2) 0.5154(2) 0.97462(16) 0.0718(11) Uani 0.765(4) 1 d D U P H 1
H17F H -0.046788 0.537698 0.939406 0.108 Uiso 0.765(4) 1 calc R U P H 1
H17G H -0.069473 0.465902 0.990288 0.108 Uiso 0.765(4) 1 calc R U P H 1
H17H H -0.084185 0.542473 0.998964 0.108 Uiso 0.765(4) 1 calc R U P H 1
K3A K 0.3633(2) 0.1490(2) 0.58231(18) 0.0461(8) Uani 0.198(3) 1 d . U P A 2
N5A N 0.4204(17) 0.2449(12) 0.6832(8) 0.048(3) Uani 0.198(3) 1 d D U P A 2
C173 C -0.1852(7) 0.2262(8) 1.0250(5) 0.041(3) Uani 0.331(4) 1 d D U P C 2
H173 H -0.196380 0.182777 1.017037 0.050 Uiso 0.331(4) 1 calc R U P C 2
C174 C -0.1596(5) 0.1989(5) 1.0773(4) 0.043(2) Uani 0.331(4) 1 d D U P C 2
H17I H -0.148140 0.240109 1.087100 0.052 Uiso 0.331(4) 1 calc R U P C 2
H17J H -0.202060 0.169683 1.107237 0.052 Uiso 0.331(4) 1 calc R U P C 2
C175 C -0.0870(4) 0.1533(4) 1.0693(3) 0.0565(18) Uani 0.331(4) 1 d D U P C 2
H17K H -0.097549 0.114149 1.057514 0.085 Uiso 0.331(4) 1 calc R U P C 2
H17L H -0.073480 0.133381 1.103613 0.085 Uiso 0.331(4) 1 calc R U P C 2
H17M H -0.043819 0.183374 1.041749 0.085 Uiso 0.331(4) 1 calc R U P C 2
C176 C -0.1239(5) 0.2712(5) 0.9746(4) 0.0451(19) Uani 0.331(4) 1 d D U P C 2
H17S H -0.081219 0.239575 0.964561 0.054 Uiso 0.331(4) 1 calc R U P C 2
H17T H -0.147662 0.289307 0.944252 0.054 Uiso 0.331(4) 1 calc R U P C 2
C177 C -0.0897(4) 0.3346(4) 0.9812(3) 0.059(2) Uani 0.331(4) 1 d D U P C 2
H17N H -0.054524 0.362301 0.946540 0.088 Uiso 0.331(4) 1 calc R U P C 2
H17O H -0.060914 0.317113 1.008445 0.088 Uiso 0.331(4) 1 calc R U P C 2
H17P H -0.131557 0.365158 0.993027 0.088 Uiso 0.331(4) 1 calc R U P C 2
C178 C -0.0568(8) 0.1082(7) 0.8960(5) 0.034(2) Uani 0.354(6) 1 d D . P D 2
H178 H -0.102087 0.135264 0.910552 0.040 Uiso 0.354(6) 1 calc R U P D 2
C179 C -0.0039(7) 0.0902(12) 0.9338(7) 0.046(3) Uani 0.354(6) 1 d D . P D 2
H17Q H -0.003338 0.131743 0.946356 0.055 Uiso 0.354(6) 1 calc R U P D 2
H17R H -0.028247 0.049313 0.966121 0.055 Uiso 0.354(6) 1 calc R U P D 2
C180 C 0.0788(4) 0.0718(4) 0.9124(3) 0.058(2) Uani 0.354(6) 1 d D . P D 2
H18A H 0.080019 0.029658 0.900836 0.087 Uiso 0.354(6) 1 calc R U P D 2
H18B H 0.105130 0.061330 0.940861 0.087 Uiso 0.354(6) 1 calc R U P D 2
H18C H 0.105156 0.112423 0.881381 0.087 Uiso 0.354(6) 1 calc R U P D 2
C181 C -0.0134(6) 0.1545(6) 0.8381(4) 0.037(2) Uani 0.354(6) 1 d D . P D 2
H18O H 0.031864 0.127859 0.824015 0.045 Uiso 0.354(6) 1 calc R U P D 2
H18N H -0.048214 0.161919 0.814582 0.045 Uiso 0.354(6) 1 calc R U P D 2
C182 C 0.0150(5) 0.2279(4) 0.8341(4) 0.0444(17) Uani 0.354(6) 1 d D . P D 2
H18P H 0.040298 0.254671 0.796138 0.067 Uiso 0.354(6) 1 calc R U P D 2
H18Q H 0.052143 0.221195 0.855439 0.067 Uiso 0.354(6) 1 calc R U P D 2
H18R H -0.029237 0.254667 0.848179 0.067 Uiso 0.354(6) 1 calc R U P D 2
C183 C -0.1319(5) 0.1741(4) 0.6012(3) 0.051(2) Uani 0.362(6) 1 d D U P E 2
H183 H -0.102653 0.198981 0.616674 0.061 Uiso 0.362(6) 1 calc R U P E 2
C184 C -0.2113(5) 0.2063(6) 0.6117(4) 0.076(2) Uani 0.362(6) 1 d D U P E 2
H18D H -0.208388 0.256781 0.587845 0.091 Uiso 0.362(6) 1 calc R U P E 2
H18E H -0.247660 0.179657 0.603136 0.091 Uiso 0.362(6) 1 calc R U P E 2
C185 C -0.2414(5) 0.2034(6) 0.6702(4) 0.075(3) Uani 0.362(6) 1 d D U P E 2
H18F H -0.201504 0.222283 0.680494 0.113 Uiso 0.362(6) 1 calc R U P E 2
H18G H -0.254439 0.153561 0.693362 0.113 Uiso 0.362(6) 1 calc R U P E 2
H18H H -0.287914 0.232319 0.674639 0.113 Uiso 0.362(6) 1 calc R U P E 2
C186 C -0.0884(6) 0.1992(5) 0.5405(4) 0.062(2) Uani 0.362(6) 1 d D U P E 2
H18I H -0.091063 0.252038 0.525777 0.075 Uiso 0.362(6) 1 calc R U P E 2
H18J H -0.033146 0.186800 0.536026 0.075 Uiso 0.362(6) 1 calc R U P E 2
C187 C -0.1215(6) 0.1657(5) 0.5084(4) 0.062(2) Uani 0.362(6) 1 d D U P E 2
H18K H -0.092394 0.183854 0.470043 0.093 Uiso 0.362(6) 1 calc R U P E 2
H18L H -0.176110 0.178092 0.512459 0.093 Uiso 0.362(6) 1 calc R U P E 2
H18M H -0.117275 0.113474 0.521924 0.093 Uiso 0.362(6) 1 calc R U P E 2
C188 C 0.2883(7) 0.1318(7) 0.4981(6) 0.054(3) Uani 0.198(3) 1 d D U P A 2
C189 C 0.3208(6) 0.0625(7) 0.5098(4) 0.047(2) Uani 0.198(3) 1 d D U P A 2
C190 C 0.4012(7) 0.0591(9) 0.4946(5) 0.060(2) Uani 0.198(3) 1 d D U P A 2
H190 H 0.425055 0.013759 0.502555 0.072 Uiso 0.198(3) 1 calc R U P A 2
C191 C 0.4468(8) 0.1209(7) 0.4679(6) 0.057(2) Uani 0.198(3) 1 d D U P A 2
H191 H 0.501553 0.116235 0.459434 0.068 Uiso 0.198(3) 1 calc R U P A 2
C192 C 0.4175(7) 0.1893(8) 0.4529(5) 0.055(2) Uani 0.198(3) 1 d D U P A 2
H192 H 0.450366 0.230671 0.433835 0.066 Uiso 0.198(3) 1 calc R U P A 2
C193 C 0.3357(7) 0.1937(7) 0.4676(6) 0.049(2) Uani 0.198(3) 1 d D U P A 2
C194 C 0.2723(9) -0.0053(7) 0.5456(4) 0.062(3) Uani 0.198(3) 1 d D U P A 2
H194 H 0.221155 0.007422 0.537884 0.074 Uiso 0.198(3) 1 calc R U P A 2
C195 C 0.2965(11) -0.0652(7) 0.5219(5) 0.063(3) Uani 0.198(3) 1 d D U P A 2
H19H H 0.351149 -0.075806 0.521630 0.075 Uiso 0.198(3) 1 calc R U P A 2
H19I H 0.265068 -0.108454 0.546938 0.075 Uiso 0.198(3) 1 calc R U P A 2
C196 C 0.2903(8) -0.0551(8) 0.4668(5) 0.075(3) Uani 0.198(3) 1 d D U P A 2
H19J H 0.326798 -0.016994 0.440272 0.112 Uiso 0.198(3) 1 calc R U P A 2
H19K H 0.237381 -0.041679 0.465168 0.112 Uiso 0.198(3) 1 calc R U P A 2
H19L H 0.302780 -0.099860 0.458460 0.112 Uiso 0.198(3) 1 calc R U P A 2
C197 C 0.2535(8) -0.0089(8) 0.6033(4) 0.050(2) Uani 0.198(3) 1 d D U P A 2
H19C H 0.271401 0.037938 0.602102 0.060 Uiso 0.198(3) 1 calc R U P A 2
H19D H 0.196184 -0.008792 0.615644 0.060 Uiso 0.198(3) 1 calc R U P A 2
C198 C 0.2748(8) -0.0579(6) 0.6449(4) 0.063(3) Uani 0.198(3) 1 d D U P A 2
H19E H 0.237437 -0.058681 0.679272 0.094 Uiso 0.198(3) 1 calc R U P A 2
H19F H 0.326487 -0.045024 0.644709 0.094 Uiso 0.198(3) 1 calc R U P A 2
H19G H 0.275981 -0.105444 0.640885 0.094 Uiso 0.198(3) 1 calc R U P A 2
C199 C 0.3045(9) 0.2679(7) 0.4492(5) 0.050(2) Uani 0.198(3) 1 d D U P A 2
H199 H 0.247102 0.261254 0.457951 0.060 Uiso 0.198(3) 1 calc R U P A 2
C200 C 0.3340(8) 0.3019(8) 0.3860(5) 0.062(2) Uani 0.198(3) 1 d D U P A 2
H20I H 0.382018 0.330277 0.377112 0.074 Uiso 0.198(3) 1 calc R U P A 2
H20J H 0.348262 0.262498 0.370454 0.074 Uiso 0.198(3) 1 calc R U P A 2
C201 C 0.2792(10) 0.3494(8) 0.3581(6) 0.073(4) Uani 0.198(3) 1 d D U P A 2
H20K H 0.232120 0.321784 0.365054 0.110 Uiso 0.198(3) 1 calc R U P A 2
H20L H 0.304125 0.367505 0.319017 0.110 Uiso 0.198(3) 1 calc R U P A 2
H20M H 0.265686 0.389749 0.372021 0.110 Uiso 0.198(3) 1 calc R U P A 2
C202 C 0.3167(9) 0.3129(8) 0.4832(6) 0.058(3) Uani 0.198(3) 1 d D U P A 2
H20G H 0.296123 0.284478 0.521890 0.069 Uiso 0.198(3) 1 calc R U P A 2
H20H H 0.373264 0.319244 0.476140 0.069 Uiso 0.198(3) 1 calc R U P A 2
C203 C 0.2814(12) 0.3860(9) 0.4747(9) 0.083(5) Uani 0.198(3) 1 d D U P A 2
H20D H 0.302739 0.416132 0.436965 0.124 Uiso 0.198(3) 1 calc R U P A 2
H20E H 0.293593 0.408159 0.498835 0.124 Uiso 0.198(3) 1 calc R U P A 2
H20F H 0.225071 0.381148 0.482733 0.124 Uiso 0.198(3) 1 calc R U P A 2
C204 C 0.4664(19) 0.1949(13) 0.6618(13) 0.051(3) Uani 0.198(3) 1 d D U P A 2
C205 C 0.4541(15) 0.1194(14) 0.6770(11) 0.054(3) Uani 0.198(3) 1 d D U P A 2
C206 C 0.4941(13) 0.0844(12) 0.6403(8) 0.054(3) Uani 0.198(3) 1 d D U P A 2
H206 H 0.491279 0.033635 0.650167 0.065 Uiso 0.198(3) 1 calc R U P A 2
C207 C 0.5381(11) 0.1254(10) 0.5891(7) 0.053(2) Uani 0.198(3) 1 d D U P A 2
H207 H 0.553971 0.103714 0.561578 0.064 Uiso 0.198(3) 1 calc R U P A 2
C208 C 0.5596(13) 0.1950(10) 0.5767(9) 0.052(2) Uani 0.198(3) 1 d D U P A 2
H208 H 0.601441 0.217191 0.546025 0.062 Uiso 0.198(3) 1 calc R U P A 2
C209 C 0.5181(17) 0.2320(10) 0.6103(10) 0.046(2) Uani 0.198(3) 1 d D U P A 2
C210 C 0.3894(9) 0.0815(17) 0.7274(9) 0.049(3) Uani 0.198(3) 1 d D U P A 2
H210 H 0.384712 0.117940 0.746200 0.059 Uiso 0.198(3) 1 calc R U P A 2
C211 C 0.4098(14) 0.0174(13) 0.7718(9) 0.065(4) Uani 0.198(3) 1 d D U P A 2
H21M H 0.365794 0.009348 0.804862 0.078 Uiso 0.198(3) 1 calc R U P A 2
H21N H 0.411534 -0.025345 0.760186 0.078 Uiso 0.198(3) 1 calc R U P A 2
C212 C 0.4828(13) 0.0184(14) 0.7881(9) 0.074(6) Uani 0.198(3) 1 d D U P A 2
H21O H 0.527347 0.030601 0.755749 0.111 Uiso 0.198(3) 1 calc R U P A 2
H21P H 0.489852 -0.028950 0.812794 0.111 Uiso 0.198(3) 1 calc R U P A 2
H21Q H 0.478708 0.054301 0.806320 0.111 Uiso 0.198(3) 1 calc R U P A 2
C213 C 0.5376(10) 0.3099(9) 0.5948(5) 0.051(3) Uani 0.198(3) 1 d D U P A 2
H213 H 0.515265 0.323490 0.628207 0.062 Uiso 0.198(3) 1 calc R U P A 2
C214 C 0.6262(9) 0.3277(10) 0.5770(8) 0.059(3) Uani 0.198(3) 1 d D U P A 2
H21R H 0.647503 0.305185 0.608197 0.071 Uiso 0.198(3) 1 calc R U P A 2
H21S H 0.652466 0.306940 0.548175 0.071 Uiso 0.198(3) 1 calc R U P A 2
C215 C 0.6438(12) 0.4097(10) 0.5556(8) 0.072(4) Uani 0.198(3) 1 d D U P A 2
H21J H 0.634009 0.430564 0.520068 0.109 Uiso 0.198(3) 1 calc R U P A 2
H21K H 0.698239 0.418313 0.552221 0.109 Uiso 0.198(3) 1 calc R U P A 2
H21L H 0.610303 0.431939 0.581009 0.109 Uiso 0.198(3) 1 calc R U P A 2
C216 C 0.4975(7) 0.3563(8) 0.5527(5) 0.057(3) Uani 0.198(3) 1 d D U P A 2
H21C H 0.441656 0.342694 0.566202 0.068 Uiso 0.198(3) 1 calc R U P A 2
H21D H 0.501826 0.406892 0.550459 0.068 Uiso 0.198(3) 1 calc R U P A 2
C217 C 0.5278(8) 0.3516(7) 0.4961(4) 0.062(3) Uani 0.198(3) 1 d D U P A 2
H21E H 0.494912 0.379478 0.473758 0.092 Uiso 0.198(3) 1 calc R U P A 2
H21F H 0.527094 0.301440 0.497703 0.092 Uiso 0.198(3) 1 calc R U P A 2
H21G H 0.581071 0.371038 0.480122 0.092 Uiso 0.198(3) 1 calc R U P A 2
C218 C 0.4058(8) 0.5342(8) 0.6986(6) 0.066(4) Uani 0.182(5) 1 d D U P F 2
H218 H 0.368698 0.536616 0.676913 0.079 Uiso 0.182(5) 1 calc R U P F 2
C219 C 0.4779(11) 0.4973(13) 0.6738(6) 0.077(5) Uani 0.182(5) 1 d D U P F 2
H21H H 0.523850 0.509665 0.682494 0.092 Uiso 0.182(5) 1 calc R U P F 2
H21I H 0.469960 0.444567 0.688226 0.092 Uiso 0.182(5) 1 calc R U P F 2
C220 C 0.4892(10) 0.5237(11) 0.6141(6) 0.083(5) Uani 0.182(5) 1 d D U P F 2
H22S H 0.540186 0.509503 0.595931 0.125 Uiso 0.182(5) 1 calc R U P F 2
H22T H 0.486277 0.576088 0.601594 0.125 Uiso 0.182(5) 1 calc R U P F 2
H22U H 0.448679 0.502902 0.605609 0.125 Uiso 0.182(5) 1 calc R U P F 2
C221 C 0.4211(9) 0.6121(8) 0.6932(8) 0.078(4) Uani 0.182(5) 1 d D U P F 2
H22N H 0.464783 0.612451 0.708414 0.094 Uiso 0.182(5) 1 calc R U P F 2
H22O H 0.438428 0.639812 0.654130 0.094 Uiso 0.182(5) 1 calc R U P F 2
C222 C 0.3557(8) 0.6512(8) 0.7194(8) 0.084(5) Uani 0.182(5) 1 d D U P F 2
H22P H 0.314221 0.657300 0.701640 0.126 Uiso 0.182(5) 1 calc R U P F 2
H22Q H 0.374473 0.698415 0.715763 0.126 Uiso 0.182(5) 1 calc R U P F 2
H22R H 0.335603 0.623624 0.757859 0.126 Uiso 0.182(5) 1 calc R U P F 2
C223 C 0.2914(9) 0.2638(7) 0.8963(6) 0.068(4) Uani 0.230(6) 1 d D U P B 2
H22D H 0.348157 0.269364 0.879868 0.082 Uiso 0.230(6) 1 calc R U P B 2
H22E H 0.279970 0.274910 0.930539 0.082 Uiso 0.230(6) 1 calc R U P B 2
C224 C 0.2692(11) 0.1837(7) 0.9110(8) 0.087(5) Uani 0.230(6) 1 d D U P B 2
H22F H 0.234600 0.179575 0.890080 0.131 Uiso 0.230(6) 1 calc R U P B 2
H22G H 0.242780 0.164315 0.949762 0.131 Uiso 0.230(6) 1 calc R U P B 2
H22H H 0.316253 0.156743 0.902359 0.131 Uiso 0.230(6) 1 calc R U P B 2
C225 C 0.1724(5) 0.3267(6) 0.9000(4) 0.055(3) Uani 0.230(6) 1 d D U P B 2
H22I H 0.146928 0.278614 0.918140 0.066 Uiso 0.230(6) 1 calc R U P B 2
H22J H 0.181611 0.344486 0.927799 0.066 Uiso 0.230(6) 1 calc R U P B 2
C226 C 0.1236(6) 0.3779(7) 0.8682(5) 0.064(3) Uani 0.230(6) 1 d D U P B 2
H22K H 0.146447 0.426392 0.854648 0.097 Uiso 0.230(6) 1 calc R U P B 2
H22L H 0.070946 0.377554 0.891720 0.097 Uiso 0.230(6) 1 calc R U P B 2
H22M H 0.121848 0.363102 0.837617 0.097 Uiso 0.230(6) 1 calc R U P B 2
C227 C 0.0898(8) 0.6376(6) 0.7409(5) 0.044(2) Uani 0.195(3) 1 d D U P G 2
C228 C 0.1036(7) 0.6681(5) 0.7787(6) 0.0412(19) Uani 0.195(3) 1 d D U P G 2
C229 C 0.1549(6) 0.7251(6) 0.7643(6) 0.054(2) Uani 0.195(3) 1 d D U P G 2
H229 H 0.165996 0.742130 0.790261 0.065 Uiso 0.195(3) 1 calc R U P G 2
C230 C 0.1892(8) 0.7558(7) 0.7084(6) 0.059(3) Uani 0.195(3) 1 d D U P G 2
H230 H 0.221919 0.796915 0.697120 0.071 Uiso 0.195(3) 1 calc R U P G 2
C231 C 0.1797(10) 0.7312(8) 0.6678(7) 0.052(3) Uani 0.195(3) 1 d D U P G 2
H231 H 0.206398 0.752782 0.630628 0.063 Uiso 0.195(3) 1 calc R U P G 2
C232 C 0.1282(7) 0.6730(6) 0.6856(5) 0.052(2) Uani 0.195(3) 1 d D U P G 2
C233 C 0.0695(7) 0.6250(6) 0.8393(5) 0.0456(19) Uani 0.195(3) 1 d D U P G 2
H233 H 0.013903 0.615368 0.843476 0.055 Uiso 0.195(3) 1 calc R U P G 2
C234 C 0.1038(7) 0.5489(6) 0.8633(6) 0.051(2) Uani 0.195(3) 1 d D U P G 2
H23D H 0.065435 0.519555 0.896338 0.062 Uiso 0.195(3) 1 calc R U P G 2
H23C H 0.115985 0.523211 0.836404 0.062 Uiso 0.195(3) 1 calc R U P G 2
C235 C 0.1758(8) 0.5605(5) 0.8766(7) 0.073(3) Uani 0.195(3) 1 d D U P G 2
H23E H 0.219608 0.570954 0.843852 0.109 Uiso 0.195(3) 1 calc R U P G 2
H23F H 0.186048 0.517224 0.904137 0.109 Uiso 0.195(3) 1 calc R U P G 2
H23G H 0.168868 0.600994 0.890546 0.109 Uiso 0.195(3) 1 calc R U P G 2
C236 C 0.0677(6) 0.6730(5) 0.8744(5) 0.0436(18) Uani 0.195(3) 1 d D U P G 2
H23H H 0.121484 0.686878 0.870121 0.052 Uiso 0.195(3) 1 calc R U P G 2
H23I H 0.044817 0.644998 0.913012 0.052 Uiso 0.195(3) 1 calc R U P G 2
C237 C 0.0195(8) 0.7428(7) 0.8589(7) 0.058(3) Uani 0.195(3) 1 d D U P G 2
H23J H 0.040373 0.769626 0.820367 0.087 Uiso 0.195(3) 1 calc R U P G 2
H23K H 0.023123 0.772783 0.880548 0.087 Uiso 0.195(3) 1 calc R U P G 2
H23L H -0.034897 0.729454 0.866269 0.087 Uiso 0.195(3) 1 calc R U P G 2
C238 C 0.1131(7) 0.6437(8) 0.6447(5) 0.055(3) Uani 0.195(3) 1 d D U P G 2
H238 H 0.104827 0.590620 0.661475 0.066 Uiso 0.195(3) 1 calc R U P G 2
C239 C 0.1844(7) 0.6592(8) 0.5932(5) 0.076(3) Uani 0.195(3) 1 d D U P G 2
H23A H 0.170129 0.645640 0.565129 0.091 Uiso 0.195(3) 1 calc R U P G 2
H23B H 0.196263 0.711420 0.578620 0.091 Uiso 0.195(3) 1 calc R U P G 2
C240 C 0.2563(9) 0.6202(11) 0.6032(7) 0.098(5) Uani 0.195(3) 1 d D U P G 2
H24C H 0.244333 0.568724 0.619942 0.147 Uiso 0.195(3) 1 calc R U P G 2
H24D H 0.274675 0.637697 0.627511 0.147 Uiso 0.195(3) 1 calc R U P G 2
H24E H 0.296636 0.628899 0.568744 0.147 Uiso 0.195(3) 1 calc R U P G 2
C241 C 0.0404(8) 0.6757(8) 0.6292(6) 0.058(3) Uani 0.195(3) 1 d D U P G 2
H24F H -0.001406 0.672516 0.662705 0.070 Uiso 0.195(3) 1 calc R U P G 2
H24G H 0.050904 0.727097 0.607997 0.070 Uiso 0.195(3) 1 calc R U P G 2
C242 C 0.0123(11) 0.6401(8) 0.5968(7) 0.075(4) Uani 0.195(3) 1 d D U P G 2
H24H H 0.044773 0.656140 0.559226 0.112 Uiso 0.195(3) 1 calc R U P G 2
H24I H -0.041575 0.653000 0.597806 0.112 Uiso 0.195(3) 1 calc R U P G 2
H24J H 0.015359 0.587992 0.612269 0.112 Uiso 0.195(3) 1 calc R U P G 2
C243 C -0.1906(8) 0.6115(7) 0.9299(8) 0.033(3) Uani 0.235(4) 1 d D U P H 2
H243 H -0.162428 0.636542 0.891215 0.040 Uiso 0.235(4) 1 calc R U P H 2
C244 C -0.1344(4) 0.5519(4) 0.9507(3) 0.0301(18) Uani 0.235(4) 1 d D U P H 2
H24K H -0.123456 0.520737 0.927671 0.036 Uiso 0.235(4) 1 calc R U P H 2
H24L H -0.084763 0.575224 0.945758 0.036 Uiso 0.235(4) 1 calc R U P H 2
C245 C -0.1633(5) 0.5047(5) 1.0096(3) 0.050(3) Uani 0.235(4) 1 d D U P H 2
H24M H -0.215469 0.485968 1.016376 0.075 Uiso 0.235(4) 1 calc R U P H 2
H24N H -0.164834 0.533082 1.033300 0.075 Uiso 0.235(4) 1 calc R U P H 2
H24O H -0.128165 0.464709 1.016974 0.075 Uiso 0.235(4) 1 calc R U P H 2
C246 C -0.2005(8) 0.6703(8) 0.9576(5) 0.049(4) Uani 0.235(4) 1 d D U P H 2
H24P H -0.235761 0.706797 0.942369 0.058 Uiso 0.235(4) 1 calc R U P H 2
H24Q H -0.226542 0.647911 0.996674 0.058 Uiso 0.235(4) 1 calc R U P H 2
C247 C -0.1283(8) 0.7081(8) 0.9525(5) 0.086(4) Uani 0.235(4) 1 d D U P H 2
H24R H -0.142137 0.750361 0.964082 0.129 Uiso 0.235(4) 1 calc R U P H 2
H24S H -0.096786 0.723098 0.914599 0.129 Uiso 0.235(4) 1 calc R U P H 2
H24T H -0.098638 0.675587 0.975291 0.129 Uiso 0.235(4) 1 calc R U P H 2

loop_
_atom_site_aniso_label
_atom_site_aniso_U_11
_atom_site_aniso_U_22
_atom_site_aniso_U_33
_atom_site_aniso_U_23
_atom_site_aniso_U_13
_atom_site_aniso_U_12
K1 0.0531(2) 0.02873(18) 0.03478(19) -0.00438(15) -0.00521(16) -0.00104(16)
K2 0.0428(2) 0.0546(3) 0.0469(2) -0.0295(2) -0.00778(17) 0.00620(18)
K4 0.0426(2) 0.0574(3) 0.0694(3) -0.0212(2) -0.0119(2) 0.0128(2)
N1 0.0402(7) 0.0249(6) 0.0259(6) -0.0108(5) -0.0087(5) 0.0002(5)
N2 0.0324(7) 0.0278(7) 0.0343(7) -0.0142(6) -0.0119(6) 0.0034(5)
N3 0.0456(9) 0.0395(8) 0.0486(9) -0.0237(7) -0.0180(7) 0.0093(7)
N4 0.0540(10) 0.0593(10) 0.0364(8) -0.0131(7) -0.0144(7) 0.0030(8)
N6 0.0349(8) 0.0575(10) 0.0422(8) -0.0203(8) -0.0146(6) 0.0031(7)
N7 0.0325(7) 0.0315(7) 0.0433(8) -0.0035(6) 0.0003(6) -0.0008(6)
N8 0.0278(6) 0.0275(6) 0.0238(6) -0.0065(5) -0.0045(5) -0.0042(5)
C1 0.0376(8) 0.0250(8) 0.0300(8) -0.0084(6) -0.0118(6) 0.0001(6)
C2 0.0395(8) 0.0216(7) 0.0333(8) -0.0098(6) -0.0127(7) 0.0028(6)
C3 0.0284(7) 0.0270(7) 0.0314(8) -0.0128(6) -0.0112(6) 0.0004(6)
C4 0.0646(12) 0.0264(8) 0.0331(9) -0.0061(7) -0.0065(8) -0.0022(8)
C5 0.103(2) 0.0424(12) 0.0384(11) -0.0019(9) -0.0139(12) 0.0222(12)
C6 0.0879(18) 0.0479(12) 0.0502(12) -0.0141(10) 0.0036(12) -0.0311(12)
C7 0.0795(15) 0.0344(10) 0.0294(9) -0.0031(7) -0.0012(9) -0.0048(10)
C8 0.0335(8) 0.0268(8) 0.0292(8) -0.0109(6) -0.0119(6) 0.0044(6)
C9 0.0497(10) 0.0368(9) 0.0303(8) -0.0116(7) -0.0129(7) 0.0092(8)
C10 0.0410(9) 0.0251(8) 0.0336(8) -0.0080(6) -0.0097(7) -0.0020(7)
C11 0.0350(8) 0.0394(9) 0.0396(9) -0.0164(7) -0.0170(7) 0.0075(7)
C12 0.0473(9) 0.0223(7) 0.0215(7) -0.0057(6) -0.0048(6) -0.0041(6)
C13 0.0601(11) 0.0277(8) 0.0252(8) -0.0077(6) -0.0142(7) -0.0026(7)
C14 0.0755(14) 0.0351(9) 0.0296(8) -0.0122(7) -0.0161(9) -0.0075(9)
C15 0.0851(16) 0.0372(10) 0.0312(9) -0.0205(8) -0.0054(9) -0.0045(10)
C16 0.0596(12) 0.0359(9) 0.0326(9) -0.0152(8) 0.0082(8) -0.0023(8)
C17 0.0459(9) 0.0259(8) 0.0268(8) -0.0074(6) 0.0040(7) -0.0059(7)
C23 0.0366(9) 0.0298(8) 0.0457(10) -0.0137(7) 0.0036(8) -0.0031(7)
C24 0.0404(9) 0.0371(10) 0.0496(11) -0.0153(8) -0.0069(8) 0.0019(8)
C25 0.0444(11) 0.0700(15) 0.0756(16) -0.0263(13) -0.0219(11) 0.0084(11)
C26 0.0422(11) 0.0434(11) 0.0699(15) -0.0180(10) 0.0131(10) -0.0048(9)
C27 0.0593(14) 0.0510(13) 0.0673(15) -0.0126(11) 0.0290(12) -0.0096(11)
C28 0.0409(9) 0.0293(8) 0.0386(9) -0.0166(7) -0.0147(7) 0.0066(7)
C29 0.0516(11) 0.0350(10) 0.0622(12) -0.0227(9) -0.0303(10) 0.0141(8)
C30 0.0858(18) 0.0451(12) 0.107(2) -0.0352(13) -0.0671(17) 0.0293(12)
C31 0.106(2) 0.0375(12) 0.105(2) -0.0326(13) -0.0675(19) 0.0307(13)
C32 0.0801(16) 0.0315(10) 0.0782(16) -0.0259(10) -0.0382(13) 0.0089(10)
C33 0.0513(11) 0.0328(9) 0.0496(11) -0.0200(8) -0.0185(9) 0.0044(8)
C39 0.0478(10) 0.0380(10) 0.0498(11) -0.0208(8) -0.0139(9) -0.0034(8)
C40 0.0582(12) 0.0562(13) 0.0564(12) -0.0327(11) -0.0100(10) -0.0108(10)
C41 0.095(2) 0.0579(15) 0.0652(16) -0.0278(13) 0.0054(14) -0.0303(14)
C42 0.0536(12) 0.0489(11) 0.0568(12) -0.0299(10) -0.0138(10) -0.0038(9)
C43 0.0553(12) 0.0673(14) 0.0541(12) -0.0324(11) -0.0104(10) -0.0122(11)
C44 0.0470(10) 0.0314(9) 0.0466(10) -0.0141(8) -0.0192(8) 0.0088(7)
C45 0.0559(11) 0.0321(9) 0.0380(9) -0.0091(7) -0.0160(8) -0.0009(8)
C46 0.0615(12) 0.0335(9) 0.0346(9) -0.0048(7) -0.0157(8) 0.0006(8)
C47 0.0484(11) 0.0423(10) 0.0616(13) -0.0273(10) -0.0187(9) 0.0078(8)
C48 0.0537(13) 0.0698(16) 0.0929(19) -0.0581(15) -0.0204(12) 0.0072(11)
C49 0.0644(14) 0.0371(11) 0.0916(18) -0.0223(11) -0.0326(13) 0.0040(10)
C50 0.0527(11) 0.0579(12) 0.0514(11) -0.0289(10) -0.0210(9) 0.0105(10)
C51 0.0760(15) 0.0507(12) 0.0330(10) -0.0077(9) -0.0113(10) -0.0157(11)
C52 0.129(3) 0.0654(16) 0.0554(14) -0.0061(12) -0.0533(17) -0.0047(16)
C53 0.0801(16) 0.0584(13) 0.0374(10) -0.0175(10) -0.0034(10) -0.0188(12)
C54 0.093(2) 0.096(2) 0.0329(11) -0.0199(12) 0.0000(11) -0.0418(17)
C55 0.0435(10) 0.0429(10) 0.0353(9) -0.0202(8) -0.0105(7) 0.0061(8)
C56 0.0490(11) 0.0513(12) 0.0595(12) -0.0278(10) -0.0212(10) 0.0105(9)
C57 0.0479(11) 0.0677(14) 0.0567(13) -0.0306(11) -0.0191(10) 0.0058(10)
C58 0.0489(11) 0.0622(13) 0.0434(11) -0.0223(10) -0.0080(9) -0.0095(10)
C59 0.0542(11) 0.0451(11) 0.0341(9) -0.0089(8) -0.0059(8) -0.0065(9)
C60 0.0460(10) 0.0407(10) 0.0284(8) -0.0106(7) -0.0067(7) 0.0012(8)
C66 0.0478(10) 0.0389(10) 0.0380(9) -0.0056(8) -0.0106(8) 0.0029(8)
C67 0.0655(14) 0.0692(15) 0.0446(11) -0.0147(11) -0.0228(10) 0.0104(12)
C68 0.0840(18) 0.0653(15) 0.0669(15) -0.0142(12) -0.0436(14) 0.0119(13)
C69 0.0579(12) 0.0354(10) 0.0501(11) -0.0028(8) -0.0102(9) 0.0036(9)
C70 0.0648(14) 0.0452(12) 0.0565(13) -0.0180(10) -0.0113(11) 0.0126(10)
C87 0.0329(9) 0.0786(14) 0.0333(9) -0.0198(9) -0.0121(7) 0.0121(9)
C88 0.0324(9) 0.0744(14) 0.0400(10) -0.0268(10) -0.0153(8) 0.0093(9)
C89 0.0331(9) 0.0653(13) 0.0360(9) -0.0216(9) -0.0111(7) 0.0075(8)
C90 0.0365(10) 0.0914(17) 0.0438(11) -0.0254(11) -0.0191(8) 0.0158(10)
C91 0.0521(13) 0.114(2) 0.0716(16) -0.0374(16) -0.0371(12) 0.0360(14)
C92 0.0423(12) 0.107(2) 0.0730(16) -0.0272(15) -0.0285(11) 0.0092(13)
C93 0.0544(13) 0.121(2) 0.0452(12) -0.0171(14) -0.0257(11) 0.0111(14)
C94 0.0371(10) 0.0797(15) 0.0549(12) -0.0388(11) -0.0233(9) 0.0202(10)
C95 0.0458(11) 0.0847(17) 0.0761(15) -0.0495(14) -0.0366(11) 0.0234(11)
C96 0.0372(10) 0.0764(15) 0.0704(14) -0.0466(13) -0.0195(10) 0.0136(10)
C97 0.0539(12) 0.102(2) 0.0538(13) -0.0418(13) -0.0297(11) 0.0275(13)
C105 0.0577(12) 0.0706(14) 0.0369(10) -0.0237(10) -0.0189(9) 0.0205(11)
C106 0.0551(13) 0.0863(18) 0.0470(12) -0.0232(12) -0.0135(10) 0.0072(12)
C114 0.0300(8) 0.0514(11) 0.0462(10) -0.0204(9) -0.0100(7) -0.0007(8)
C115 0.0384(10) 0.0594(13) 0.0619(13) -0.0186(11) -0.0094(9) -0.0081(9)
C116 0.0447(12) 0.0677(15) 0.0828(18) -0.0299(13) -0.0112(11) -0.0176(11)
C117 0.0400(11) 0.0884(18) 0.0828(17) -0.0535(15) -0.0174(11) -0.0105(11)
C118 0.0332(9) 0.0766(15) 0.0500(11) -0.0329(11) -0.0099(8) -0.0068(9)
C119 0.0287(8) 0.0551(11) 0.0450(10) -0.0250(9) -0.0096(7) -0.0033(8)
C125 0.0415(10) 0.0562(12) 0.0488(11) -0.0214(9) -0.0082(8) -0.0101(9)
C130 0.0319(8) 0.0292(8) 0.0261(7) -0.0039(6) -0.0037(6) -0.0020(6)
C131 0.0301(8) 0.0249(7) 0.0278(7) -0.0023(6) -0.0033(6) -0.0048(6)
C132 0.0315(7) 0.0263(7) 0.0213(7) -0.0063(6) -0.0086(6) -0.0025(6)
C133 0.0388(9) 0.0278(8) 0.0328(8) -0.0081(7) -0.0076(7) -0.0016(7)
C134 0.0517(11) 0.0331(9) 0.0528(11) -0.0141(8) -0.0070(9) 0.0055(8)
C135 0.0500(10) 0.0399(10) 0.0399(9) -0.0189(8) -0.0143(8) -0.0019(8)
C136 0.0399(9) 0.0288(8) 0.0345(9) -0.0010(7) -0.0093(7) -0.0045(7)
C137 0.0310(8) 0.0269(7) 0.0243(7) -0.0050(6) -0.0064(6) -0.0027(6)
C138 0.0441(9) 0.0340(9) 0.0285(8) -0.0053(7) -0.0132(7) 0.0019(7)
C139 0.0372(8) 0.0312(8) 0.0346(8) -0.0103(7) -0.0091(7) -0.0036(7)
C140 0.0334(8) 0.0287(8) 0.0388(9) -0.0080(7) -0.0055(7) 0.0002(6)
C157 0.0322(8) 0.0224(7) 0.0256(7) -0.0047(6) -0.0044(6) -0.0023(6)
C158 0.0317(8) 0.0256(7) 0.0306(8) -0.0050(6) -0.0033(6) -0.0051(6)
C159 0.0351(9) 0.0313(8) 0.0396(9) -0.0078(7) 0.0021(7) -0.0084(7)
C160 0.0467(10) 0.0329(9) 0.0336(9) -0.0072(7) 0.0094(8) -0.0066(8)
C161 0.0545(11) 0.0347(9) 0.0261(8) -0.0087(7) -0.0021(7) 0.0009(8)
C162 0.0426(9) 0.0319(8) 0.0267(8) -0.0095(6) -0.0074(7) 0.0016(7)
C163 0.0293(8) 0.0346(9) 0.0327(8) -0.0059(7) -0.0069(6) -0.0079(6)
C164 0.0307(9) 0.0582(12) 0.0484(11) -0.0127(9) -0.0119(8) -0.0062(8)
C165 0.0391(10) 0.0716(15) 0.0576(13) -0.0173(11) -0.0165(9) 0.0118(10)
C166 0.0484(10) 0.0338(9) 0.0415(10) -0.0105(7) -0.0154(8) -0.0088(8)
C167 0.0741(15) 0.0508(12) 0.0588(13) -0.0266(10) -0.0352(12) 0.0033(11)
K3 0.0644(6) 0.0751(7) 0.0353(3) -0.0205(5) -0.0208(4) 0.0094(5)
N5 0.0320(12) 0.070(2) 0.0333(18) -0.0188(15) -0.0121(14) 0.0216(15)
C18 0.070(3) 0.028(2) 0.041(2) -0.0115(17) -0.036(2) 0.0010(17)
C19 0.096(4) 0.047(2) 0.062(3) -0.014(2) -0.056(3) 0.000(2)
C20 0.201(6) 0.067(3) 0.079(3) 0.010(2) -0.103(4) -0.024(3)
C21 0.0472(19) 0.0250(17) 0.054(2) -0.0119(17) -0.0256(15) 0.0034(15)
C22 0.0419(17) 0.0425(18) 0.102(3) -0.0112(18) -0.0224(18) 0.0011(13)
C34 0.036(3) 0.040(2) 0.039(4) -0.017(3) -0.017(3) 0.0098(19)
C35 0.043(3) 0.060(3) 0.049(4) -0.026(2) -0.009(2) -0.002(2)
C36 0.059(3) 0.078(3) 0.060(3) -0.027(3) 0.000(3) -0.027(2)
C37 0.064(4) 0.048(4) 0.075(5) -0.026(4) -0.045(3) 0.024(3)
C38 0.106(3) 0.060(2) 0.053(2) -0.0266(18) -0.052(3) 0.034(2)
C61 0.0470(19) 0.0452(18) 0.044(3) -0.023(2) -0.015(2) 0.0072(14)
C62 0.043(2) 0.048(2) 0.053(3) -0.0175(19) -0.017(2) 0.0081(15)
C63 0.0484(19) 0.053(2) 0.069(2) -0.0236(18) -0.0199(17) 0.0131(15)
C64 0.055(3) 0.043(2) 0.071(4) -0.016(2) -0.011(2) 0.0110(19)
C65 0.101(4) 0.062(3) 0.059(3) 0.003(3) -0.034(3) -0.002(3)
C71 0.0563(15) 0.0528(16) 0.0249(11) -0.0121(13) -0.0134(10) -0.0019(13)
C72 0.0598(15) 0.0562(17) 0.0296(11) -0.0111(13) -0.0187(10) -0.0109(15)
C73 0.0659(17) 0.0720(19) 0.0350(13) -0.0186(14) -0.0142(11) -0.0176(16)
C74 0.0557(16) 0.081(2) 0.0426(14) -0.0253(15) -0.0103(12) -0.0040(16)
C75 0.0594(17) 0.070(2) 0.0394(15) -0.0209(15) -0.0070(13) 0.0066(15)
C76 0.0571(16) 0.0565(16) 0.0310(11) -0.0180(12) -0.0058(11) 0.0024(13)
C77 0.0709(19) 0.0528(17) 0.0435(15) -0.0059(14) -0.0289(14) -0.0127(16)
C78 0.089(2) 0.066(2) 0.0486(16) 0.0003(15) -0.0291(15) -0.0251(17)
C79 0.105(3) 0.087(3) 0.0358(16) 0.0008(17) -0.0232(18) -0.025(2)
C80 0.084(2) 0.0617(19) 0.0518(18) -0.0163(15) -0.0315(17) -0.0044(16)
C81 0.131(5) 0.054(2) 0.082(3) -0.015(2) -0.051(3) -0.005(2)
C82 0.067(2) 0.0500(17) 0.0398(15) -0.0043(13) 0.0097(13) 0.0149(15)
C83 0.0592(18) 0.0651(19) 0.0575(17) -0.0215(15) 0.0151(14) 0.0040(15)
C84 0.067(2) 0.070(2) 0.065(2) -0.0364(19) 0.0072(16) 0.0134(18)
C85 0.117(3) 0.085(2) 0.0458(17) -0.0127(17) 0.007(2) 0.060(2)
C86 0.123(3) 0.095(3) 0.0503(18) -0.0295(18) -0.035(2) 0.043(2)
C98 0.0366(16) 0.081(2) 0.0284(13) -0.0195(15) -0.0113(13) 0.0315(16)
C99 0.045(2) 0.077(2) 0.0246(17) -0.0167(15) -0.0112(14) 0.0305(16)
C100 0.066(3) 0.082(3) 0.0298(18) -0.0142(16) -0.0064(15) 0.037(2)
C101 0.084(2) 0.087(3) 0.0303(18) -0.0139(16) -0.0032(16) 0.054(2)
C102 0.062(2) 0.086(3) 0.0306(15) -0.010(2) 0.0053(15) 0.031(2)
C103 0.0452(17) 0.086(2) 0.0335(14) -0.0090(19) -0.0086(14) 0.032(2)
C104 0.0496(16) 0.082(2) 0.0218(18) -0.0159(17) -0.0095(13) 0.0226(16)
C107 0.063(2) 0.077(3) 0.0374(19) -0.0141(15) -0.0222(14) 0.0199(18)
C108 0.062(2) 0.095(4) 0.042(2) -0.010(2) -0.0192(16) 0.027(2)
C109 0.0475(16) 0.095(3) 0.0405(16) -0.0105(17) -0.0135(13) 0.0182(17)
C110 0.059(2) 0.110(3) 0.072(3) -0.015(2) -0.0288(18) 0.008(2)
C111 0.100(4) 0.126(5) 0.095(4) 0.013(3) -0.042(3) -0.010(4)
C112 0.0503(15) 0.093(3) 0.0417(16) -0.0001(16) -0.0150(13) 0.0060(17)
C113 0.075(2) 0.100(3) 0.096(3) 0.023(2) -0.039(2) -0.017(2)
C120 0.0361(18) 0.076(2) 0.0617(17) -0.0034(15) -0.0168(14) -0.0111(16)
C121 0.0431(19) 0.095(3) 0.0530(18) -0.0028(17) -0.0083(15) -0.0104(19)
C122 0.0401(16) 0.105(3) 0.078(2) -0.006(2) -0.0105(15) -0.0152(16)
C123 0.066(2) 0.077(2) 0.086(3) 0.0067(19) -0.0304(19) -0.0159(19)
C124 0.079(2) 0.099(3) 0.105(3) 0.029(2) -0.036(2) -0.022(2)
C126 0.065(3) 0.078(2) 0.0296(19) -0.0093(16) -0.0090(18) -0.013(2)
C127 0.098(3) 0.070(3) 0.057(2) 0.0061(18) -0.027(2) -0.014(2)
C128 0.0398(15) 0.0595(17) 0.0380(15) -0.0120(12) -0.0132(11) -0.0165(13)
C129 0.0354(14) 0.099(3) 0.062(2) -0.0386(18) -0.0084(13) -0.0084(15)
C141 0.0229(10) 0.0338(12) 0.0444(14) -0.0007(12) -0.0035(11) -0.0012(8)
C142 0.0394(13) 0.0526(17) 0.0563(17) -0.0062(15) -0.0144(13) -0.0123(11)
C143 0.0439(15) 0.0518(16) 0.076(2) -0.0002(16) -0.0190(15) -0.0203(13)
C144 0.0367(16) 0.0420(18) 0.076(2) 0.0031(16) -0.0094(15) -0.0116(12)
C145 0.0401(13) 0.0399(13) 0.0538(15) 0.0067(12) 0.0041(12) -0.0033(10)
C146 0.0344(12) 0.0309(13) 0.0461(16) -0.0008(11) -0.0042(12) 0.0031(10)
C147 0.0564(16) 0.0460(16) 0.081(2) -0.0093(15) -0.0366(17) -0.0178(14)
C148 0.0432(14) 0.078(2) 0.0742(19) -0.0367(16) -0.0226(13) 0.0025(14)
C149 0.063(2) 0.089(3) 0.088(3) -0.051(2) -0.0278(18) -0.0049(19)
C150 0.0569(17) 0.068(2) 0.071(2) -0.0323(17) -0.0207(15) -0.0031(17)
C151 0.0622(18) 0.080(2) 0.075(2) -0.0330(19) -0.0213(16) -0.0020(16)
C152 0.0520(15) 0.0392(13) 0.0345(12) -0.0027(10) -0.0019(11) 0.0041(11)
C153 0.0490(17) 0.0489(16) 0.0520(16) -0.0139(13) -0.0077(13) 0.0021(13)
C154 0.070(2) 0.072(2) 0.0619(19) -0.0210(16) -0.0147(18) -0.0046(18)
C155 0.0662(18) 0.0642(18) 0.0405(14) -0.0040(13) 0.0021(13) 0.0160(15)
C156 0.080(2) 0.099(3) 0.061(2) -0.0243(19) -0.0018(18) 0.039(2)
C168 0.0471(19) 0.054(3) 0.030(2) -0.020(2) -0.0124(13) 0.0034(18)
C169 0.0549(18) 0.059(3) 0.027(2) -0.0180(17) -0.0080(16) -0.0110(19)
C170 0.0691(19) 0.0509(18) 0.0325(13) -0.0210(12) -0.0043(13) -0.0112(15)
C171 0.0615(19) 0.0546(19) 0.0416(16) -0.0173(14) -0.0248(14) 0.0043(16)
C172 0.078(2) 0.076(2) 0.078(2) -0.0243(18) -0.048(2) 0.0050(18)
K3A 0.0441(15) 0.0538(19) 0.0351(12) -0.0049(14) -0.0153(10) 0.0059(13)
N5A 0.045(4) 0.077(5) 0.027(4) -0.022(4) -0.016(3) 0.022(4)
C173 0.046(4) 0.039(5) 0.048(5) -0.015(4) -0.027(3) 0.011(3)
C174 0.044(3) 0.044(4) 0.040(4) -0.004(4) -0.019(3) -0.006(3)
C175 0.067(4) 0.055(4) 0.060(4) -0.018(3) -0.041(3) 0.019(3)
C176 0.051(3) 0.053(5) 0.038(3) -0.015(4) -0.026(3) 0.021(4)
C177 0.040(3) 0.070(4) 0.050(4) 0.003(3) -0.014(3) 0.000(3)
C178 0.029(4) 0.039(4) 0.038(6) -0.021(4) -0.009(4) 0.004(3)
C179 0.038(5) 0.041(7) 0.076(9) -0.030(7) -0.034(5) 0.008(4)
C180 0.045(3) 0.050(4) 0.089(5) -0.029(3) -0.031(3) 0.013(3)
C181 0.036(5) 0.043(4) 0.043(6) -0.024(4) -0.015(4) 0.004(3)
C182 0.043(4) 0.038(3) 0.052(5) -0.012(3) -0.016(4) -0.004(3)
C183 0.074(5) 0.066(4) 0.023(4) -0.025(4) -0.027(4) 0.035(3)
C184 0.070(4) 0.100(6) 0.062(5) -0.031(4) -0.028(4) 0.040(4)
C185 0.059(5) 0.102(8) 0.079(6) -0.053(6) -0.019(4) 0.034(4)
C186 0.073(5) 0.050(4) 0.063(5) -0.015(4) -0.027(4) 0.022(4)
C187 0.093(7) 0.053(4) 0.038(4) -0.007(3) -0.023(4) 0.000(4)
C188 0.058(4) 0.066(4) 0.034(3) -0.016(4) -0.008(3) 0.002(4)
C189 0.054(4) 0.064(4) 0.030(3) -0.022(3) -0.016(3) 0.007(4)
C190 0.060(4) 0.072(4) 0.041(4) -0.014(4) -0.008(3) 0.002(4)
C191 0.055(4) 0.072(5) 0.036(4) -0.009(4) -0.009(4) -0.005(4)
C192 0.058(4) 0.067(4) 0.033(3) -0.007(4) -0.013(3) -0.005(4)
C193 0.054(4) 0.064(4) 0.033(3) -0.015(4) -0.019(3) 0.000(4)
C194 0.070(5) 0.068(5) 0.038(4) -0.013(4) -0.006(4) 0.006(4)
C195 0.069(5) 0.069(5) 0.047(5) -0.022(5) -0.010(4) 0.011(5)
C196 0.060(6) 0.091(8) 0.071(7) -0.030(6) -0.010(6) 0.010(6)
C197 0.053(4) 0.073(5) 0.038(4) -0.028(3) -0.021(3) 0.000(4)
C198 0.076(7) 0.050(6) 0.055(5) -0.013(4) -0.011(5) -0.002(5)
C199 0.052(4) 0.065(4) 0.043(4) -0.023(4) -0.020(3) -0.008(4)
C200 0.069(4) 0.065(5) 0.043(4) -0.006(4) -0.012(4) -0.013(4)
C201 0.091(8) 0.071(8) 0.063(7) -0.020(6) -0.026(7) -0.018(7)
C202 0.061(4) 0.071(5) 0.042(4) -0.009(4) -0.022(4) -0.009(4)
C203 0.085(9) 0.087(9) 0.078(9) -0.006(8) -0.045(7) -0.020(7)
C204 0.050(4) 0.076(4) 0.031(4) -0.022(4) -0.018(4) 0.017(4)
C205 0.051(4) 0.077(4) 0.029(4) -0.017(4) -0.008(4) 0.022(4)
C206 0.056(4) 0.067(4) 0.034(4) -0.020(4) -0.007(4) 0.020(4)
C207 0.058(4) 0.069(4) 0.033(4) -0.028(4) -0.001(4) 0.006(4)
C208 0.051(4) 0.072(4) 0.035(4) -0.022(4) -0.012(3) 0.010(4)
C209 0.045(4) 0.072(4) 0.034(4) -0.032(3) -0.015(3) 0.012(4)
C210 0.058(4) 0.069(4) 0.028(4) -0.025(4) -0.017(4) 0.021(4)
C211 0.069(6) 0.084(6) 0.031(5) -0.010(5) -0.013(5) 0.017(5)
C212 0.058(8) 0.091(11) 0.039(8) 0.014(8) -0.010(6) 0.030(8)
C213 0.052(4) 0.067(4) 0.037(4) -0.022(4) -0.011(4) 0.008(4)
C214 0.058(5) 0.071(5) 0.048(5) -0.018(4) -0.016(4) 0.006(4)
C215 0.072(8) 0.086(7) 0.077(9) -0.046(7) -0.017(7) -0.032(7)
C216 0.051(4) 0.071(5) 0.042(4) -0.015(4) -0.008(4) 0.001(4)
C217 0.069(6) 0.070(6) 0.042(5) -0.003(5) -0.023(5) -0.013(5)
C218 0.031(6) 0.068(6) 0.088(7) 0.000(5) -0.024(6) -0.021(5)
C219 0.052(7) 0.084(7) 0.074(7) 0.002(6) -0.017(6) -0.010(7)
C220 0.073(8) 0.096(9) 0.062(8) -0.003(7) -0.010(6) -0.021(7)
C221 0.052(6) 0.070(6) 0.088(7) 0.008(6) -0.016(6) -0.020(5)
C222 0.056(7) 0.067(8) 0.102(10) 0.014(8) -0.026(7) -0.015(6)
C223 0.086(10) 0.075(8) 0.030(6) -0.017(5) 0.014(6) -0.034(7)
C224 0.075(9) 0.056(7) 0.109(11) -0.002(7) -0.018(9) -0.012(7)
C225 0.054(5) 0.067(6) 0.045(5) -0.016(4) -0.013(4) -0.022(5)
C226 0.040(6) 0.086(8) 0.063(7) -0.031(6) 0.004(5) -0.010(6)
C227 0.041(4) 0.028(3) 0.052(4) -0.003(3) -0.009(3) 0.005(3)
C228 0.035(3) 0.021(3) 0.065(4) -0.004(3) -0.019(4) -0.001(3)
C229 0.036(3) 0.043(3) 0.075(4) -0.006(4) -0.018(3) 0.001(3)
C230 0.037(4) 0.040(4) 0.077(5) 0.007(4) -0.010(4) 0.000(4)
C231 0.042(4) 0.040(4) 0.056(4) 0.004(4) -0.008(4) -0.003(4)
C232 0.038(4) 0.041(4) 0.057(4) 0.002(4) -0.007(4) 0.007(3)
C233 0.046(4) 0.033(4) 0.067(4) -0.007(3) -0.041(3) -0.002(3)
C234 0.051(4) 0.037(4) 0.073(5) -0.019(4) -0.026(4) -0.003(4)
C235 0.074(6) 0.019(4) 0.129(8) 0.013(5) -0.075(6) -0.009(4)
C236 0.039(4) 0.046(4) 0.072(4) -0.032(3) -0.041(3) 0.010(3)
C237 0.048(6) 0.053(6) 0.088(8) -0.028(6) -0.036(6) 0.007(5)
C238 0.049(4) 0.041(4) 0.051(4) 0.003(4) -0.001(4) 0.009(4)
C239 0.066(5) 0.065(5) 0.059(5) 0.008(4) 0.005(4) 0.015(4)
C240 0.081(8) 0.096(9) 0.063(7) 0.008(7) 0.012(7) 0.037(7)
C241 0.052(4) 0.050(4) 0.052(4) 0.001(4) -0.003(4) 0.003(4)
C242 0.089(9) 0.052(7) 0.065(7) -0.011(6) -0.005(7) 0.011(7)
C243 0.036(5) 0.040(7) 0.029(6) -0.011(5) -0.021(4) 0.012(5)
C244 0.036(4) 0.021(3) 0.037(4) -0.006(3) -0.015(3) -0.015(3)
C245 0.050(5) 0.048(5) 0.046(5) 0.008(4) -0.028(4) -0.011(4)
C246 0.057(6) 0.057(9) 0.022(6) -0.006(5) 0.002(5) -0.025(8)
C247 0.116(11) 0.089(9) 0.051(6) -0.017(6) -0.015(6) -0.042(8)

loop_
_atom_type_symbol
_atom_type_description
_atom_type_scat_dispersion_real
_atom_type_scat_dispersion_imag
_atom_type_scat_source
C C 0.0181 0.0091 'International Tables Vol C Tables 4.2.6.8 and 6.1.1.4'
H H 0.0000 0.0000 'International Tables Vol C Tables 4.2.6.8 and 6.1.1.4'
K K 0.3868 1.0657 'International Tables Vol C Tables 4.2.6.8 and 6.1.1.4'
N N 0.0311 0.0180 'International Tables Vol C Tables 4.2.6.8 and 6.1.1.4'

loop_
_exptl_crystal_face_index_h
_exptl_crystal_face_index_k
_exptl_crystal_face_index_l
_exptl_crystal_face_perp_dist
0 1 1 0.1005
-2 1 0 0.0927
-2 0 -1 0.0865
-1 2 0 0.0918
1 0 2 0.0899
0 -1 -1 0.0942
-8 4 -12 0.0940
8 0 -9 0.0608
8 -8 0 0.0857
10 -5 5 0.0872
0 -12 0 0.0683
0 12 0 0.0729
5 10 0 0.0822
-6 0 12 0.0725
-6 -10 1 0.0881
-8 0 8 0.0780
-11 0 0 0.0787
-2 0 -17 0.0580
1 6 -11 0.0561
0 0 16 0.0531
-2 9 -8 0.0713
11 0 -2 0.0557

loop_
_geom_angle_atom_site_label_1
_geom_angle_atom_site_label_2
_geom_angle_atom_site_label_3
_geom_angle
_geom_angle_site_symmetry_1
_geom_angle_site_symmetry_3
_geom_angle_publ_flag
C12 K1 C13 26.03(5) . . ?
C12 K1 C14 45.22(4) . . ?
C12 K1 C15 53.37(5) . . ?
C12 K1 C157 176.48(5) . . ?
C12 K1 C158 150.51(5) . . ?
C12 K1 C159 131.51(5) . . ?
C12 K1 C160 125.20(5) . . ?
C12 K1 C161 134.70(4) . . ?
C12 K1 C162 155.26(4) . . ?
C13 K1 C14 25.21(5) . . ?
C13 K1 C160 127.66(5) . . ?
C13 K1 C161 123.43(5) . . ?
C13 K1 C162 134.07(5) . . ?
C14 K1 C160 105.28(5) . . ?
C14 K1 C161 98.23(5) . . ?
C14 K1 C162 111.11(5) . . ?
C15 K1 C13 44.94(5) . . ?
C15 K1 C14 25.10(6) . . ?
C15 K1 C157 126.72(5) . . ?
C15 K1 C159 104.05(6) . . ?
C15 K1 C160 82.75(5) . . ?
C15 K1 C161 82.33(5) . . ?
C15 K1 C162 102.31(5) . . ?
C16 K1 C12 45.98(5) . . ?
C16 K1 C13 52.66(6) . . ?
C16 K1 C14 44.51(6) . . ?
C16 K1 C15 25.63(6) . . ?
C16 K1 C17 26.05(5) . . ?
C16 K1 C157 132.20(5) . . ?
C16 K1 C158 119.18(5) . . ?
C16 K1 C159 93.77(5) . . ?
C16 K1 C160 79.94(5) . . ?
C16 K1 C161 90.21(5) . . ?
C16 K1 C162 114.56(5) . . ?
C17 K1 C12 26.32(5) . . ?
C17 K1 C13 45.72(5) . . ?
C17 K1 C14 52.54(5) . . ?
C17 K1 C15 45.72(5) . . ?
C17 K1 C157 150.59(5) . . ?
C17 K1 C158 127.88(5) . . ?
C17 K1 C159 105.67(5) . . ?
C17 K1 C160 99.97(5) . . ?
C17 K1 C161 114.95(5) . . ?
C17 K1 C162 139.86(5) . . ?
C157 K1 C13 157.07(5) . . ?
C157 K1 C14 136.69(5) . . ?
C157 K1 C160 52.51(4) . . ?
C157 K1 C161 44.71(4) . . ?
C157 K1 C162 25.84(4) . . ?
C158 K1 C13 171.77(5) . . ?
C158 K1 C14 149.18(5) . . ?
C158 K1 C15 127.50(5) . . ?
C158 K1 C157 26.04(4) . . ?
C158 K1 C159 25.45(4) . . ?
C158 K1 C160 44.79(4) . . ?
C158 K1 C161 51.79(5) . . ?
C158 K1 C162 45.28(4) . . ?
C159 K1 C13 146.34(5) . . ?
C159 K1 C14 128.39(5) . . ?
C159 K1 C157 45.14(4) . . ?
C159 K1 C160 25.03(5) . . ?
C159 K1 C161 43.71(5) . . ?
C159 K1 C162 51.86(5) . . ?
C160 K1 C161 24.77(5) . . ?
C162 K1 C160 44.39(5) . . ?
C162 K1 C161 25.00(4) . . ?
N2 K2 N3 159.90(5) . . ?
N2 K2 C28 27.77(4) . . ?
N2 K2 C33 46.76(4) . . ?
N2 K2 C55 169.39(5) . . ?
N2 K2 C56 152.00(5) . . ?
N3 K2 C28 145.24(5) . . ?
N3 K2 C33 138.87(5) . . ?
N3 K2 C55 28.17(5) . . ?
N3 K2 C56 47.23(5) . . ?
C28 K2 C33 25.59(5) . . ?
C28 K2 C56 150.80(6) . . ?
C55 K2 C28 143.93(5) . . ?
C55 K2 C33 122.94(5) . . ?
C55 K2 C56 26.26(5) . . ?
C56 K2 C33 125.27(6) . . ?
N6 K4 N7 154.75(5) . . ?
N6 K4 C114 27.11(5) . . ?
N6 K4 C115 45.88(5) . . ?
N6 K4 C141 175.17(7) . . ?
N6 K4 C142 156.62(7) . . ?
N6 K4 C146 150.30(7) . . ?
N6 K4 C227 170.8(3) . . ?
N6 K4 C232 154.9(2) . . ?
N7 K4 C114 156.36(5) . . ?
N7 K4 C115 154.63(6) . . ?
N7 K4 C141 28.52(6) . . ?
N7 K4 C142 45.02(6) . . ?
N7 K4 C146 45.83(5) . . ?
N7 K4 C227 31.6(2) . . ?
N7 K4 C232 47.7(2) . . ?
C114 K4 C115 24.93(5) . . ?
C114 K4 C142 129.80(7) . . ?
C114 K4 C146 152.52(6) . . ?
C114 K4 C232 144.3(2) . . ?
C115 K4 C142 111.48(7) . . ?
C141 K4 C114 153.85(8) . . ?
C141 K4 C115 132.90(7) . . ?
C141 K4 C142 24.20(8) . . ?
C141 K4 C146 25.05(8) . . ?
C146 K4 C115 127.98(7) . . ?
C146 K4 C142 42.68(9) . . ?
C227 K4 C114 143.7(3) . . ?
C227 K4 C115 125.8(3) . . ?
C227 K4 C232 26.5(2) . . ?
C232 K4 C115 119.5(2) . . ?
C1 N1 C12 134.23(14) . . ?
C3 N2 K2 150.46(11) . . ?
C3 N2 C28 122.08(14) . . ?
C28 N2 K2 87.35(9) . . ?
C44 N3 K2 152.63(13) . . ?
C44 N3 C55 124.12(16) . . ?
C55 N3 K2 83.24(10) . . ?
C46 N4 C71 139.2(2) . . ?
C46 N4 C188 119.1(7) . . ?
C89 N6 K4 145.55(12) . . ?
C89 N6 C114 121.15(16) . . ?
C114 N6 K4 93.11(12) . . ?
C130 N7 K4 150.03(12) . . ?
C130 N7 C141 124.43(18) . . ?
C130 N7 C227 122.8(6) . . ?
C141 N7 K4 83.96(14) . . ?
C227 N7 K4 79.3(6) . . ?
C132 N8 C157 135.00(14) . . ?
N1 C1 C2 124.46(15) . . ?
N1 C1 C4 122.24(15) . . ?
C2 C1 C4 113.08(14) . . ?
C1 C2 H2 111.4 . . ?
C1 C2 C3 137.13(15) . . ?
C3 C2 H2 111.4 . . ?
N2 C3 C2 122.01(14) . . ?
N2 C3 C8 113.94(14) . . ?
C2 C3 C8 123.89(14) . . ?
C5 C4 C1 112.54(17) . . ?
C5 C4 C6 109.7(2) . . ?
C6 C4 C1 106.51(16) . . ?
C7 C4 C1 113.65(15) . . ?
C7 C4 C5 107.32(18) . . ?
C7 C4 C6 106.97(19) . . ?
C4 C5 H5A 109.5 . . ?
C4 C5 H5B 109.5 . . ?
C4 C5 H5C 109.5 . . ?
H5A C5 H5B 109.5 . . ?
H5A C5 H5C 109.5 . . ?
H5B C5 H5C 109.5 . . ?
C4 C6 H6A 109.5 . . ?
C4 C6 H6B 109.5 . . ?
C4 C6 H6C 109.5 . . ?
H6A C6 H6B 109.5 . . ?
H6A C6 H6C 109.5 . . ?
H6B C6 H6C 109.5 . . ?
C4 C7 H7A 109.5 . . ?
C4 C7 H7B 109.5 . . ?
C4 C7 H7C 109.5 . . ?
H7A C7 H7B 109.5 . . ?
H7A C7 H7C 109.5 . . ?
H7B C7 H7C 109.5 . . ?
C3 C8 C10 110.32(13) . . ?
C9 C8 C3 111.93(13) . . ?
C9 C8 C10 107.60(14) . . ?
C11 C8 C3 108.68(13) . . ?
C11 C8 C9 107.43(14) . . ?
C11 C8 C10 110.86(14) . . ?
C8 C9 H9A 109.5 . . ?
C8 C9 H9B 109.5 . . ?
C8 C9 H9C 109.5 . . ?
H9A C9 H9B 109.5 . . ?
H9A C9 H9C 109.5 . . ?
H9B C9 H9C 109.5 . . ?
C8 C10 H10A 109.5 . . ?
C8 C10 H10B 109.5 . . ?
C8 C10 H10C 109.5 . . ?
H10A C10 H10B 109.5 . . ?
H10A C10 H10C 109.5 . . ?
H10B C10 H10C 109.5 . . ?
C8 C11 H11A 109.5 . . ?
C8 C11 H11B 109.5 . . ?
C8 C11 H11C 109.5 . . ?
H11A C11 H11B 109.5 . . ?
H11A C11 H11C 109.5 . . ?
H11B C11 H11C 109.5 . . ?
N1 C12 K1 106.46(9) . . ?
N1 C12 C13 120.76(16) . . ?
N1 C12 C17 119.87(16) . . ?
C13 C12 K1 79.27(9) . . ?
C17 C12 K1 75.61(9) . . ?
C17 C12 C13 118.58(15) . . ?
C12 C13 K1 74.70(9) . . ?
C12 C13 C18 122.0(3) . . ?
C12 C13 C173 118.4(7) . . ?
C14 C13 K1 77.40(11) . . ?
C14 C13 C12 119.31(18) . . ?
C14 C13 C18 118.3(3) . . ?
C14 C13 C173 122.2(7) . . ?
C18 C13 K1 112.0(2) . . ?
C173 C13 K1 122.4(5) . . ?
K1 C14 H14 118.6 . . ?
C13 C14 K1 77.39(10) . . ?
C13 C14 H14 119.0 . . ?
C15 C14 K1 75.81(11) . . ?
C15 C14 C13 122.0(2) . . ?
C15 C14 H14 119.0 . . ?
K1 C15 H15 116.2 . . ?
C14 C15 K1 79.08(11) . . ?
C14 C15 H15 120.5 . . ?
C14 C15 C16 119.03(17) . . ?
C16 C15 K1 74.99(11) . . ?
C16 C15 H15 120.5 . . ?
K1 C16 H16 114.6 . . ?
C15 C16 K1 79.38(11) . . ?
C15 C16 H16 119.2 . . ?
C15 C16 C17 121.5(2) . . ?
C17 C16 K1 77.18(10) . . ?
C17 C16 H16 119.2 . . ?
C12 C17 K1 78.07(9) . . ?
C12 C17 C23 120.32(15) . . ?
C16 C17 K1 76.77(10) . . ?
C16 C17 C12 119.51(18) . . ?
C16 C17 C23 120.12(18) . . ?
C23 C17 K1 113.36(11) . . ?
C17 C23 H23 107.5 . . ?
C17 C23 C24 109.23(14) . . ?
C17 C23 C26 113.68(18) . . ?
C24 C23 H23 107.5 . . ?
C26 C23 H23 107.5 . . ?
C26 C23 C24 111.30(17) . . ?
C23 C24 H24B 108.4 . . ?
C23 C24 H24A 108.4 . . ?
H24B C24 H24A 107.4 . . ?
C25 C24 C23 115.59(18) . . ?
C25 C24 H24B 108.4 . . ?
C25 C24 H24A 108.4 . . ?
C24 C25 H25A 109.5 . . ?
C24 C25 H25B 109.5 . . ?
C24 C25 H25C 109.5 . . ?
H25A C25 H25B 109.5 . . ?
H25A C25 H25C 109.5 . . ?
H25B C25 H25C 109.5 . . ?
C23 C26 H26A 108.7 . . ?
C23 C26 H26B 108.7 . . ?
H26A C26 H26B 107.6 . . ?
C27 C26 C23 114.3(2) . . ?
C27 C26 H26A 108.7 . . ?
C27 C26 H26B 108.7 . . ?
C26 C27 H27A 109.5 . . ?
C26 C27 H27B 109.5 . . ?
C26 C27 H27C 109.5 . . ?
H27A C27 H27B 109.5 . . ?
H27A C27 H27C 109.5 . . ?
H27B C27 H27C 109.5 . . ?
N2 C28 K2 64.88(9) . . ?
C29 C28 K2 110.48(13) . . ?
C29 C28 N2 120.45(16) . . ?
C29 C28 C33 120.13(16) . . ?
C33 C28 K2 86.35(11) . . ?
C33 C28 N2 118.70(16) . . ?
C28 C29 C34 119.2(4) . . ?
C28 C29 C178 120.3(6) . . ?
C30 C29 C28 118.46(19) . . ?
C30 C29 C34 121.7(4) . . ?
C30 C29 C178 120.6(6) . . ?
C29 C30 H30 119.3 . . ?
C31 C30 C29 121.4(2) . . ?
C31 C30 H30 119.3 . . ?
C30 C31 H31 120.1 . . ?
C32 C31 C30 119.9(2) . . ?
C32 C31 H31 120.1 . . ?
C31 C32 H32 119.3 . . ?
C31 C32 C33 121.3(2) . . ?
C33 C32 H32 119.3 . . ?
C28 C33 K2 68.06(11) . . ?
C28 C33 C39 120.18(16) . . ?
C32 C33 K2 120.09(16) . . ?
C32 C33 C28 118.76(18) . . ?
C32 C33 C39 121.07(18) . . ?
C39 C33 K2 82.62(11) . . ?
C33 C39 H39 106.3 . . ?
C33 C39 C40 111.34(17) . . ?
C33 C39 C42 112.83(17) . . ?
C40 C39 H39 106.3 . . ?
C40 C39 C42 113.03(16) . . ?
C42 C39 H39 106.3 . . ?
C39 C40 H40A 108.5 . . ?
C39 C40 H40B 108.5 . . ?
H40A C40 H40B 107.5 . . ?
C41 C40 C39 114.9(2) . . ?
C41 C40 H40A 108.5 . . ?
C41 C40 H40B 108.5 . . ?
C40 C41 H41A 109.5 . . ?
C40 C41 H41B 109.5 . . ?
C40 C41 H41C 109.5 . . ?
H41A C41 H41B 109.5 . . ?
H41A C41 H41C 109.5 . . ?
H41B C41 H41C 109.5 . . ?
C39 C42 H42A 109.0 . . ?
C39 C42 H42B 109.0 . . ?
H42A C42 H42B 107.8 . . ?
C43 C42 C39 113.08(19) . . ?
C43 C42 H42A 109.0 . . ?
C43 C42 H42B 109.0 . . ?
C42 C43 H43A 109.5 . . ?
C42 C43 H43B 109.5 . . ?
C42 C43 H43C 109.5 . . ?
H43A C43 H43B 109.5 . . ?
H43A C43 H43C 109.5 . . ?
H43B C43 H43C 109.5 . . ?
N3 C44 C45 122.52(18) . . ?
N3 C44 C47 113.01(17) . . ?
C45 C44 C47 124.21(18) . . ?
C44 C45 H45 112.5 . . ?
C46 C45 C44 135.09(19) . . ?
C46 C45 H45 112.5 . . ?
N4 C46 C45 123.10(19) . . ?
N4 C46 C51 121.84(19) . . ?
C45 C46 C51 114.55(19) . . ?
C48 C47 C44 111.90(18) . . ?
C48 C47 C49 108.0(2) . . ?
C48 C47 C50 106.44(19) . . ?
C49 C47 C44 108.57(18) . . ?
C50 C47 C44 109.82(16) . . ?
C50 C47 C49 112.16(19) . . ?
C47 C48 H48A 109.5 . . ?
C47 C48 H48B 109.5 . . ?
C47 C48 H48C 109.5 . . ?
H48A C48 H48B 109.5 . . ?
H48A C48 H48C 109.5 . . ?
H48B C48 H48C 109.5 . . ?
C47 C49 H49A 109.5 . . ?
C47 C49 H49B 109.5 . . ?
C47 C49 H49C 109.5 . . ?
H49A C49 H49B 109.5 . . ?
H49A C49 H49C 109.5 . . ?
H49B C49 H49C 109.5 . . ?
C47 C50 H50A 109.5 . . ?
C47 C50 H50B 109.5 . . ?
C47 C50 H50C 109.5 . . ?
H50A C50 H50B 109.5 . . ?
H50A C50 H50C 109.5 . . ?
H50B C50 H50C 109.5 . . ?
C52 C51 C46 106.2(2) . . ?
C53 C51 C46 113.41(17) . . ?
C53 C51 C52 108.2(2) . . ?
C54 C51 C46 113.2(2) . . ?
C54 C51 C52 107.2(2) . . ?
C54 C51 C53 108.3(2) . . ?
C51 C52 H52A 109.5 . . ?
C51 C52 H52B 109.5 . . ?
C51 C52 H52C 109.5 . . ?
H52A C52 H52B 109.5 . . ?
H52A C52 H52C 109.5 . . ?
H52B C52 H52C 109.5 . . ?
C51 C53 H53A 109.5 . . ?
C51 C53 H53B 109.5 . . ?
C51 C53 H53C 109.5 . . ?
H53A C53 H53B 109.5 . . ?
H53A C53 H53C 109.5 . . ?
H53B C53 H53C 109.5 . . ?
C51 C54 H54A 109.5 . . ?
C51 C54 H54B 109.5 . . ?
C51 C54 H54C 109.5 . . ?
H54A C54 H54B 109.5 . . ?
H54A C54 H54C 109.5 . . ?
H54B C54 H54C 109.5 . . ?
N3 C55 K2 68.59(10) . . ?
N3 C55 C56 117.89(17) . . ?
N3 C55 C60 120.68(17) . . ?
C56 C55 K2 85.57(12) . . ?
C60 C55 K2 104.77(12) . . ?
C60 C55 C56 120.20(19) . . ?
C55 C56 K2 68.17(11) . . ?
C55 C56 C61 118.8(2) . . ?
C55 C56 C183 117.9(4) . . ?
C57 C56 K2 111.58(15) . . ?
C57 C56 C55 118.8(2) . . ?
C57 C56 C61 121.7(2) . . ?
C57 C56 C183 121.6(4) . . ?
C61 C56 K2 82.0(2) . . ?
C183 C56 K2 101.0(3) . . ?
C56 C57 H57 119.4 . . ?
C58 C57 C56 121.1(2) . . ?
C58 C57 H57 119.4 . . ?
C57 C58 H58 120.0 . . ?
C57 C58 C59 120.0(2) . . ?
C59 C58 H58 120.0 . . ?
C58 C59 H59 119.4 . . ?
C58 C59 C60 121.2(2) . . ?
C60 C59 H59 119.4 . . ?
C55 C60 C66 120.11(17) . . ?
C59 C60 C55 118.61(18) . . ?
C59 C60 C66 121.16(18) . . ?
C60 C66 H66 107.3 . . ?
C60 C66 C67 109.73(17) . . ?
C60 C66 C69 113.33(18) . . ?
C67 C66 H66 107.3 . . ?
C69 C66 H66 107.3 . . ?
C69 C66 C67 111.62(17) . . ?
C66 C67 H67A 108.6 . . ?
C66 C67 H67B 108.6 . . ?
H67A C67 H67B 107.6 . . ?
C68 C67 C66 114.7(2) . . ?
C68 C67 H67A 108.6 . . ?
C68 C67 H67B 108.6 . . ?
C67 C68 H68A 109.5 . . ?
C67 C68 H68B 109.5 . . ?
C67 C68 H68C 109.5 . . ?
H68A C68 H68B 109.5 . . ?
H68A C68 H68C 109.5 . . ?
H68B C68 H68C 109.5 . . ?
C66 C69 H69A 108.8 . . ?
C66 C69 H69B 108.8 . . ?
H69A C69 H69B 107.7 . . ?
C70 C69 C66 113.71(17) . . ?
C70 C69 H69A 108.8 . . ?
C70 C69 H69B 108.8 . . ?
C69 C70 H70A 109.5 . . ?
C69 C70 H70B 109.5 . . ?
C69 C70 H70C 109.5 . . ?
H70A C70 H70B 109.5 . . ?
H70A C70 H70C 109.5 . . ?
H70B C70 H70C 109.5 . . ?
C88 C87 C90 113.11(18) . . ?
N5 C87 C88 124.6(3) . . ?
N5 C87 C90 122.0(3) . . ?
N5A C87 C88 118.7(12) . . ?
N5A C87 C90 127.8(12) . . ?
C87 C88 H88 111.6 . . ?
C87 C88 C89 136.85(19) . . ?
C89 C88 H88 111.6 . . ?
N6 C89 C88 121.61(18) . . ?
N6 C89 C94 113.84(16) . . ?
C88 C89 C94 124.31(19) . . ?
C91 C90 C87 114.07(19) . . ?
C91 C90 C93 107.5(2) . . ?
C92 C90 C87 111.2(2) . . ?
C92 C90 C91 107.4(2) . . ?
C92 C90 C93 109.4(2) . . ?
C93 C90 C87 107.18(17) . . ?
C90 C91 H91A 109.5 . . ?
C90 C91 H91B 109.5 . . ?
C90 C91 H91C 109.5 . . ?
H91A C91 H91B 109.5 . . ?
H91A C91 H91C 109.5 . . ?
H91B C91 H91C 109.5 . . ?
C90 C92 H92A 109.5 . . ?
C90 C92 H92B 109.5 . . ?
C90 C92 H92C 109.5 . . ?
H92A C92 H92B 109.5 . . ?
H92A C92 H92C 109.5 . . ?
H92B C92 H92C 109.5 . . ?
C90 C93 H93A 109.5 . . ?
C90 C93 H93B 109.5 . . ?
C90 C93 H93C 109.5 . . ?
H93A C93 H93B 109.5 . . ?
H93A C93 H93C 109.5 . . ?
H93B C93 H93C 109.5 . . ?
C95 C94 C89 112.43(18) . . ?
C95 C94 C96 107.56(19) . . ?
C96 C94 C89 106.79(17) . . ?
C97 C94 C89 110.94(18) . . ?
C97 C94 C95 107.15(19) . . ?
C97 C94 C96 112.0(2) . . ?
C94 C95 H95A 109.5 . . ?
C94 C95 H95C 109.5 . . ?
C94 C95 H95B 109.5 . . ?
H95A C95 H95C 109.5 . . ?
H95A C95 H95B 109.5 . . ?
H95C C95 H95B 109.5 . . ?
C94 C96 H96A 109.5 . . ?
C94 C96 H96B 109.5 . . ?
C94 C96 H96C 109.5 . . ?
H96A C96 H96B 109.5 . . ?
H96A C96 H96C 109.5 . . ?
H96B C96 H96C 109.5 . . ?
C94 C97 H97A 109.5 . . ?
C94 C97 H97B 109.5 . . ?
C94 C97 H97C 109.5 . . ?
H97A C97 H97B 109.5 . . ?
H97A C97 H97C 109.5 . . ?
H97B C97 H97C 109.5 . . ?
H10D C105 H10E 107.8 . . ?
H10F C105 H10G 106.8 . . ?
C106 C105 H10D 109.0 . . ?
C106 C105 H10E 109.0 . . ?
C106 C105 H10F 107.0 . . ?
C106 C105 H10G 107.0 . . ?
C106 C105 C104 113.0(2) . . ?
C106 C105 C210 121.2(9) . . ?
C104 C105 H10D 109.0 . . ?
C104 C105 H10E 109.0 . . ?
C210 C105 H10F 107.0 . . ?
C210 C105 H10G 107.0 . . ?
C105 C106 H10H 109.5 . . ?
C105 C106 H10I 109.5 . . ?
C105 C106 H10J 109.5 . . ?
H10H C106 H10I 109.5 . . ?
H10H C106 H10J 109.5 . . ?
H10I C106 H10J 109.5 . . ?
N6 C114 K4 59.78(10) . . ?
N6 C114 C115 118.71(19) . . ?
C115 C114 K4 87.85(13) . . ?
C119 C114 K4 115.81(12) . . ?
C119 C114 N6 120.26(17) . . ?
C119 C114 C115 120.59(18) . . ?
C114 C115 K4 67.22(11) . . ?
C114 C115 C120 118.5(2) . . ?
C114 C115 C218 128.8(7) . . ?
C116 C115 K4 125.82(16) . . ?
C116 C115 C114 118.5(2) . . ?
C116 C115 C120 123.0(3) . . ?
C116 C115 C218 110.5(7) . . ?
C120 C115 K4 77.88(16) . . ?
C218 C115 K4 96.0(6) . . ?
C115 C116 H116 119.3 . . ?
C117 C116 C115 121.5(2) . . ?
C117 C116 H116 119.3 . . ?
C116 C117 H117 120.2 . . ?
C116 C117 C118 119.5(2) . . ?
C118 C117 H117 120.2 . . ?
C117 C118 H118 119.4 . . ?
C119 C118 C117 121.2(2) . . ?
C119 C118 H118 119.4 . . ?
C114 C119 C125 119.42(17) . . ?
C118 C119 C114 118.71(19) . . ?
C118 C119 C125 121.85(19) . . ?
C119 C125 H125 106.3 . . ?
C119 C125 H12F 112.4 . . ?
C119 C125 C128 108.36(19) . . ?
C119 C125 C223 107.3(6) . . ?
C119 C125 C225 114.4(4) . . ?
C126 C125 C119 114.7(2) . . ?
C126 C125 H125 106.3 . . ?
C126 C125 C128 114.3(2) . . ?
C128 C125 H125 106.3 . . ?
C223 C125 H12F 112.4 . . ?
C225 C125 H12F 112.4 . . ?
C225 C125 C223 96.8(7) . . ?
N7 C130 C131 122.68(15) . . ?
N7 C130 C133 112.68(15) . . ?
C131 C130 C133 124.36(14) . . ?
C130 C131 H131 112.0 . . ?
C132 C131 C130 135.93(14) . . ?
C132 C131 H131 112.0 . . ?
N8 C132 C131 123.64(14) . . ?
N8 C132 C137 122.68(14) . . ?
C131 C132 C137 113.54(13) . . ?
C134 C133 C130 111.93(15) . . ?
C135 C133 C130 107.71(14) . . ?
C135 C133 C134 108.11(16) . . ?
C136 C133 C130 111.06(14) . . ?
C136 C133 C134 106.97(15) . . ?
C136 C133 C135 111.07(15) . . ?
C133 C134 H13A 109.5 . . ?
C133 C134 H13B 109.5 . . ?
C133 C134 H13C 109.5 . . ?
H13A C134 H13B 109.5 . . ?
H13A C134 H13C 109.5 . . ?
H13B C134 H13C 109.5 . . ?
C133 C135 H13D 109.5 . . ?
C133 C135 H13E 109.5 . . ?
C133 C135 H13F 109.5 . . ?
H13D C135 H13E 109.5 . . ?
H13D C135 H13F 109.5 . . ?
H13E C135 H13F 109.5 . . ?
C133 C136 H13G 109.5 . . ?
C133 C136 H13H 109.5 . . ?
C133 C136 H13I 109.5 . . ?
H13G C136 H13H 109.5 . . ?
H13G C136 H13I 109.5 . . ?
H13H C136 H13I 109.5 . . ?
C138 C137 C132 107.63(13) . . ?
C139 C137 C132 111.51(13) . . ?
C139 C137 C138 109.35(13) . . ?
C140 C137 C132 113.69(13) . . ?
C140 C137 C138 106.80(14) . . ?
C140 C137 C139 107.70(14) . . ?
C137 C138 H13J 109.5 . . ?
C137 C138 H13K 109.5 . . ?
C137 C138 H13L 109.5 . . ?
H13J C138 H13K 109.5 . . ?
H13J C138 H13L 109.5 . . ?
H13K C138 H13L 109.5 . . ?
C137 C139 H13M 109.5 . . ?
C137 C139 H13N 109.5 . . ?
C137 C139 H13O 109.5 . . ?
H13M C139 H13N 109.5 . . ?
H13M C139 H13O 109.5 . . ?
H13N C139 H13O 109.5 . . ?
C137 C140 H14A 109.5 . . ?
C137 C140 H14B 109.5 . . ?
C137 C140 H14C 109.5 . . ?
H14A C140 H14B 109.5 . . ?
H14A C140 H14C 109.5 . . ?
H14B C140 H14C 109.5 . . ?
N8 C157 K1 106.16(10) . . ?
N8 C157 C158 119.78(14) . . ?
N8 C157 C162 121.10(15) . . ?
C158 C157 K1 75.95(9) . . ?
C158 C157 C162 118.17(15) . . ?
C162 C157 K1 78.30(9) . . ?
C157 C158 K1 78.02(9) . . ?
C157 C158 C163 119.94(14) . . ?
C159 C158 K1 77.73(10) . . ?
C159 C158 C157 119.53(16) . . ?
C159 C158 C163 120.44(15) . . ?
C163 C158 K1 111.64(10) . . ?
K1 C159 H159 115.0 . . ?
C158 C159 K1 76.83(10) . . ?
C158 C159 H159 119.0 . . ?
C160 C159 K1 79.55(12) . . ?
C160 C159 C158 122.03(18) . . ?
C160 C159 H159 119.0 . . ?
K1 C160 H160 116.9 . . ?
C159 C160 K1 75.42(11) . . ?
C159 C160 H160 120.6 . . ?
C161 C160 K1 77.89(11) . . ?
C161 C160 C159 118.72(16) . . ?
C161 C160 H160 120.6 . . ?
K1 C161 H161 117.3 . . ?
C160 C161 K1 77.34(11) . . ?
C160 C161 H161 118.9 . . ?
C160 C161 C162 122.21(17) . . ?
C162 C161 K1 77.04(10) . . ?
C162 C161 H161 118.9 . . ?
C157 C162 K1 75.87(9) . . ?
C157 C162 C168 122.5(3) . . ?
C157 C162 C243 118.3(8) . . ?
C161 C162 K1 77.96(11) . . ?
C161 C162 C157 119.33(17) . . ?
C161 C162 C168 117.6(3) . . ?
C161 C162 C243 121.9(8) . . ?
C168 C162 K1 108.8(2) . . ?
C243 C162 K1 123.4(4) . . ?
C158 C163 H163 107.5 . . ?
C158 C163 C164 114.09(15) . . ?
C158 C163 C166 109.13(14) . . ?
C164 C163 H163 107.5 . . ?
C164 C163 C166 110.74(15) . . ?
C166 C163 H163 107.5 . . ?
C163 C164 H16A 108.6 . . ?
C163 C164 H16B 108.6 . . ?
H16A C164 H16B 107.5 . . ?
C165 C164 C163 114.80(17) . . ?
C165 C164 H16A 108.6 . . ?
C165 C164 H16B 108.6 . . ?
C164 C165 H16C 109.5 . . ?
C164 C165 H16D 109.5 . . ?
C164 C165 H16E 109.5 . . ?
H16C C165 H16D 109.5 . . ?
H16C C165 H16E 109.5 . . ?
H16D C165 H16E 109.5 . . ?
K1 C166 H16F 48.7 . . ?
K1 C166 H16G 67.6 . . ?
C163 C166 K1 95.69(10) . . ?
C163 C166 H16F 108.5 . . ?
C163 C166 H16G 108.5 . . ?
H16F C166 H16G 107.5 . . ?
C167 C166 K1 147.60(14) . . ?
C167 C166 C163 115.21(16) . . ?
C167 C166 H16F 108.5 . . ?
C167 C166 H16G 108.5 . . ?
C166 C167 H16H 109.5 . . ?
C166 C167 H16I 109.5 . . ?
C166 C167 H16J 109.5 . . ?
H16H C167 H16I 109.5 . . ?
H16H C167 H16J 109.5 . . ?
H16I C167 H16J 109.5 . . ?
C71 K3 C72 26.17(8) . . ?
C71 K3 C76 26.15(8) . . ?
C71 K3 C101 125.25(12) . . ?
C72 K3 C76 45.49(8) . . ?
C72 K3 C101 124.29(10) . . ?
C73 K3 C71 45.74(8) . . ?
C73 K3 C72 25.71(8) . . ?
C73 K3 C75 44.47(10) . . ?
C73 K3 C76 52.39(8) . . ?
C73 K3 C100 124.16(11) . . ?
C73 K3 C101 100.38(10) . . ?
C74 K3 C71 53.90(8) . . ?
C74 K3 C72 45.68(9) . . ?
C74 K3 C73 25.54(9) . . ?
C74 K3 C75 25.47(9) . . ?
C74 K3 C76 45.44(8) . . ?
C74 K3 C100 100.10(11) . . ?
C74 K3 C101 78.71(10) . . ?
C75 K3 C71 45.75(8) . . ?
C75 K3 C72 52.58(9) . . ?
C75 K3 C76 25.57(8) . . ?
C75 K3 C100 92.86(13) . . ?
C75 K3 C101 79.58(11) . . ?
C76 K3 C101 101.11(12) . . ?
C99 K3 C71 152.65(14) . . ?
C99 K3 C72 169.63(12) . . ?
C99 K3 C73 145.05(12) . . ?
C99 K3 C74 123.96(12) . . ?
C99 K3 C75 118.26(13) . . ?
C99 K3 C76 129.07(14) . . ?
C99 K3 C100 25.52(10) . . ?
C99 K3 C101 45.44(11) . . ?
C100 K3 C71 132.99(15) . . ?
C100 K3 C72 144.59(13) . . ?
C100 K3 C76 106.96(14) . . ?
C100 K3 C101 25.66(9) . . ?
C102 K3 C71 132.74(12) . . ?
C102 K3 C72 118.44(12) . . ?
C102 K3 C73 92.82(12) . . ?
C102 K3 C74 78.94(12) . . ?
C102 K3 C75 90.42(13) . . ?
C102 K3 C76 115.58(13) . . ?
C102 K3 C99 53.43(12) . . ?
C102 K3 C100 45.18(12) . . ?
C102 K3 C101 25.39(12) . . ?
C103 K3 C71 152.60(13) . . ?
C103 K3 C72 129.40(13) . . ?
C103 K3 C73 107.02(13) . . ?
C103 K3 C74 100.66(13) . . ?
C103 K3 C75 115.92(13) . . ?
C103 K3 C76 141.37(13) . . ?
C103 K3 C99 46.94(14) . . ?
C103 K3 C100 53.60(15) . . ?
C103 K3 C101 45.66(14) . . ?
C103 K3 C102 26.01(12) . . ?
C87 N5 C98 135.5(6) . . ?
C13 C18 H18 107.5 . . ?
C13 C18 C19 115.4(5) . . ?
C13 C18 C21 109.2(4) . . ?
C19 C18 H18 107.5 . . ?
C21 C18 H18 107.5 . . ?
C21 C18 C19 109.6(5) . . ?
C18 C19 H19A 108.4 . . ?
C18 C19 H19B 108.4 . . ?
H19A C19 H19B 107.4 . . ?
C20 C19 C18 115.6(5) . . ?
C20 C19 H19A 108.4 . . ?
C20 C19 H19B 108.4 . . ?
C19 C20 H20A 109.5 . . ?
C19 C20 H20B 109.5 . . ?
C19 C20 H20C 109.5 . . ?
H20A C20 H20B 109.5 . . ?
H20A C20 H20C 109.5 . . ?
H20B C20 H20C 109.5 . . ?
C18 C21 H21A 108.3 . . ?
C18 C21 H21B 108.3 . . ?
H21A C21 H21B 107.4 . . ?
C22 C21 C18 116.0(4) . . ?
C22 C21 H21A 108.3 . . ?
C22 C21 H21B 108.3 . . ?
C21 C22 H22A 109.5 . . ?
C21 C22 H22B 109.5 . . ?
C21 C22 H22C 109.5 . . ?
H22A C22 H22B 109.5 . . ?
H22A C22 H22C 109.5 . . ?
H22B C22 H22C 109.5 . . ?
C29 C34 H34 105.4 . . ?
C29 C34 C37 112.6(7) . . ?
C35 C34 C29 113.8(5) . . ?
C35 C34 H34 105.4 . . ?
C35 C34 C37 113.2(7) . . ?
C37 C34 H34 105.4 . . ?
C34 C35 H35B 108.6 . . ?
C34 C35 H35A 108.6 . . ?
H35B C35 H35A 107.6 . . ?
C36 C35 C34 114.7(5) . . ?
C36 C35 H35B 108.6 . . ?
C36 C35 H35A 108.6 . . ?
C35 C36 H36A 109.5 . . ?
C35 C36 H36B 109.5 . . ?
C35 C36 H36C 109.5 . . ?
H36A C36 H36B 109.5 . . ?
H36A C36 H36C 109.5 . . ?
H36B C36 H36C 109.5 . . ?
C34 C37 H37A 108.8 . . ?
C34 C37 H37B 108.8 . . ?
H37A C37 H37B 107.7 . . ?
C38 C37 C34 113.7(7) . . ?
C38 C37 H37A 108.8 . . ?
C38 C37 H37B 108.8 . . ?
C37 C38 H38A 109.5 . . ?
C37 C38 H38B 109.5 . . ?
C37 C38 H38C 109.5 . . ?
H38A C38 H38B 109.5 . . ?
H38A C38 H38C 109.5 . . ?
H38B C38 H38C 109.5 . . ?
C56 C61 H61 106.8 . . ?
C56 C61 C62 115.7(3) . . ?
C56 C61 C64 106.2(3) . . ?
C62 C61 H61 106.8 . . ?
C64 C61 H61 106.8 . . ?
C64 C61 C62 114.1(4) . . ?
C61 C62 H62A 109.4 . . ?
C61 C62 H62B 109.4 . . ?
C61 C62 C63 111.1(3) . . ?
H62A C62 H62B 108.0 . . ?
C63 C62 H62A 109.4 . . ?
C63 C62 H62B 109.4 . . ?
C62 C63 H63A 109.5 . . ?
C62 C63 H63B 109.5 . . ?
C62 C63 H63C 109.5 . . ?
H63A C63 H63B 109.5 . . ?
H63A C63 H63C 109.5 . . ?
H63B C63 H63C 109.5 . . ?
C61 C64 H64A 108.4 . . ?
C61 C64 H64B 108.4 . . ?
C61 C64 C65 115.6(4) . . ?
H64A C64 H64B 107.4 . . ?
C65 C64 H64A 108.4 . . ?
C65 C64 H64B 108.4 . . ?
C64 C65 H65A 109.5 . . ?
C64 C65 H65B 109.5 . . ?
C64 C65 H65C 109.5 . . ?
H65A C65 H65B 109.5 . . ?
H65A C65 H65C 109.5 . . ?
H65B C65 H65C 109.5 . . ?
N4 C71 K3 106.65(18) . . ?
N4 C71 C72 121.1(3) . . ?
N4 C71 C76 120.6(3) . . ?
C72 C71 K3 77.17(17) . . ?
C72 C71 C76 117.6(3) . . ?
C76 C71 K3 77.40(18) . . ?
C71 C72 K3 76.65(17) . . ?
C71 C72 C77 120.3(3) . . ?
C73 C72 K3 76.07(17) . . ?
C73 C72 C71 119.4(3) . . ?
C73 C72 C77 120.1(3) . . ?
C77 C72 K3 114.17(19) . . ?
K3 C73 H73 116.5 . . ?
C72 C73 K3 78.22(17) . . ?
C72 C73 H73 118.8 . . ?
C74 C73 K3 76.98(18) . . ?
C74 C73 C72 122.5(3) . . ?
C74 C73 H73 118.8 . . ?
K3 C74 H74 114.6 . . ?
C73 C74 K3 77.48(18) . . ?
C73 C74 H74 120.8 . . ?
C75 C74 K3 77.89(17) . . ?
C75 C74 C73 118.3(3) . . ?
C75 C74 H74 120.8 . . ?
K3 C75 H75 116.8 . . ?
C74 C75 K3 76.63(18) . . ?
C74 C75 H75 119.0 . . ?
C74 C75 C76 122.1(3) . . ?
C76 C75 K3 78.14(18) . . ?
C76 C75 H75 119.0 . . ?
C71 C76 K3 76.45(18) . . ?
C71 C76 C82 119.6(3) . . ?
C75 C76 K3 76.29(19) . . ?
C75 C76 C71 120.0(3) . . ?
C75 C76 C82 120.4(3) . . ?
C82 C76 K3 119.42(18) . . ?
C72 C77 H77 107.7 . . ?
C72 C77 C78 112.8(3) . . ?
C72 C77 C80 109.1(3) . . ?
C78 C77 H77 107.7 . . ?
C78 C77 C80 111.7(3) . . ?
C80 C77 H77 107.7 . . ?
C77 C78 H78A 108.7 . . ?
C77 C78 H78B 108.7 . . ?
H78A C78 H78B 107.6 . . ?
C79 C78 C77 114.2(3) . . ?
C79 C78 H78A 108.7 . . ?
C79 C78 H78B 108.7 . . ?
C78 C79 H79A 109.5 . . ?
C78 C79 H79B 109.5 . . ?
C78 C79 H79C 109.5 . . ?
H79A C79 H79B 109.5 . . ?
H79A C79 H79C 109.5 . . ?
H79B C79 H79C 109.5 . . ?
C77 C80 H80A 108.4 . . ?
C77 C80 H80B 108.4 . . ?
H80A C80 H80B 107.5 . . ?
C81 C80 C77 115.5(3) . . ?
C81 C80 H80A 108.4 . . ?
C81 C80 H80B 108.4 . . ?
C80 C81 H81A 109.5 . . ?
C80 C81 H81B 109.5 . . ?
C80 C81 H81C 109.5 . . ?
H81A C81 H81B 109.5 . . ?
H81A C81 H81C 109.5 . . ?
H81B C81 H81C 109.5 . . ?
C76 C82 H82 106.5 . . ?
C76 C82 C83 111.9(3) . . ?
C76 C82 C85 114.3(4) . . ?
C83 C82 H82 106.5 . . ?
C85 C82 H82 106.5 . . ?
C85 C82 C83 110.6(3) . . ?
C82 C83 H83A 108.7 . . ?
C82 C83 H83B 108.7 . . ?
H83A C83 H83B 107.6 . . ?
C84 C83 C82 114.0(3) . . ?
C84 C83 H83A 108.7 . . ?
C84 C83 H83B 108.7 . . ?
C83 C84 H84A 109.5 . . ?
C83 C84 H84B 109.5 . . ?
C83 C84 H84C 109.5 . . ?
H84A C84 H84B 109.5 . . ?
H84A C84 H84C 109.5 . . ?
H84B C84 H84C 109.5 . . ?
C82 C85 H85A 107.6 . . ?
C82 C85 H85B 107.6 . . ?
H85A C85 H85B 107.0 . . ?
C86 C85 C82 118.8(3) . . ?
C86 C85 H85A 107.6 . . ?
C86 C85 H85B 107.6 . . ?
C85 C86 H86A 109.5 . . ?
C85 C86 H86B 109.5 . . ?
C85 C86 H86C 109.5 . . ?
H86A C86 H86B 109.5 . . ?
H86A C86 H86C 109.5 . . ?
H86B C86 H86C 109.5 . . ?
N5 C98 C99 118.1(5) . . ?
N5 C98 C103 122.5(5) . . ?
C99 C98 C103 119.0(5) . . ?
C98 C99 K3 75.5(3) . . ?
C98 C99 C104 120.4(5) . . ?
C100 C99 K3 79.1(3) . . ?
C100 C99 C98 119.9(5) . . ?
C100 C99 C104 119.7(5) . . ?
C104 C99 K3 116.2(4) . . ?
K3 C100 H100 117.9 . . ?
C99 C100 K3 75.4(3) . . ?
C99 C100 H100 119.5 . . ?
C99 C100 C101 121.0(5) . . ?
C101 C100 K3 77.9(3) . . ?
C101 C100 H100 119.5 . . ?
K3 C101 H101 120.4 . . ?
C100 C101 K3 76.4(3) . . ?
C100 C101 H101 120.5 . . ?
C102 C101 K3 73.9(3) . . ?
C102 C101 C100 119.0(4) . . ?
C102 C101 H101 120.5 . . ?
K3 C102 H102 114.9 . . ?
C101 C102 K3 80.7(3) . . ?
C101 C102 H102 118.8 . . ?
C101 C102 C103 122.4(4) . . ?
C103 C102 K3 75.9(4) . . ?
C103 C102 H102 118.8 . . ?
C98 C103 K3 77.2(5) . . ?
C98 C103 C109 121.1(5) . . ?
C102 C103 K3 78.1(4) . . ?
C102 C103 C98 118.7(5) . . ?
C102 C103 C109 120.0(4) . . ?
C109 C103 K3 111.9(4) . . ?
C105 C104 H104 109.5 . . ?
C105 C104 C107 108.9(5) . . ?
C99 C104 C105 107.1(4) . . ?
C99 C104 H104 109.5 . . ?
C99 C104 C107 112.3(5) . . ?
C107 C104 H104 109.5 . . ?
C104 C107 H10K 109.0 . . ?
C104 C107 H10L 109.0 . . ?
H10K C107 H10L 107.8 . . ?
C108 C107 C104 113.1(4) . . ?
C108 C107 H10K 109.0 . . ?
C108 C107 H10L 109.0 . . ?
C107 C108 H10M 109.5 . . ?
C107 C108 H10N 109.5 . . ?
C107 C108 H10O 109.5 . . ?
H10M C108 H10N 109.5 . . ?
H10M C108 H10O 109.5 . . ?
H10N C108 H10O 109.5 . . ?
C103 C109 H109 108.3 . . ?
C103 C109 C110 111.8(5) . . ?
C103 C109 C112 108.3(4) . . ?
C110 C109 H109 108.3 . . ?
C110 C109 C112 111.8(3) . . ?
C112 C109 H109 108.3 . . ?
C109 C110 H11D 108.3 . . ?
C109 C110 H11E 108.3 . . ?
H11D C110 H11E 107.4 . . ?
C111 C110 C109 115.9(5) . . ?
C111 C110 H11D 108.3 . . ?
C111 C110 H11E 108.3 . . ?
C110 C111 H11F 109.5 . . ?
C110 C111 H11G 109.5 . . ?
C110 C111 H11H 109.5 . . ?
H11F C111 H11G 109.5 . . ?
H11F C111 H11H 109.5 . . ?
H11G C111 H11H 109.5 . . ?
C109 C112 H11J 108.3 . . ?
C109 C112 H11I 108.3 . . ?
H11J C112 H11I 107.4 . . ?
C113 C112 C109 116.0(4) . . ?
C113 C112 H11J 108.3 . . ?
C113 C112 H11I 108.3 . . ?
C112 C113 H11K 109.5 . . ?
C112 C113 H11L 109.5 . . ?
C112 C113 H11M 109.5 . . ?
H11K C113 H11L 109.5 . . ?
H11K C113 H11M 109.5 . . ?
H11L C113 H11M 109.5 . . ?
C115 C120 H120 106.8 . . ?
C115 C120 C121 109.2(3) . . ?
C121 C120 H120 106.8 . . ?
C123 C120 C115 113.5(3) . . ?
C123 C120 H120 106.8 . . ?
C123 C120 C121 113.3(3) . . ?
C120 C121 H12A 108.8 . . ?
C120 C121 H12B 108.8 . . ?
H12A C121 H12B 107.7 . . ?
C122 C121 C120 113.8(4) . . ?
C122 C121 H12A 108.8 . . ?
C122 C121 H12B 108.8 . . ?
C121 C122 H12C 109.5 . . ?
C121 C122 H12D 109.5 . . ?
C121 C122 H12E 109.5 . . ?
H12C C122 H12D 109.5 . . ?
H12C C122 H12E 109.5 . . ?
H12D C122 H12E 109.5 . . ?
C120 C123 H12G 108.4 . . ?
C120 C123 H12H 108.4 . . ?
H12G C123 H12H 107.5 . . ?
C124 C123 C120 115.5(4) . . ?
C124 C123 H12G 108.4 . . ?
C124 C123 H12H 108.4 . . ?
C123 C124 H12I 109.5 . . ?
C123 C124 H12J 109.5 . . ?
C123 C124 H12K 109.5 . . ?
H12I C124 H12J 109.5 . . ?
H12I C124 H12K 109.5 . . ?
H12J C124 H12K 109.5 . . ?
C125 C126 H12L 109.2 . . ?
C125 C126 H12M 109.2 . . ?
C125 C126 C127 112.0(3) . . ?
H12L C126 H12M 107.9 . . ?
C127 C126 H12L 109.2 . . ?
C127 C126 H12M 109.2 . . ?
C126 C127 H12N 109.5 . . ?
C126 C127 H12O 109.5 . . ?
C126 C127 H12P 109.5 . . ?
H12N C127 H12O 109.5 . . ?
H12N C127 H12P 109.5 . . ?
H12O C127 H12P 109.5 . . ?
C125 C128 H12Q 108.8 . . ?
C125 C128 H12R 108.8 . . ?
H12Q C128 H12R 107.7 . . ?
C129 C128 C125 113.7(2) . . ?
C129 C128 H12Q 108.8 . . ?
C129 C128 H12R 108.8 . . ?
C128 C129 H12S 109.5 . . ?
C128 C129 H12T 109.5 . . ?
C128 C129 H12U 109.5 . . ?
H12S C129 H12T 109.5 . . ?
H12S C129 H12U 109.5 . . ?
H12T C129 H12U 109.5 . . ?
N7 C141 K4 67.52(13) . . ?
N7 C141 C142 119.5(2) . . ?
N7 C141 C146 118.7(3) . . ?
C142 C141 K4 97.65(19) . . ?
C142 C141 C146 120.7(2) . . ?
C146 C141 K4 94.14(18) . . ?
C141 C142 K4 58.15(17) . . ?
C141 C142 C147 122.1(2) . . ?
C143 C142 K4 109.1(2) . . ?
C143 C142 C141 118.5(3) . . ?
C143 C142 C147 119.5(3) . . ?
C147 C142 K4 102.9(2) . . ?
C142 C143 H143 119.4 . . ?
C144 C143 C142 121.2(3) . . ?
C144 C143 H143 119.4 . . ?
C143 C144 H144 119.8 . . ?
C143 C144 C145 120.4(3) . . ?
C145 C144 H144 119.8 . . ?
C144 C145 H145 119.6 . . ?
C144 C145 C146 120.8(3) . . ?
C146 C145 H145 119.6 . . ?
C141 C146 K4 60.82(15) . . ?
C141 C146 C152 119.8(2) . . ?
C145 C146 K4 110.41(19) . . ?
C145 C146 C141 118.4(3) . . ?
C145 C146 C152 121.8(3) . . ?
C152 C146 K4 98.57(16) . . ?
C142 C147 H147 106.1 . . ?
C142 C147 C148 111.4(3) . . ?
C148 C147 H147 106.1 . . ?
C150 C147 C142 109.6(3) . . ?
C150 C147 H147 106.1 . . ?
C150 C147 C148 116.7(3) . . ?
C147 C148 H14D 109.7 . . ?
C147 C148 H14E 109.7 . . ?
H14D C148 H14E 108.2 . . ?
C149 C148 C147 109.9(3) . . ?
C149 C148 H14D 109.7 . . ?
C149 C148 H14E 109.7 . . ?
C148 C149 H14F 109.5 . . ?
C148 C149 H14G 109.5 . . ?
C148 C149 H14H 109.5 . . ?
H14F C149 H14G 109.5 . . ?
H14F C149 H14H 109.5 . . ?
H14G C149 H14H 109.5 . . ?
C147 C150 H15B 108.7 . . ?
C147 C150 H15A 108.7 . . ?
H15B C150 H15A 107.6 . . ?
C151 C150 C147 114.4(3) . . ?
C151 C150 H15B 108.7 . . ?
C151 C150 H15A 108.7 . . ?
C150 C151 H15C 109.5 . . ?
C150 C151 H15D 109.5 . . ?
C150 C151 H15E 109.5 . . ?
H15C C151 H15D 109.5 . . ?
H15C C151 H15E 109.5 . . ?
H15D C151 H15E 109.5 . . ?
C146 C152 H152 106.8 . . ?
C146 C152 C153 109.2(2) . . ?
C146 C152 C155 114.1(3) . . ?
C153 C152 H152 106.8 . . ?
C155 C152 H152 106.8 . . ?
C155 C152 C153 112.7(2) . . ?
C152 C153 H15F 108.6 . . ?
C152 C153 H15G 108.6 . . ?
H15F C153 H15G 107.6 . . ?
C154 C153 C152 114.5(3) . . ?
C154 C153 H15F 108.6 . . ?
C154 C153 H15G 108.6 . . ?
C153 C154 H15H 109.5 . . ?
C153 C154 H15I 109.5 . . ?
C153 C154 H15J 109.5 . . ?
H15H C154 H15I 109.5 . . ?
H15H C154 H15J 109.5 . . ?
H15I C154 H15J 109.5 . . ?
C152 C155 H15K 108.9 . . ?
C152 C155 H15L 108.9 . . ?
H15K C155 H15L 107.7 . . ?
C156 C155 C152 113.5(3) . . ?
C156 C155 H15K 108.9 . . ?
C156 C155 H15L 108.9 . . ?
C155 C156 H15M 109.5 . . ?
C155 C156 H15N 109.5 . . ?
C155 C156 H15O 109.5 . . ?
H15M C156 H15N 109.5 . . ?
H15M C156 H15O 109.5 . . ?
H15N C156 H15O 109.5 . . ?
C162 C168 H168 108.6 . . ?
C162 C168 C169 111.2(4) . . ?
C162 C168 C171 108.9(3) . . ?
C169 C168 H168 108.6 . . ?
C171 C168 H168 108.6 . . ?
C171 C168 C169 110.7(4) . . ?
C168 C169 H16K 108.2 . . ?
C168 C169 H16L 108.2 . . ?
H16K C169 H16L 107.3 . . ?
C170 C169 C168 116.5(3) . . ?
C170 C169 H16K 108.2 . . ?
C170 C169 H16L 108.2 . . ?
C169 C170 H17A 109.5 . . ?
C169 C170 H17B 109.5 . . ?
C169 C170 H17C 109.5 . . ?
H17A C170 H17B 109.5 . . ?
H17A C170 H17C 109.5 . . ?
H17B C170 H17C 109.5 . . ?
K1 C171 H17E 76.3 . . ?
K1 C171 H17D 39.1 . . ?
C168 C171 K1 97.1(2) . . ?
C168 C171 H17E 108.4 . . ?
C168 C171 H17D 108.4 . . ?
H17E C171 H17D 107.5 . . ?
C172 C171 K1 142.1(2) . . ?
C172 C171 C168 115.5(3) . . ?
C172 C171 H17E 108.4 . . ?
C172 C171 H17D 108.4 . . ?
C171 C172 H17F 109.5 . . ?
C171 C172 H17G 109.5 . . ?
C171 C172 H17H 109.5 . . ?
H17F C172 H17G 109.5 . . ?
H17F C172 H17H 109.5 . . ?
H17G C172 H17H 109.5 . . ?
C188 K3A C189 25.6(2) . . ?
C188 K3A C190 43.8(3) . . ?
C188 K3A C191 51.2(3) . . ?
C188 K3A C192 45.9(3) . . ?
C188 K3A C193 26.2(2) . . ?
C188 K3A C205 163.9(5) . . ?
C188 K3A C206 141.6(5) . . ?
C188 K3A C207 130.0(4) . . ?
C189 K3A C190 24.3(2) . . ?
C189 K3A C205 138.4(5) . . ?
C191 K3A C189 43.3(3) . . ?
C191 K3A C190 24.2(2) . . ?
C191 K3A C205 121.3(5) . . ?
C192 K3A C189 52.6(3) . . ?
C192 K3A C190 44.0(3) . . ?
C192 K3A C191 24.8(2) . . ?
C192 K3A C205 134.8(4) . . ?
C193 K3A C189 45.2(3) . . ?
C193 K3A C190 51.1(3) . . ?
C193 K3A C191 43.7(3) . . ?
C193 K3A C192 25.8(2) . . ?
C193 K3A C205 160.1(5) . . ?
C193 K3A C206 139.9(4) . . ?
C193 K3A C207 117.6(4) . . ?
C205 K3A C190 122.6(5) . . ?
C206 K3A C189 117.0(5) . . ?
C206 K3A C190 98.1(5) . . ?
C206 K3A C191 97.2(5) . . ?
C206 K3A C192 114.8(4) . . ?
C206 K3A C205 25.0(3) . . ?
C206 K3A C207 25.3(3) . . ?
C207 K3A C189 112.3(4) . . ?
C207 K3A C190 88.7(4) . . ?
C207 K3A C191 79.2(4) . . ?
C207 K3A C192 91.9(4) . . ?
C207 K3A C205 43.4(4) . . ?
C87 N5A C204 125(3) . . ?
C13 C173 H173 106.4 . . ?
C13 C173 C174 110.9(9) . . ?
C13 C173 C176 110.9(8) . . ?
C174 C173 H173 106.4 . . ?
C176 C173 H173 106.4 . . ?
C176 C173 C174 115.2(10) . . ?
C173 C174 H17I 109.6 . . ?
C173 C174 H17J 109.6 . . ?
H17I C174 H17J 108.1 . . ?
C175 C174 C173 110.3(7) . . ?
C175 C174 H17I 109.6 . . ?
C175 C174 H17J 109.6 . . ?
C174 C175 H17K 109.5 . . ?
C174 C175 H17L 109.5 . . ?
C174 C175 H17M 109.5 . . ?
H17K C175 H17L 109.5 . . ?
H17K C175 H17M 109.5 . . ?
H17L C175 H17M 109.5 . . ?
C173 C176 H17S 108.5 . . ?
C173 C176 H17T 108.5 . . ?
H17S C176 H17T 107.5 . . ?
C177 C176 C173 115.0(9) . . ?
C177 C176 H17S 108.5 . . ?
C177 C176 H17T 108.5 . . ?
C176 C177 H17N 109.5 . . ?
C176 C177 H17O 109.5 . . ?
C176 C177 H17P 109.5 . . ?
H17N C177 H17O 109.5 . . ?
H17N C177 H17P 109.5 . . ?
H17O C177 H17P 109.5 . . ?
C29 C178 H178 108.9 . . ?
C29 C178 C181 102.2(7) . . ?
C179 C178 C29 116.4(13) . . ?
C179 C178 H178 108.9 . . ?
C179 C178 C181 111.3(12) . . ?
C181 C178 H178 108.9 . . ?
C178 C179 H17Q 107.7 . . ?
C178 C179 H17R 107.7 . . ?
H17Q C179 H17R 107.1 . . ?
C180 C179 C178 118.6(13) . . ?
C180 C179 H17Q 107.7 . . ?
C180 C179 H17R 107.7 . . ?
C179 C180 H18A 109.5 . . ?
C179 C180 H18B 109.5 . . ?
C179 C180 H18C 109.5 . . ?
H18A C180 H18B 109.5 . . ?
H18A C180 H18C 109.5 . . ?
H18B C180 H18C 109.5 . . ?
C178 C181 H18O 108.7 . . ?
C178 C181 H18N 108.7 . . ?
H18O C181 H18N 107.6 . . ?
C182 C181 C178 114.3(8) . . ?
C182 C181 H18O 108.7 . . ?
C182 C181 H18N 108.7 . . ?
C181 C182 H18P 109.5 . . ?
C181 C182 H18Q 109.5 . . ?
C181 C182 H18R 109.5 . . ?
H18P C182 H18Q 109.5 . . ?
H18P C182 H18R 109.5 . . ?
H18Q C182 H18R 109.5 . . ?
C56 C183 H183 103.0 . . ?
C184 C183 C56 114.2(7) . . ?
C184 C183 H183 103.0 . . ?
C184 C183 C186 111.5(6) . . ?
C186 C183 C56 119.5(6) . . ?
C186 C183 H183 103.0 . . ?
C183 C184 H18D 109.5 . . ?
C183 C184 H18E 109.5 . . ?
H18D C184 H18E 108.1 . . ?
C185 C184 C183 110.8(6) . . ?
C185 C184 H18D 109.5 . . ?
C185 C184 H18E 109.5 . . ?
C184 C185 H18F 109.5 . . ?
C184 C185 H18G 109.5 . . ?
C184 C185 H18H 109.5 . . ?
H18F C185 H18G 109.5 . . ?
H18F C185 H18H 109.5 . . ?
H18G C185 H18H 109.5 . . ?
C183 C186 H18I 109.1 . . ?
C183 C186 H18J 109.1 . . ?
H18I C186 H18J 107.8 . . ?
C187 C186 C183 112.6(8) . . ?
C187 C186 H18I 109.1 . . ?
C187 C186 H18J 109.1 . . ?
C186 C187 H18K 109.5 . . ?
C186 C187 H18L 109.5 . . ?
C186 C187 H18M 109.5 . . ?
H18K C187 H18L 109.5 . . ?
H18K C187 H18M 109.5 . . ?
H18L C187 H18M 109.5 . . ?
N4 C188 K3A 92.3(8) . . ?
N4 C188 C189 131.2(10) . . ?
C189 C188 K3A 84.2(9) . . ?
C193 C188 N4 105.7(9) . . ?
C193 C188 K3A 78.3(9) . . ?
C193 C188 C189 120.9(11) . . ?
C188 C189 K3A 70.1(8) . . ?
C188 C189 C194 122.6(10) . . ?
C190 C189 K3A 79.9(8) . . ?
C190 C189 C188 117.2(12) . . ?
C190 C189 C194 119.4(12) . . ?
C194 C189 K3A 111.4(6) . . ?
K3A C190 H190 120.4 . . ?
C189 C190 K3A 75.8(8) . . ?
C189 C190 H190 119.6 . . ?
C191 C190 K3A 75.3(9) . . ?
C191 C190 C189 120.7(14) . . ?
C191 C190 H190 119.6 . . ?
K3A C191 H191 116.1 . . ?
C190 C191 K3A 80.5(9) . . ?
C190 C191 H191 118.0 . . ?
C190 C191 C192 123.9(14) . . ?
C192 C191 K3A 75.6(8) . . ?
C192 C191 H191 118.0 . . ?
K3A C192 H192 115.6 . . ?
C191 C192 K3A 79.6(8) . . ?
C191 C192 H192 122.0 . . ?
C191 C192 C193 116.0(12) . . ?
C193 C192 K3A 73.9(7) . . ?
C193 C192 H192 122.0 . . ?
C188 C193 K3A 75.5(9) . . ?
C188 C193 C192 120.8(12) . . ?
C188 C193 C199 123.6(11) . . ?
C192 C193 K3A 80.3(7) . . ?
C192 C193 C199 115.6(12) . . ?
C199 C193 K3A 114.5(8) . . ?
C189 C194 H194 101.5 . . ?
C195 C194 C189 110.3(9) . . ?
C195 C194 H194 101.5 . . ?
C197 C194 C189 109.4(9) . . ?
C197 C194 H194 101.5 . . ?
C197 C194 C195 128.4(10) . . ?
C194 C195 H19H 107.6 . . ?
C194 C195 H19I 107.6 . . ?
H19H C195 H19I 107.0 . . ?
C196 C195 C194 118.9(9) . . ?
C196 C195 H19H 107.6 . . ?
C196 C195 H19I 107.6 . . ?
C195 C196 H19J 109.5 . . ?
C195 C196 H19K 109.5 . . ?
C195 C196 H19L 109.5 . . ?
H19J C196 H19K 109.5 . . ?
H19J C196 H19L 109.5 . . ?
H19K C196 H19L 109.5 . . ?
C194 C197 H19C 105.0 . . ?
C194 C197 H19D 105.0 . . ?
H19C C197 H19D 105.9 . . ?
C198 C197 C194 129.1(12) . . ?
C198 C197 H19C 105.0 . . ?
C198 C197 H19D 105.0 . . ?
C197 C198 H19E 109.5 . . ?
C197 C198 H19F 109.5 . . ?
C197 C198 H19G 109.5 . . ?
H19E C198 H19F 109.5 . . ?
H19E C198 H19G 109.5 . . ?
H19F C198 H19G 109.5 . . ?
C193 C199 H199 105.9 . . ?
C193 C199 C200 110.6(11) . . ?
C193 C199 C202 110.9(11) . . ?
C200 C199 H199 105.9 . . ?
C202 C199 H199 105.9 . . ?
C202 C199 C200 116.9(12) . . ?
C199 C200 H20I 108.0 . . ?
C199 C200 H20J 108.0 . . ?
H20I C200 H20J 107.3 . . ?
C201 C200 C199 117.0(12) . . ?
C201 C200 H20I 108.0 . . ?
C201 C200 H20J 108.0 . . ?
C200 C201 H20K 109.5 . . ?
C200 C201 H20L 109.5 . . ?
C200 C201 H20M 109.5 . . ?
H20K C201 H20L 109.5 . . ?
H20K C201 H20M 109.5 . . ?
H20L C201 H20M 109.5 . . ?
C199 C202 H20G 107.7 . . ?
C199 C202 H20H 107.7 . . ?
H20G C202 H20H 107.1 . . ?
C203 C202 C199 118.4(12) . . ?
C203 C202 H20G 107.7 . . ?
C203 C202 H20H 107.7 . . ?
C202 C203 H20D 109.5 . . ?
C202 C203 H20E 109.5 . . ?
C202 C203 H20F 109.5 . . ?
H20D C203 H20E 109.5 . . ?
H20D C203 H20F 109.5 . . ?
H20E C203 H20F 109.5 . . ?
N5A C204 C205 129(2) . . ?
N5A C204 C209 109(2) . . ?
C205 C204 C209 119.5(19) . . ?
C204 C205 K3A 89.0(13) . . ?
C204 C205 C210 120(2) . . ?
C206 C205 K3A 71.9(13) . . ?
C206 C205 C204 118(2) . . ?
C206 C205 C210 122(2) . . ?
C210 C205 K3A 100.4(16) . . ?
K3A C206 H206 108.1 . . ?
C205 C206 K3A 83.2(14) . . ?
C205 C206 H206 120.6 . . ?
C207 C206 K3A 78.6(12) . . ?
C207 C206 C205 118.7(19) . . ?
C207 C206 H206 120.6 . . ?
K3A C207 H207 95.2 . . ?
C206 C207 K3A 76.1(12) . . ?
C206 C207 H207 118.3 . . ?
C208 C207 K3A 98.8(15) . . ?
C208 C207 C206 123.4(19) . . ?
C208 C207 H207 118.3 . . ?
C207 C208 H208 121.4 . . ?
C207 C208 C209 117.3(18) . . ?
C209 C208 H208 121.4 . . ?
C204 C209 C213 121.1(18) . . ?
C208 C209 C204 120.7(18) . . ?
C208 C209 C213 117.7(18) . . ?
C105 C210 H210 97.5 . . ?
C205 C210 C105 120.6(17) . . ?
C205 C210 H210 97.5 . . ?
C205 C210 C211 118.9(19) . . ?
C211 C210 C105 115.5(16) . . ?
C211 C210 H210 97.5 . . ?
C210 C211 H21M 107.1 . . ?
C210 C211 H21N 107.1 . . ?
H21M C211 H21N 106.8 . . ?
C212 C211 C210 120.9(18) . . ?
C212 C211 H21M 107.1 . . ?
C212 C211 H21N 107.1 . . ?
C211 C212 H21O 109.5 . . ?
C211 C212 H21P 109.5 . . ?
C211 C212 H21Q 109.5 . . ?
H21O C212 H21P 109.5 . . ?
H21O C212 H21Q 109.5 . . ?
H21P C212 H21Q 109.5 . . ?
C209 C213 H213 106.2 . . ?
C209 C213 C214 114.3(17) . . ?
C209 C213 C216 111.6(16) . . ?
C214 C213 H213 106.2 . . ?
C216 C213 H213 106.2 . . ?
C216 C213 C214 111.8(8) . . ?
C213 C214 H21R 109.1 . . ?
C213 C214 H21S 109.1 . . ?
H21R C214 H21S 107.9 . . ?
C215 C214 C213 112.3(9) . . ?
C215 C214 H21R 109.1 . . ?
C215 C214 H21S 109.1 . . ?
C214 C215 H21J 109.5 . . ?
C214 C215 H21K 109.5 . . ?
C214 C215 H21L 109.5 . . ?
H21J C215 H21K 109.5 . . ?
H21J C215 H21L 109.5 . . ?
H21K C215 H21L 109.5 . . ?
C213 C216 H21C 108.2 . . ?
C213 C216 H21D 108.2 . . ?
H21C C216 H21D 107.3 . . ?
C217 C216 C213 116.5(9) . . ?
C217 C216 H21C 108.2 . . ?
C217 C216 H21D 108.2 . . ?
C216 C217 H21E 109.5 . . ?
C216 C217 H21F 109.5 . . ?
C216 C217 H21G 109.5 . . ?
H21E C217 H21F 109.5 . . ?
H21E C217 H21G 109.5 . . ?
H21F C217 H21G 109.5 . . ?
C115 C218 H218 105.9 . . ?
C115 C218 C219 116.1(12) . . ?
C115 C218 C221 108.4(12) . . ?
C219 C218 H218 105.9 . . ?
C221 C218 H218 105.9 . . ?
C221 C218 C219 113.8(14) . . ?
C218 C219 H21H 110.4 . . ?
C218 C219 H21I 110.4 . . ?
H21H C219 H21I 108.6 . . ?
C220 C219 C218 106.6(14) . . ?
C220 C219 H21H 110.4 . . ?
C220 C219 H21I 110.4 . . ?
C219 C220 H22S 109.5 . . ?
C219 C220 H22T 109.5 . . ?
C219 C220 H22U 109.5 . . ?
H22S C220 H22T 109.5 . . ?
H22S C220 H22U 109.5 . . ?
H22T C220 H22U 109.5 . . ?
C218 C221 H22N 107.8 . . ?
C218 C221 H22O 107.8 . . ?
H22N C221 H22O 107.2 . . ?
C222 C221 C218 118.0(13) . . ?
C222 C221 H22N 107.8 . . ?
C222 C221 H22O 107.8 . . ?
C221 C222 H22P 109.5 . . ?
C221 C222 H22Q 109.5 . . ?
C221 C222 H22R 109.5 . . ?
H22P C222 H22Q 109.5 . . ?
H22P C222 H22R 109.5 . . ?
H22Q C222 H22R 109.5 . . ?
C125 C223 H22D 107.6 . . ?
C125 C223 H22E 107.6 . . ?
H22D C223 H22E 107.1 . . ?
C224 C223 C125 118.8(12) . . ?
C224 C223 H22D 107.6 . . ?
C224 C223 H22E 107.6 . . ?
C223 C224 H22F 109.5 . . ?
C223 C224 H22G 109.5 . . ?
C223 C224 H22H 109.5 . . ?
H22F C224 H22G 109.5 . . ?
H22F C224 H22H 109.5 . . ?
H22G C224 H22H 109.5 . . ?
C125 C225 H22I 110.9 . . ?
C125 C225 H22J 110.9 . . ?
H22I C225 H22J 108.9 . . ?
C226 C225 C125 104.3(7) . . ?
C226 C225 H22I 110.9 . . ?
C226 C225 H22J 110.9 . . ?
C225 C226 H22K 109.5 . . ?
C225 C226 H22L 109.5 . . ?
C225 C226 H22M 109.5 . . ?
H22K C226 H22L 109.5 . . ?
H22K C226 H22M 109.5 . . ?
H22L C226 H22M 109.5 . . ?
N7 C227 K4 69.1(5) . . ?
C228 C227 K4 110.2(8) . . ?
C228 C227 N7 134.1(9) . . ?
C232 C227 K4 89.5(8) . . ?
C232 C227 N7 110.5(9) . . ?
C232 C227 C228 115.4(11) . . ?
C227 C228 C233 115.7(8) . . ?
C229 C228 C227 124.0(12) . . ?
C229 C228 C233 119.4(11) . . ?
C228 C229 H229 122.4 . . ?
C228 C229 C230 115.1(13) . . ?
C230 C229 H229 122.4 . . ?
C229 C230 H230 117.0 . . ?
C229 C230 C231 125.9(14) . . ?
C231 C230 H230 117.0 . . ?
C230 C231 H231 122.3 . . ?
C232 C231 C230 115.5(14) . . ?
C232 C231 H231 122.3 . . ?
C227 C232 K4 64.0(7) . . ?
C227 C232 C238 116.9(10) . . ?
C231 C232 K4 119.0(10) . . ?
C231 C232 C227 123.9(14) . . ?
C231 C232 C238 119.2(12) . . ?
C238 C232 K4 85.3(7) . . ?
C228 C233 H233 105.3 . . ?
C228 C233 C234 118.8(10) . . ?
C228 C233 C236 109.9(10) . . ?
C234 C233 H233 105.3 . . ?
C236 C233 H233 105.3 . . ?
C236 C233 C234 111.1(9) . . ?
C233 C234 H23D 110.1 . . ?
C233 C234 H23C 110.1 . . ?
H23D C234 H23C 108.4 . . ?
C235 C234 C233 108.0(9) . . ?
C235 C234 H23D 110.1 . . ?
C235 C234 H23C 110.1 . . ?
C234 C235 H23E 109.5 . . ?
C234 C235 H23F 109.5 . . ?
C234 C235 H23G 109.5 . . ?
H23E C235 H23F 109.5 . . ?
H23E C235 H23G 109.5 . . ?
H23F C235 H23G 109.5 . . ?
C233 C236 H23H 109.1 . . ?
C233 C236 H23I 109.1 . . ?
C233 C236 C237 112.7(9) . . ?
H23H C236 H23I 107.8 . . ?
C237 C236 H23H 109.1 . . ?
C237 C236 H23I 109.1 . . ?
C236 C237 H23J 109.5 . . ?
C236 C237 H23K 109.5 . . ?
C236 C237 H23L 109.5 . . ?
H23J C237 H23K 109.5 . . ?
H23J C237 H23L 109.5 . . ?
H23K C237 H23L 109.5 . . ?
C232 C238 H238 108.4 . . ?
C232 C238 C239 110.6(13) . . ?
C232 C238 C241 110.5(11) . . ?
C239 C238 H238 108.4 . . ?
C241 C238 H238 108.4 . . ?
C241 C238 C239 110.4(11) . . ?
C238 C239 H23A 108.7 . . ?
C238 C239 H23B 108.7 . . ?
H23A C239 H23B 107.6 . . ?
C240 C239 C238 114.2(11) . . ?
C240 C239 H23A 108.7 . . ?
C240 C239 H23B 108.7 . . ?
C239 C240 H24C 109.5 . . ?
C239 C240 H24D 109.5 . . ?
C239 C240 H24E 109.5 . . ?
H24C C240 H24D 109.5 . . ?
H24C C240 H24E 109.5 . . ?
H24D C240 H24E 109.5 . . ?
C238 C241 H24F 108.7 . . ?
C238 C241 H24G 108.7 . . ?
H24F C241 H24G 107.6 . . ?
C242 C241 C238 114.4(13) . . ?
C242 C241 H24F 108.7 . . ?
C242 C241 H24G 108.7 . . ?
C241 C242 H24H 109.5 . . ?
C241 C242 H24I 109.5 . . ?
C241 C242 H24J 109.5 . . ?
H24H C242 H24I 109.5 . . ?
H24H C242 H24J 109.5 . . ?
H24I C242 H24J 109.5 . . ?
C162 C243 H243 104.5 . . ?
C244 C243 C162 112.4(8) . . ?
C244 C243 H243 104.5 . . ?
C246 C243 C162 117.4(11) . . ?
C246 C243 H243 104.5 . . ?
C246 C243 C244 111.9(11) . . ?
C243 C244 H24K 108.3 . . ?
C243 C244 H24L 108.3 . . ?
H24K C244 H24L 107.4 . . ?
C245 C244 C243 115.8(10) . . ?
C245 C244 H24K 108.3 . . ?
C245 C244 H24L 108.3 . . ?
C244 C245 H24M 109.5 . . ?
C244 C245 H24N 109.5 . . ?
C244 C245 H24O 109.5 . . ?
H24M C245 H24N 109.5 . . ?
H24M C245 H24O 109.5 . . ?
H24N C245 H24O 109.5 . . ?
C243 C246 H24P 108.1 . . ?
C243 C246 H24Q 108.1 . . ?
H24P C246 H24Q 107.3 . . ?
C247 C246 C243 116.8(12) . . ?
C247 C246 H24P 108.1 . . ?
C247 C246 H24Q 108.1 . . ?
C246 C247 H24R 109.5 . . ?
C246 C247 H24S 109.5 . . ?
C246 C247 H24T 109.5 . . ?
H24R C247 H24S 109.5 . . ?
H24R C247 H24T 109.5 . . ?
H24S C247 H24T 109.5 . . ?

loop_
_geom_bond_atom_site_label_1
_geom_bond_atom_site_label_2
_geom_bond_distance
_geom_bond_site_symmetry_2
_geom_bond_publ_flag
K1 C12 3.1417(16) . ?
K1 C13 3.2001(17) . ?
K1 C14 3.2003(19) . ?
K1 C15 3.160(2) . ?
K1 C16 3.1052(19) . ?
K1 C17 3.1103(16) . ?
K1 C157 3.1844(15) . ?
K1 C158 3.1578(17) . ?
K1 C159 3.1690(19) . ?
K1 C160 3.220(2) . ?
K1 C161 3.2269(19) . ?
K1 C162 3.2155(18) . ?
K2 N2 2.7487(14) . ?
K2 N3 2.7797(17) . ?
K2 C28 3.0327(18) . ?
K2 C33 3.263(2) . ?
K2 C55 2.9650(18) . ?
K2 C56 3.184(2) . ?
K4 N6 2.6786(17) . ?
K4 N7 2.7169(16) . ?
K4 C114 3.095(2) . ?
K4 C115 3.355(2) . ?
K4 C141 2.924(3) . ?
K4 C142 3.412(4) . ?
K4 C146 3.341(3) . ?
K4 C227 2.858(14) . ?
K4 C232 3.178(11) . ?
N1 C1 1.317(2) . ?
N1 C12 1.380(2) . ?
N2 C3 1.317(2) . ?
N2 C28 1.415(2) . ?
N3 C44 1.318(3) . ?
N3 C55 1.409(3) . ?
N4 C46 1.315(3) . ?
N4 C71 1.377(4) . ?
N4 C188 1.419(11) . ?
N6 C89 1.323(3) . ?
N6 C114 1.413(2) . ?
N7 C130 1.313(2) . ?
N7 C141 1.404(3) . ?
N7 C227 1.525(11) . ?
N8 C132 1.317(2) . ?
N8 C157 1.370(2) . ?
C1 C2 1.412(2) . ?
C1 C4 1.570(2) . ?
C2 H2 0.9500 . ?
C2 C3 1.430(2) . ?
C3 C8 1.534(2) . ?
C4 C5 1.536(3) . ?
C4 C6 1.542(3) . ?
C4 C7 1.521(3) . ?
C5 H5A 0.9800 . ?
C5 H5B 0.9800 . ?
C5 H5C 0.9800 . ?
C6 H6A 0.9800 . ?
C6 H6B 0.9800 . ?
C6 H6C 0.9800 . ?
C7 H7A 0.9800 . ?
C7 H7B 0.9800 . ?
C7 H7C 0.9800 . ?
C8 C9 1.533(2) . ?
C8 C10 1.535(2) . ?
C8 C11 1.532(2) . ?
C9 H9A 0.9800 . ?
C9 H9B 0.9800 . ?
C9 H9C 0.9800 . ?
C10 H10A 0.9800 . ?
C10 H10B 0.9800 . ?
C10 H10C 0.9800 . ?
C11 H11A 0.9800 . ?
C11 H11B 0.9800 . ?
C11 H11C 0.9800 . ?
C12 C13 1.429(3) . ?
C12 C17 1.424(3) . ?
C13 C14 1.397(3) . ?
C13 C18 1.512(7) . ?
C13 C173 1.536(11) . ?
C14 H14 0.9500 . ?
C14 C15 1.383(3) . ?
C15 H15 0.9500 . ?
C15 C16 1.391(3) . ?
C16 H16 0.9500 . ?
C16 C17 1.401(3) . ?
C17 C23 1.516(3) . ?
C23 H23 1.0000 . ?
C23 C24 1.539(3) . ?
C23 C26 1.538(3) . ?
C24 H24B 0.9900 . ?
C24 H24A 0.9900 . ?
C24 C25 1.520(3) . ?
C25 H25A 0.9800 . ?
C25 H25B 0.9800 . ?
C25 H25C 0.9800 . ?
C26 H26A 0.9900 . ?
C26 H26B 0.9900 . ?
C26 C27 1.528(4) . ?
C27 H27A 0.9800 . ?
C27 H27B 0.9800 . ?
C27 H27C 0.9800 . ?
C28 C29 1.412(3) . ?
C28 C33 1.412(3) . ?
C29 C30 1.391(3) . ?
C29 C34 1.544(7) . ?
C29 C178 1.543(11) . ?
C30 H30 0.9500 . ?
C30 C31 1.381(4) . ?
C31 H31 0.9500 . ?
C31 C32 1.373(4) . ?
C32 H32 0.9500 . ?
C32 C33 1.391(3) . ?
C33 C39 1.524(3) . ?
C39 H39 1.0000 . ?
C39 C40 1.535(3) . ?
C39 C42 1.547(3) . ?
C40 H40A 0.9900 . ?
C40 H40B 0.9900 . ?
C40 C41 1.514(4) . ?
C41 H41A 0.9800 . ?
C41 H41B 0.9800 . ?
C41 H41C 0.9800 . ?
C42 H42A 0.9900 . ?
C42 H42B 0.9900 . ?
C42 C43 1.510(3) . ?
C43 H43A 0.9800 . ?
C43 H43B 0.9800 . ?
C43 H43C 0.9800 . ?
C44 C45 1.425(3) . ?
C44 C47 1.542(3) . ?
C45 H45 0.9500 . ?
C45 C46 1.413(3) . ?
C46 C51 1.569(3) . ?
C47 C48 1.526(3) . ?
C47 C49 1.533(3) . ?
C47 C50 1.531(3) . ?
C48 H48A 0.9800 . ?
C48 H48B 0.9800 . ?
C48 H48C 0.9800 . ?
C49 H49A 0.9800 . ?
C49 H49B 0.9800 . ?
C49 H49C 0.9800 . ?
C50 H50A 0.9800 . ?
C50 H50B 0.9800 . ?
C50 H50C 0.9800 . ?
C51 C52 1.547(4) . ?
C51 C53 1.527(3) . ?
C51 C54 1.516(4) . ?
C52 H52A 0.9800 . ?
C52 H52B 0.9800 . ?
C52 H52C 0.9800 . ?
C53 H53A 0.9800 . ?
C53 H53B 0.9800 . ?
C53 H53C 0.9800 . ?
C54 H54A 0.9800 . ?
C54 H54B 0.9800 . ?
C54 H54C 0.9800 . ?
C55 C56 1.413(3) . ?
C55 C60 1.410(3) . ?
C56 C57 1.391(3) . ?
C56 C61 1.498(5) . ?
C56 C183 1.604(8) . ?
C57 H57 0.9500 . ?
C57 C58 1.378(3) . ?
C58 H58 0.9500 . ?
C58 C59 1.381(3) . ?
C59 H59 0.9500 . ?
C59 C60 1.393(3) . ?
C60 C66 1.523(3) . ?
C66 H66 1.0000 . ?
C66 C67 1.534(3) . ?
C66 C69 1.533(3) . ?
C67 H67A 0.9900 . ?
C67 H67B 0.9900 . ?
C67 C68 1.516(3) . ?
C68 H68A 0.9800 . ?
C68 H68B 0.9800 . ?
C68 H68C 0.9800 . ?
C69 H69A 0.9900 . ?
C69 H69B 0.9900 . ?
C69 C70 1.519(3) . ?
C70 H70A 0.9800 . ?
C70 H70B 0.9800 . ?
C70 H70C 0.9800 . ?
C87 C88 1.419(3) . ?
C87 C90 1.571(3) . ?
C87 N5 1.308(5) . ?
C87 N5A 1.305(15) . ?
C88 H88 0.9500 . ?
C88 C89 1.426(3) . ?
C89 C94 1.542(3) . ?
C90 C91 1.528(4) . ?
C90 C92 1.520(4) . ?
C90 C93 1.538(3) . ?
C91 H91A 0.9800 . ?
C91 H91B 0.9800 . ?
C91 H91C 0.9800 . ?
C92 H92A 0.9800 . ?
C92 H92B 0.9800 . ?
C92 H92C 0.9800 . ?
C93 H93A 0.9800 . ?
C93 H93B 0.9800 . ?
C93 H93C 0.9800 . ?
C94 C95 1.533(3) . ?
C94 C96 1.534(4) . ?
C94 C97 1.526(3) . ?
C95 H95A 0.9800 . ?
C95 H95C 0.9800 . ?
C95 H95B 0.9800 . ?
C96 H96A 0.9800 . ?
C96 H96B 0.9800 . ?
C96 H96C 0.9800 . ?
C97 H97A 0.9800 . ?
C97 H97B 0.9800 . ?
C97 H97C 0.9800 . ?
C105 H10D 0.9900 . ?
C105 H10E 0.9900 . ?
C105 H10F 0.9900 . ?
C105 H10G 0.9900 . ?
C105 C106 1.529(3) . ?
C105 C104 1.539(5) . ?
C105 C210 1.554(13) . ?
C106 H10H 0.9800 . ?
C106 H10I 0.9800 . ?
C106 H10J 0.9800 . ?
C114 C115 1.415(3) . ?
C114 C119 1.412(3) . ?
C115 C116 1.390(4) . ?
C115 C120 1.545(4) . ?
C115 C218 1.493(13) . ?
C116 H116 0.9500 . ?
C116 C117 1.385(4) . ?
C117 H117 0.9500 . ?
C117 C118 1.397(3) . ?
C118 H118 0.9500 . ?
C118 C119 1.388(3) . ?
C119 C125 1.524(3) . ?
C125 H125 1.0000 . ?
C125 H12F 1.0000 . ?
C125 C126 1.495(4) . ?
C125 C128 1.566(4) . ?
C125 C223 1.614(13) . ?
C125 C225 1.581(9) . ?
C130 C131 1.422(2) . ?
C130 C133 1.540(2) . ?
C131 H131 0.9500 . ?
C131 C132 1.409(2) . ?
C132 C137 1.566(2) . ?
C133 C134 1.533(3) . ?
C133 C135 1.533(3) . ?
C133 C136 1.529(2) . ?
C134 H13A 0.9800 . ?
C134 H13B 0.9800 . ?
C134 H13C 0.9800 . ?
C135 H13D 0.9800 . ?
C135 H13E 0.9800 . ?
C135 H13F 0.9800 . ?
C136 H13G 0.9800 . ?
C136 H13H 0.9800 . ?
C136 H13I 0.9800 . ?
C137 C138 1.538(2) . ?
C137 C139 1.535(2) . ?
C137 C140 1.528(2) . ?
C138 H13J 0.9800 . ?
C138 H13K 0.9800 . ?
C138 H13L 0.9800 . ?
C139 H13M 0.9800 . ?
C139 H13N 0.9800 . ?
C139 H13O 0.9800 . ?
C140 H14A 0.9800 . ?
C140 H14B 0.9800 . ?
C140 H14C 0.9800 . ?
C157 C158 1.429(2) . ?
C157 C162 1.431(2) . ?
C158 C159 1.393(2) . ?
C158 C163 1.520(2) . ?
C159 H159 0.9500 . ?
C159 C160 1.385(3) . ?
C160 H160 0.9500 . ?
C160 C161 1.383(3) . ?
C161 H161 0.9500 . ?
C161 C162 1.394(3) . ?
C162 C168 1.503(5) . ?
C162 C243 1.585(12) . ?
C163 H163 1.0000 . ?
C163 C164 1.533(2) . ?
C163 C166 1.542(3) . ?
C164 H16A 0.9900 . ?
C164 H16B 0.9900 . ?
C164 C165 1.511(3) . ?
C165 H16C 0.9800 . ?
C165 H16D 0.9800 . ?
C165 H16E 0.9800 . ?
C166 H16F 0.9900 . ?
C166 H16G 0.9900 . ?
C166 C167 1.530(3) . ?
C167 H16H 0.9800 . ?
C167 H16I 0.9800 . ?
C167 H16J 0.9800 . ?
K3 C71 3.160(3) . ?
K3 C72 3.166(3) . ?
K3 C73 3.139(3) . ?
K3 C74 3.133(3) . ?
K3 C75 3.149(3) . ?
K3 C76 3.172(3) . ?
K3 C99 3.111(7) . ?
K3 C100 3.156(5) . ?
K3 C101 3.175(5) . ?
K3 C102 3.091(6) . ?
K3 C103 3.063(9) . ?
N5 C98 1.385(5) . ?
C18 H18 1.0000 . ?
C18 C19 1.547(7) . ?
C18 C21 1.547(6) . ?
C19 H19A 0.9900 . ?
C19 H19B 0.9900 . ?
C19 C20 1.506(7) . ?
C20 H20A 0.9800 . ?
C20 H20B 0.9800 . ?
C20 H20C 0.9800 . ?
C21 H21A 0.9900 . ?
C21 H21B 0.9900 . ?
C21 C22 1.515(5) . ?
C22 H22A 0.9800 . ?
C22 H22B 0.9800 . ?
C22 H22C 0.9800 . ?
C34 H34 1.0000 . ?
C34 C35 1.539(7) . ?
C34 C37 1.544(9) . ?
C35 H35B 0.9900 . ?
C35 H35A 0.9900 . ?
C35 C36 1.527(8) . ?
C36 H36A 0.9800 . ?
C36 H36B 0.9800 . ?
C36 H36C 0.9800 . ?
C37 H37A 0.9900 . ?
C37 H37B 0.9900 . ?
C37 C38 1.502(9) . ?
C38 H38A 0.9800 . ?
C38 H38B 0.9800 . ?
C38 H38C 0.9800 . ?
C61 H61 1.0000 . ?
C61 C62 1.527(6) . ?
C61 C64 1.516(6) . ?
C62 H62A 0.9900 . ?
C62 H62B 0.9900 . ?
C62 C63 1.536(5) . ?
C63 H63A 0.9800 . ?
C63 H63B 0.9800 . ?
C63 H63C 0.9800 . ?
C64 H64A 0.9900 . ?
C64 H64B 0.9900 . ?
C64 C65 1.518(7) . ?
C65 H65A 0.9800 . ?
C65 H65B 0.9800 . ?
C65 H65C 0.9800 . ?
C71 C72 1.432(4) . ?
C71 C76 1.433(4) . ?
C72 C73 1.403(4) . ?
C72 C77 1.513(5) . ?
C73 H73 0.9500 . ?
C73 C74 1.386(5) . ?
C74 H74 0.9500 . ?
C74 C75 1.385(5) . ?
C75 H75 0.9500 . ?
C75 C76 1.399(5) . ?
C76 C82 1.525(4) . ?
C77 H77 1.0000 . ?
C77 C78 1.537(4) . ?
C77 C80 1.563(4) . ?
C78 H78A 0.9900 . ?
C78 H78B 0.9900 . ?
C78 C79 1.521(5) . ?
C79 H79A 0.9800 . ?
C79 H79B 0.9800 . ?
C79 H79C 0.9800 . ?
C80 H80A 0.9900 . ?
C80 H80B 0.9900 . ?
C80 C81 1.519(6) . ?
C81 H81A 0.9800 . ?
C81 H81B 0.9800 . ?
C81 H81C 0.9800 . ?
C82 H82 1.0000 . ?
C82 C83 1.542(4) . ?
C82 C85 1.538(5) . ?
C83 H83A 0.9900 . ?
C83 H83B 0.9900 . ?
C83 C84 1.514(5) . ?
C84 H84A 0.9800 . ?
C84 H84B 0.9800 . ?
C84 H84C 0.9800 . ?
C85 H85A 0.9900 . ?
C85 H85B 0.9900 . ?
C85 C86 1.405(6) . ?
C86 H86A 0.9800 . ?
C86 H86B 0.9800 . ?
C86 H86C 0.9800 . ?
C98 C99 1.420(5) . ?
C98 C103 1.434(5) . ?
C99 C100 1.385(5) . ?
C99 C104 1.527(5) . ?
C100 H100 0.9500 . ?
C100 C101 1.406(5) . ?
C101 H101 0.9500 . ?
C101 C102 1.380(6) . ?
C102 H102 0.9500 . ?
C102 C103 1.385(6) . ?
C103 C109 1.511(6) . ?
C104 H104 1.0000 . ?
C104 C107 1.550(6) . ?
C107 H10K 0.9900 . ?
C107 H10L 0.9900 . ?
C107 C108 1.526(6) . ?
C108 H10M 0.9800 . ?
C108 H10N 0.9800 . ?
C108 H10O 0.9800 . ?
C109 H109 1.0000 . ?
C109 C110 1.548(5) . ?
C109 C112 1.552(5) . ?
C110 H11D 0.9900 . ?
C110 H11E 0.9900 . ?
C110 C111 1.527(8) . ?
C111 H11F 0.9800 . ?
C111 H11G 0.9800 . ?
C111 H11H 0.9800 . ?
C112 H11J 0.9900 . ?
C112 H11I 0.9900 . ?
C112 C113 1.495(6) . ?
C113 H11K 0.9800 . ?
C113 H11L 0.9800 . ?
C113 H11M 0.9800 . ?
C120 H120 1.0000 . ?
C120 C121 1.549(5) . ?
C120 C123 1.538(6) . ?
C121 H12A 0.9900 . ?
C121 H12B 0.9900 . ?
C121 C122 1.520(5) . ?
C122 H12C 0.9800 . ?
C122 H12D 0.9800 . ?
C122 H12E 0.9800 . ?
C123 H12G 0.9900 . ?
C123 H12H 0.9900 . ?
C123 C124 1.511(5) . ?
C124 H12I 0.9800 . ?
C124 H12J 0.9800 . ?
C124 H12K 0.9800 . ?
C126 H12L 0.9900 . ?
C126 H12M 0.9900 . ?
C126 C127 1.526(6) . ?
C127 H12N 0.9800 . ?
C127 H12O 0.9800 . ?
C127 H12P 0.9800 . ?
C128 H12Q 0.9900 . ?
C128 H12R 0.9900 . ?
C128 C129 1.527(5) . ?
C129 H12S 0.9800 . ?
C129 H12T 0.9800 . ?
C129 H12U 0.9800 . ?
C141 C142 1.411(4) . ?
C141 C146 1.418(4) . ?
C142 C143 1.396(4) . ?
C142 C147 1.557(5) . ?
C143 H143 0.9500 . ?
C143 C144 1.373(5) . ?
C144 H144 0.9500 . ?
C144 C145 1.392(5) . ?
C145 H145 0.9500 . ?
C145 C146 1.395(4) . ?
C146 C152 1.520(4) . ?
C147 H147 1.0000 . ?
C147 C148 1.570(4) . ?
C147 C150 1.534(5) . ?
C148 H14D 0.9900 . ?
C148 H14E 0.9900 . ?
C148 C149 1.521(5) . ?
C149 H14F 0.9800 . ?
C149 H14G 0.9800 . ?
C149 H14H 0.9800 . ?
C150 H15B 0.9900 . ?
C150 H15A 0.9900 . ?
C150 C151 1.477(4) . ?
C151 H15C 0.9800 . ?
C151 H15D 0.9800 . ?
C151 H15E 0.9800 . ?
C152 H152 1.0000 . ?
C152 C153 1.537(4) . ?
C152 C155 1.537(4) . ?
C153 H15F 0.9900 . ?
C153 H15G 0.9900 . ?
C153 C154 1.518(5) . ?
C154 H15H 0.9800 . ?
C154 H15I 0.9800 . ?
C154 H15J 0.9800 . ?
C155 H15K 0.9900 . ?
C155 H15L 0.9900 . ?
C155 C156 1.515(5) . ?
C156 H15M 0.9800 . ?
C156 H15N 0.9800 . ?
C156 H15O 0.9800 . ?
C168 H168 1.0000 . ?
C168 C169 1.563(6) . ?
C168 C171 1.537(5) . ?
C169 H16K 0.9900 . ?
C169 H16L 0.9900 . ?
C169 C170 1.543(5) . ?
C170 H17A 0.9800 . ?
C170 H17B 0.9800 . ?
C170 H17C 0.9800 . ?
C171 H17E 0.9900 . ?
C171 H17D 0.9900 . ?
C171 C172 1.503(4) . ?
C172 H17F 0.9800 . ?
C172 H17G 0.9800 . ?
C172 H17H 0.9800 . ?
K3A C188 3.092(18) . ?
K3A C189 3.271(12) . ?
K3A C190 3.323(16) . ?
K3A C191 3.259(15) . ?
K3A C192 3.209(13) . ?
K3A C193 3.128(14) . ?
K3A C205 3.31(4) . ?
K3A C206 3.17(2) . ?
K3A C207 3.20(2) . ?
N5A C204 1.411(15) . ?
C173 H173 1.0000 . ?
C173 C174 1.537(12) . ?
C173 C176 1.536(11) . ?
C174 H17I 0.9900 . ?
C174 H17J 0.9900 . ?
C174 C175 1.536(9) . ?
C175 H17K 0.9800 . ?
C175 H17L 0.9800 . ?
C175 H17M 0.9800 . ?
C176 H17S 0.9900 . ?
C176 H17T 0.9900 . ?
C176 C177 1.519(10) . ?
C177 H17N 0.9800 . ?
C177 H17O 0.9800 . ?
C177 H17P 0.9800 . ?
C178 H178 1.0000 . ?
C178 C179 1.538(12) . ?
C178 C181 1.543(10) . ?
C179 H17Q 0.9900 . ?
C179 H17R 0.9900 . ?
C179 C180 1.501(12) . ?
C180 H18A 0.9800 . ?
C180 H18B 0.9800 . ?
C180 H18C 0.9800 . ?
C181 H18O 0.9900 . ?
C181 H18N 0.9900 . ?
C181 C182 1.533(10) . ?
C182 H18P 0.9800 . ?
C182 H18Q 0.9800 . ?
C182 H18R 0.9800 . ?
C183 H183 1.0000 . ?
C183 C184 1.511(9) . ?
C183 C186 1.539(9) . ?
C184 H18D 0.9900 . ?
C184 H18E 0.9900 . ?
C184 C185 1.511(10) . ?
C185 H18F 0.9800 . ?
C185 H18G 0.9800 . ?
C185 H18H 0.9800 . ?
C186 H18I 0.9900 . ?
C186 H18J 0.9900 . ?
C186 C187 1.516(10) . ?
C187 H18K 0.9800 . ?
C187 H18L 0.9800 . ?
C187 H18M 0.9800 . ?
C188 C189 1.422(12) . ?
C188 C193 1.411(12) . ?
C189 C190 1.391(12) . ?
C189 C194 1.526(12) . ?
C190 H190 0.9500 . ?
C190 C191 1.384(13) . ?
C191 H191 0.9500 . ?
C191 C192 1.389(13) . ?
C192 H192 0.9500 . ?
C192 C193 1.415(12) . ?
C193 C199 1.507(12) . ?
C194 H194 1.0000 . ?
C194 C195 1.511(12) . ?
C194 C197 1.486(10) . ?
C195 H19H 0.9900 . ?
C195 H19I 0.9900 . ?
C195 C196 1.482(11) . ?
C196 H19J 0.9800 . ?
C196 H19K 0.9800 . ?
C196 H19L 0.9800 . ?
C197 H19C 0.9900 . ?
C197 H19D 0.9900 . ?
C197 C198 1.357(11) . ?
C198 H19E 0.9800 . ?
C198 H19F 0.9800 . ?
C198 H19G 0.9800 . ?
C199 H199 1.0000 . ?
C199 C200 1.570(12) . ?
C199 C202 1.545(12) . ?
C200 H20I 0.9900 . ?
C200 H20J 0.9900 . ?
C200 C201 1.500(12) . ?
C201 H20K 0.9800 . ?
C201 H20L 0.9800 . ?
C201 H20M 0.9800 . ?
C202 H20G 0.9900 . ?
C202 H20H 0.9900 . ?
C202 C203 1.507(13) . ?
C203 H20D 0.9800 . ?
C203 H20E 0.9800 . ?
C203 H20F 0.9800 . ?
C204 C205 1.427(14) . ?
C204 C209 1.429(14) . ?
C205 C206 1.405(14) . ?
C205 C210 1.527(14) . ?
C206 H206 0.9500 . ?
C206 C207 1.393(13) . ?
C207 H207 0.9500 . ?
C207 C208 1.360(13) . ?
C208 H208 0.9500 . ?
C208 C209 1.382(14) . ?
C209 C213 1.495(13) . ?
C210 H210 1.0000 . ?
C210 C211 1.540(14) . ?
C211 H21M 0.9900 . ?
C211 H21N 0.9900 . ?
C211 C212 1.507(14) . ?
C212 H21O 0.9800 . ?
C212 H21P 0.9800 . ?
C212 H21Q 0.9800 . ?
C213 H213 1.0000 . ?
C213 C214 1.558(12) . ?
C213 C216 1.535(11) . ?
C214 H21R 0.9900 . ?
C214 H21S 0.9900 . ?
C214 C215 1.553(13) . ?
C215 H21J 0.9800 . ?
C215 H21K 0.9800 . ?
C215 H21L 0.9800 . ?
C216 H21C 0.9900 . ?
C216 H21D 0.9900 . ?
C216 C217 1.514(11) . ?
C217 H21E 0.9800 . ?
C217 H21F 0.9800 . ?
C217 H21G 0.9800 . ?
C218 H218 1.0000 . ?
C218 C219 1.537(13) . ?
C218 C221 1.536(13) . ?
C219 H21H 0.9900 . ?
C219 H21I 0.9900 . ?
C219 C220 1.490(13) . ?
C220 H22S 0.9800 . ?
C220 H22T 0.9800 . ?
C220 H22U 0.9800 . ?
C221 H22N 0.9900 . ?
C221 H22O 0.9900 . ?
C221 C222 1.498(13) . ?
C222 H22P 0.9800 . ?
C222 H22Q 0.9800 . ?
C222 H22R 0.9800 . ?
C223 H22D 0.9900 . ?
C223 H22E 0.9900 . ?
C223 C224 1.552(13) . ?
C224 H22F 0.9800 . ?
C224 H22G 0.9800 . ?
C224 H22H 0.9800 . ?
C225 H22I 0.9900 . ?
C225 H22J 0.9900 . ?
C225 C226 1.507(12) . ?
C226 H22K 0.9800 . ?
C226 H22L 0.9800 . ?
C226 H22M 0.9800 . ?
C227 C228 1.440(12) . ?
C227 C232 1.418(12) . ?
C228 C229 1.389(11) . ?
C228 C233 1.546(12) . ?
C229 H229 0.9500 . ?
C229 C230 1.403(13) . ?
C230 H230 0.9500 . ?
C230 C231 1.404(14) . ?
C231 H231 0.9500 . ?
C231 C232 1.397(13) . ?
C232 C238 1.509(13) . ?
C233 H233 1.0000 . ?
C233 C234 1.588(11) . ?
C233 C236 1.547(11) . ?
C234 H23D 0.9900 . ?
C234 H23C 0.9900 . ?
C234 C235 1.494(11) . ?
C235 H23E 0.9800 . ?
C235 H23F 0.9800 . ?
C235 H23G 0.9800 . ?
C236 H23H 0.9900 . ?
C236 H23I 0.9900 . ?
C236 C237 1.577(11) . ?
C237 H23J 0.9800 . ?
C237 H23K 0.9800 . ?
C237 H23L 0.9800 . ?
C238 H238 1.0000 . ?
C238 C239 1.567(12) . ?
C238 C241 1.518(12) . ?
C239 H23A 0.9900 . ?
C239 H23B 0.9900 . ?
C239 C240 1.503(12) . ?
C240 H24C 0.9800 . ?
C240 H24D 0.9800 . ?
C240 H24E 0.9800 . ?
C241 H24F 0.9900 . ?
C241 H24G 0.9900 . ?
C241 C242 1.499(13) . ?
C242 H24H 0.9800 . ?
C242 H24I 0.9800 . ?
C242 H24J 0.9800 . ?
C243 H243 1.0000 . ?
C243 C244 1.564(11) . ?
C243 C246 1.559(13) . ?
C244 H24K 0.9900 . ?
C244 H24L 0.9900 . ?
C244 C245 1.521(9) . ?
C245 H24M 0.9800 . ?
C245 H24N 0.9800 . ?
C245 H24O 0.9800 . ?
C246 H24P 0.9900 . ?
C246 H24Q 0.9900 . ?
C246 C247 1.495(12) . ?
C247 H24R 0.9800 . ?
C247 H24S 0.9800 . ?
C247 H24T 0.9800 . ?

loop_
_geom_torsion_atom_site_label_1
_geom_torsion_atom_site_label_2
_geom_torsion_atom_site_label_3
_geom_torsion_atom_site_label_4
_geom_torsion
_geom_torsion_site_symmetry_1
_geom_torsion_site_symmetry_2
_geom_torsion_site_symmetry_3
_geom_torsion_site_symmetry_4
_geom_torsion_publ_flag
K1 C12 C13 C14 65.62(15) . . . . ?
K1 C12 C13 C18 -106.7(3) . . . . ?
K1 C12 C13 C173 -118.9(5) . . . . ?
K1 C12 C17 C16 -67.15(14) . . . . ?
K1 C12 C17 C23 110.24(14) . . . . ?
K1 C13 C14 C15 64.15(17) . . . . ?
K1 C13 C18 C19 132.0(4) . . . . ?
K1 C13 C18 C21 8.1(6) . . . . ?
K1 C13 C173 C174 138.2(7) . . . . ?
K1 C13 C173 C176 8.9(14) . . . . ?
K1 C14 C15 C16 65.88(17) . . . . ?
K1 C15 C16 C17 67.67(16) . . . . ?
K1 C16 C17 C12 67.85(14) . . . . ?
K1 C16 C17 C23 -109.55(15) . . . . ?
K1 C17 C23 C24 -4.03(17) . . . . ?
K1 C17 C23 C26 -128.99(14) . . . . ?
K1 C157 C158 C159 68.29(15) . . . . ?
K1 C157 C158 C163 -108.22(14) . . . . ?
K1 C157 C162 C161 -67.16(15) . . . . ?
K1 C157 C162 C168 103.5(3) . . . . ?
K1 C157 C162 C243 120.6(5) . . . . ?
K1 C158 C159 C160 68.52(17) . . . . ?
K1 C158 C163 C164 126.64(13) . . . . ?
K1 C158 C163 C166 2.18(15) . . . . ?
K1 C159 C160 C161 67.06(17) . . . . ?
K1 C160 C161 C162 65.60(17) . . . . ?
K1 C161 C162 C157 66.03(14) . . . . ?
K1 C161 C162 C168 -105.1(3) . . . . ?
K1 C161 C162 C243 -122.0(5) . . . . ?
K1 C162 C168 C169 -136.4(3) . . . . ?
K1 C162 C168 C171 -14.2(4) . . . . ?
K1 C162 C243 C244 -8.2(16) . . . . ?
K1 C162 C243 C246 -140.2(8) . . . . ?
K2 N2 C3 C2 169.33(15) . . . . ?
K2 N2 C3 C8 -6.2(3) . . . . ?
K2 N2 C28 C29 99.93(17) . . . . ?
K2 N2 C28 C33 -70.32(16) . . . . ?
K2 N3 C44 C45 -177.68(19) . . . . ?
K2 N3 C44 C47 -3.3(4) . . . . ?
K2 N3 C55 C56 72.46(17) . . . . ?
K2 N3 C55 C60 -94.92(16) . . . . ?
K2 C28 C29 C30 -99.3(2) . . . . ?
K2 C28 C29 C34 71.3(3) . . . . ?
K2 C28 C29 C178 89.7(5) . . . . ?
K2 C28 C33 C32 113.3(2) . . . . ?
K2 C28 C33 C39 -66.77(18) . . . . ?
K2 C33 C39 C40 -145.37(15) . . . . ?
K2 C33 C39 C42 86.29(16) . . . . ?
K2 C55 C56 C57 -103.4(2) . . . . ?
K2 C55 C56 C61 67.0(3) . . . . ?
K2 C55 C56 C183 91.1(3) . . . . ?
K2 C55 C60 C59 92.85(17) . . . . ?
K2 C55 C60 C66 -83.07(17) . . . . ?
K2 C56 C57 C58 -76.6(2) . . . . ?
K2 C56 C61 C62 -81.2(4) . . . . ?
K2 C56 C61 C64 151.1(3) . . . . ?
K2 C56 C183 C184 -82.4(6) . . . . ?
K2 C56 C183 C186 141.9(6) . . . . ?
K4 N6 C89 C88 167.65(17) . . . . ?
K4 N6 C89 C94 -17.9(3) . . . . ?
K4 N6 C114 C115 -68.37(18) . . . . ?
K4 N6 C114 C119 104.09(17) . . . . ?
K4 N7 C130 C131 155.57(19) . . . . ?
K4 N7 C130 C133 -30.2(3) . . . . ?
K4 N7 C141 C142 -86.0(3) . . . . ?
K4 N7 C141 C146 82.1(2) . . . . ?
K4 N7 C227 C228 -98.3(15) . . . . ?
K4 N7 C227 C232 81.2(10) . . . . ?
K4 C114 C115 C116 119.6(2) . . . . ?
K4 C114 C115 C120 -60.9(2) . . . . ?
K4 C114 C115 C218 -78.9(8) . . . . ?
K4 C114 C119 C118 -105.14(18) . . . . ?
K4 C114 C119 C125 73.5(2) . . . . ?
K4 C115 C116 C117 81.7(3) . . . . ?
K4 C115 C120 C121 -139.7(3) . . . . ?
K4 C115 C120 C123 92.8(3) . . . . ?
K4 C115 C218 C219 -134.0(14) . . . . ?
K4 C115 C218 C221 96.4(11) . . . . ?
K4 C141 C142 C143 95.8(3) . . . . ?
K4 C141 C142 C147 -85.5(3) . . . . ?
K4 C141 C146 C145 -98.8(2) . . . . ?
K4 C141 C146 C152 82.9(2) . . . . ?
K4 C142 C143 C144 65.5(4) . . . . ?
K4 C142 C147 C148 154.7(2) . . . . ?
K4 C142 C147 C150 24.0(2) . . . . ?
K4 C146 C152 C153 145.01(18) . . . . ?
K4 C146 C152 C155 -87.9(2) . . . . ?
K4 C227 C228 C229 95.0(11) . . . . ?
K4 C227 C228 C233 -74.0(11) . . . . ?
K4 C227 C232 C231 -108.8(13) . . . . ?
K4 C227 C232 C238 69.6(10) . . . . ?
K4 C232 C238 C239 -94.0(9) . . . . ?
K4 C232 C238 C241 143.4(9) . . . . ?
N1 C1 C2 C3 -6.7(3) . . . . ?
N1 C1 C4 C5 -132.98(19) . . . . ?
N1 C1 C4 C6 106.8(2) . . . . ?
N1 C1 C4 C7 -10.7(3) . . . . ?
N1 C12 C13 K1 102.88(14) . . . . ?
N1 C12 C13 C14 168.50(15) . . . . ?
N1 C12 C13 C18 -3.8(4) . . . . ?
N1 C12 C13 C173 -16.1(6) . . . . ?
N1 C12 C17 K1 -100.96(13) . . . . ?
N1 C12 C17 C16 -168.11(15) . . . . ?
N1 C12 C17 C23 9.3(2) . . . . ?
N2 C3 C8 C9 5.61(19) . . . . ?
N2 C3 C8 C10 -114.16(15) . . . . ?
N2 C3 C8 C11 124.10(15) . . . . ?
N2 C28 C29 C30 -171.5(2) . . . . ?
N2 C28 C29 C34 -0.9(4) . . . . ?
N2 C28 C29 C178 17.6(6) . . . . ?
N2 C28 C33 K2 58.67(14) . . . . ?
N2 C28 C33 C32 171.97(19) . . . . ?
N2 C28 C33 C39 -8.1(3) . . . . ?
N3 C44 C45 C46 -171.7(2) . . . . ?
N3 C44 C47 C48 -4.1(3) . . . . ?
N3 C44 C47 C49 -123.12(19) . . . . ?
N3 C44 C47 C50 113.92(19) . . . . ?
N3 C55 C56 K2 -62.92(15) . . . . ?
N3 C55 C56 C57 -166.34(19) . . . . ?
N3 C55 C56 C61 4.1(4) . . . . ?
N3 C55 C56 C183 28.2(4) . . . . ?
N3 C55 C60 C59 166.45(17) . . . . ?
N3 C55 C60 C66 -9.5(3) . . . . ?
N4 C46 C51 C52 -104.8(3) . . . . ?
N4 C46 C51 C53 136.5(2) . . . . ?
N4 C46 C51 C54 12.6(3) . . . . ?
N4 C71 C72 K3 101.9(3) . . . . ?
N4 C71 C72 C73 167.2(3) . . . . ?
N4 C71 C72 C77 -8.5(4) . . . . ?
N4 C71 C76 K3 -102.1(3) . . . . ?
N4 C71 C76 C75 -167.2(3) . . . . ?
N4 C71 C76 C82 14.3(4) . . . . ?
N4 C188 C189 K3A -88.0(16) . . . . ?
N4 C188 C189 C190 -154.7(15) . . . . ?
N4 C188 C189 C194 15(2) . . . . ?
N4 C188 C193 K3A 89.1(10) . . . . ?
N4 C188 C193 C192 158.2(12) . . . . ?
N4 C188 C193 C199 -21.0(18) . . . . ?
N6 C89 C94 C95 0.4(3) . . . . ?
N6 C89 C94 C96 -117.37(19) . . . . ?
N6 C89 C94 C97 120.3(2) . . . . ?
N6 C114 C115 K4 53.50(15) . . . . ?
N6 C114 C115 C116 173.1(2) . . . . ?
N6 C114 C115 C120 -7.4(3) . . . . ?
N6 C114 C115 C218 -25.4(9) . . . . ?
N6 C114 C119 C118 -173.72(18) . . . . ?
N6 C114 C119 C125 4.9(3) . . . . ?
N7 C130 C131 C132 -166.28(19) . . . . ?
N7 C130 C133 C134 -4.7(2) . . . . ?
N7 C130 C133 C135 -123.44(17) . . . . ?
N7 C130 C133 C136 114.74(17) . . . . ?
N7 C141 C142 K4 68.4(2) . . . . ?
N7 C141 C142 C143 164.2(3) . . . . ?
N7 C141 C142 C147 -17.0(4) . . . . ?
N7 C141 C146 K4 -66.6(2) . . . . ?
N7 C141 C146 C145 -165.3(2) . . . . ?
N7 C141 C146 C152 16.4(4) . . . . ?
N7 C227 C228 C229 175.0(12) . . . . ?
N7 C227 C228 C233 6(2) . . . . ?
N7 C227 C232 K4 -67.4(8) . . . . ?
N7 C227 C232 C231 -176.2(13) . . . . ?
N7 C227 C232 C238 2.2(15) . . . . ?
N8 C132 C137 C138 -113.48(16) . . . . ?
N8 C132 C137 C139 126.59(16) . . . . ?
N8 C132 C137 C140 4.6(2) . . . . ?
N8 C157 C158 K1 100.79(13) . . . . ?
N8 C157 C158 C159 169.08(15) . . . . ?
N8 C157 C158 C163 -7.4(2) . . . . ?
N8 C157 C162 K1 -101.94(14) . . . . ?
N8 C157 C162 C161 -169.10(16) . . . . ?
N8 C157 C162 C168 1.6(3) . . . . ?
N8 C157 C162 C243 18.7(5) . . . . ?
C1 N1 C12 K1 160.45(16) . . . . ?
C1 N1 C12 C13 73.3(2) . . . . ?
C1 N1 C12 C17 -117.0(2) . . . . ?
C1 C2 C3 N2 170.34(18) . . . . ?
C1 C2 C3 C8 -14.5(3) . . . . ?
C2 C1 C4 C5 52.2(2) . . . . ?
C2 C1 C4 C6 -68.0(2) . . . . ?
C2 C1 C4 C7 174.45(18) . . . . ?
C2 C3 C8 C9 -169.87(15) . . . . ?
C2 C3 C8 C10 70.36(19) . . . . ?
C2 C3 C8 C11 -51.4(2) . . . . ?
C3 N2 C28 K2 177.26(16) . . . . ?
C3 N2 C28 C29 -82.8(2) . . . . ?
C3 N2 C28 C33 106.9(2) . . . . ?
C4 C1 C2 C3 168.04(19) . . . . ?
C12 N1 C1 C2 -159.72(18) . . . . ?
C12 N1 C1 C4 26.0(3) . . . . ?
C12 C13 C14 K1 -64.19(14) . . . . ?
C12 C13 C14 C15 0.0(3) . . . . ?
C12 C13 C18 C19 -142.8(4) . . . . ?
C12 C13 C18 C21 93.4(5) . . . . ?
C12 C13 C173 C174 -132.5(8) . . . . ?
C12 C13 C173 C176 98.2(11) . . . . ?
C12 C17 C23 C24 -93.56(18) . . . . ?
C12 C17 C23 C26 141.47(17) . . . . ?
C13 C12 C17 K1 68.98(13) . . . . ?
C13 C12 C17 C16 1.8(2) . . . . ?
C13 C12 C17 C23 179.22(15) . . . . ?
C13 C14 C15 K1 -64.94(17) . . . . ?
C13 C14 C15 C16 0.9(3) . . . . ?
C13 C18 C19 C20 59.1(7) . . . . ?
C13 C18 C21 C22 -168.0(4) . . . . ?
C13 C173 C174 C175 175.0(9) . . . . ?
C13 C173 C176 C177 73.3(12) . . . . ?
C14 C13 C18 C19 44.9(6) . . . . ?
C14 C13 C18 C21 -79.0(5) . . . . ?
C14 C13 C173 C174 42.8(12) . . . . ?
C14 C13 C173 C176 -86.5(10) . . . . ?
C14 C15 C16 K1 -68.10(17) . . . . ?
C14 C15 C16 C17 -0.4(3) . . . . ?
C15 C16 C17 K1 -68.81(17) . . . . ?
C15 C16 C17 C12 -1.0(3) . . . . ?
C15 C16 C17 C23 -178.36(17) . . . . ?
C16 C17 C23 C24 83.8(2) . . . . ?
C16 C17 C23 C26 -41.1(2) . . . . ?
C17 C12 C13 K1 -66.96(13) . . . . ?
C17 C12 C13 C14 -1.3(2) . . . . ?
C17 C12 C13 C18 -173.7(3) . . . . ?
C17 C12 C13 C173 174.1(5) . . . . ?
C17 C23 C24 C25 173.95(17) . . . . ?
C17 C23 C26 C27 -55.5(3) . . . . ?
C24 C23 C26 C27 -179.4(2) . . . . ?
C26 C23 C24 C25 -59.7(2) . . . . ?
C28 N2 C3 C2 -5.1(2) . . . . ?
C28 N2 C3 C8 179.31(14) . . . . ?
C28 C29 C30 C31 -0.1(4) . . . . ?
C28 C29 C34 C35 -77.6(7) . . . . ?
C28 C29 C34 C37 151.9(5) . . . . ?
C28 C29 C178 C179 156.4(9) . . . . ?
C28 C29 C178 C181 -82.1(10) . . . . ?
C28 C33 C39 C40 -86.1(2) . . . . ?
C28 C33 C39 C42 145.55(19) . . . . ?
C29 C28 C33 K2 -111.61(18) . . . . ?
C29 C28 C33 C32 1.7(3) . . . . ?
C29 C28 C33 C39 -178.38(19) . . . . ?
C29 C30 C31 C32 1.3(5) . . . . ?
C29 C34 C35 C36 163.0(6) . . . . ?
C29 C34 C37 C38 -59.1(11) . . . . ?
C29 C178 C179 C180 76.3(18) . . . . ?
C29 C178 C181 C182 172.7(8) . . . . ?
C30 C29 C34 C35 92.7(6) . . . . ?
C30 C29 C34 C37 -37.8(7) . . . . ?
C30 C29 C178 C179 -14.4(12) . . . . ?
C30 C29 C178 C181 107.1(9) . . . . ?
C30 C31 C32 C33 -0.9(5) . . . . ?
C31 C32 C33 K2 79.4(3) . . . . ?
C31 C32 C33 C28 -0.5(4) . . . . ?
C31 C32 C33 C39 179.5(3) . . . . ?
C32 C33 C39 C40 93.8(2) . . . . ?
C32 C33 C39 C42 -34.5(3) . . . . ?
C33 C28 C29 C30 -1.4(3) . . . . ?
C33 C28 C29 C34 169.2(3) . . . . ?
C33 C28 C29 C178 -172.3(5) . . . . ?
C33 C39 C40 C41 -60.0(2) . . . . ?
C33 C39 C42 C43 -168.57(18) . . . . ?
C40 C39 C42 C43 64.0(3) . . . . ?
C42 C39 C40 C41 68.3(3) . . . . ?
C44 N3 C55 K2 179.04(19) . . . . ?
C44 N3 C55 C56 -108.5(2) . . . . ?
C44 N3 C55 C60 84.1(2) . . . . ?
C44 C45 C46 N4 6.7(4) . . . . ?
C44 C45 C46 C51 -165.2(2) . . . . ?
C45 C44 C47 C48 170.2(2) . . . . ?
C45 C44 C47 C49 51.2(3) . . . . ?
C45 C44 C47 C50 -71.8(2) . . . . ?
C45 C46 C51 C52 67.3(2) . . . . ?
C45 C46 C51 C53 -51.4(3) . . . . ?
C45 C46 C51 C54 -175.4(2) . . . . ?
C46 N4 C71 K3 -151.4(2) . . . . ?
C46 N4 C71 C72 123.8(3) . . . . ?
C46 N4 C71 C76 -66.4(4) . . . . ?
C46 N4 C188 K3A -146.2(3) . . . . ?
C46 N4 C188 C189 -61.9(19) . . . . ?
C46 N4 C188 C193 135.3(9) . . . . ?
C47 C44 C45 C46 14.5(3) . . . . ?
C55 N3 C44 C45 4.4(3) . . . . ?
C55 N3 C44 C47 178.80(17) . . . . ?
C55 C56 C57 C58 -0.4(3) . . . . ?
C55 C56 C61 C62 -140.9(3) . . . . ?
C55 C56 C61 C64 91.4(4) . . . . ?
C55 C56 C183 C184 -153.3(5) . . . . ?
C55 C56 C183 C186 70.9(7) . . . . ?
C55 C60 C66 C67 84.9(2) . . . . ?
C55 C60 C66 C69 -149.62(17) . . . . ?
C56 C55 C60 C59 -0.6(3) . . . . ?
C56 C55 C60 C66 -176.58(18) . . . . ?
C56 C57 C58 C59 -0.7(3) . . . . ?
C56 C61 C62 C63 166.8(4) . . . . ?
C56 C61 C64 C65 60.0(5) . . . . ?
C56 C183 C184 C185 60.7(10) . . . . ?
C56 C183 C186 C187 64.7(9) . . . . ?
C57 C56 C61 C62 29.3(5) . . . . ?
C57 C56 C61 C64 -98.4(4) . . . . ?
C57 C56 C183 C184 41.6(7) . . . . ?
C57 C56 C183 C186 -94.1(7) . . . . ?
C57 C58 C59 C60 1.2(3) . . . . ?
C58 C59 C60 C55 -0.5(3) . . . . ?
C58 C59 C60 C66 175.36(18) . . . . ?
C59 C60 C66 C67 -91.0(2) . . . . ?
C59 C60 C66 C69 34.6(2) . . . . ?
C60 C55 C56 K2 104.53(17) . . . . ?
C60 C55 C56 C57 1.1(3) . . . . ?
C60 C55 C56 C61 171.6(3) . . . . ?
C60 C55 C56 C183 -164.3(4) . . . . ?
C60 C66 C67 C68 -171.6(2) . . . . ?
C60 C66 C69 C70 59.4(2) . . . . ?
C67 C66 C69 C70 -176.1(2) . . . . ?
C69 C66 C67 C68 61.9(3) . . . . ?
C87 C88 C89 N6 -174.5(2) . . . . ?
C87 C88 C89 C94 11.6(4) . . . . ?
C87 N5 C98 C99 111.9(6) . . . . ?
C87 N5 C98 C103 -76.4(9) . . . . ?
C87 N5A C204 C205 95(4) . . . . ?
C87 N5A C204 C209 -102(3) . . . . ?
C88 C87 C90 C91 -175.3(2) . . . . ?
C88 C87 C90 C92 -53.6(3) . . . . ?
C88 C87 C90 C93 65.8(3) . . . . ?
C88 C87 N5 C98 163.3(5) . . . . ?
C88 C87 N5A C204 176.2(19) . . . . ?
C88 C89 C94 C95 174.7(2) . . . . ?
C88 C89 C94 C96 57.0(3) . . . . ?
C88 C89 C94 C97 -65.3(3) . . . . ?
C89 N6 C114 K4 176.2(2) . . . . ?
C89 N6 C114 C115 107.9(2) . . . . ?
C89 N6 C114 C119 -79.7(2) . . . . ?
C90 C87 C88 C89 -177.7(2) . . . . ?
C90 C87 N5 C98 -23.5(7) . . . . ?
C90 C87 N5A C204 5(3) . . . . ?
C105 C104 C107 C108 -177.5(4) . . . . ?
C105 C210 C211 C212 -164(2) . . . . ?
C106 C105 C104 C99 -168.9(4) . . . . ?
C106 C105 C104 C107 69.4(5) . . . . ?
C106 C105 C210 C205 -162.7(19) . . . . ?
C106 C105 C210 C211 43(3) . . . . ?
C114 N6 C89 C88 -5.7(3) . . . . ?
C114 N6 C89 C94 168.80(18) . . . . ?
C114 C115 C116 C117 0.4(4) . . . . ?
C114 C115 C120 C121 -84.3(3) . . . . ?
C114 C115 C120 C123 148.3(3) . . . . ?
C114 C115 C218 C219 -68.5(16) . . . . ?
C114 C115 C218 C221 161.9(8) . . . . ?
C114 C119 C125 C126 154.0(3) . . . . ?
C114 C119 C125 C128 -77.0(2) . . . . ?
C114 C119 C125 C223 134.6(6) . . . . ?
C114 C119 C125 C225 -119.3(4) . . . . ?
C115 C114 C119 C118 -1.4(3) . . . . ?
C115 C114 C119 C125 177.20(19) . . . . ?
C115 C116 C117 C118 -0.6(4) . . . . ?
C115 C120 C121 C122 -62.7(4) . . . . ?
C115 C120 C123 C124 -174.5(3) . . . . ?
C115 C218 C219 C220 154.7(15) . . . . ?
C115 C218 C221 C222 -45(2) . . . . ?
C116 C115 C120 C121 95.2(4) . . . . ?
C116 C115 C120 C123 -32.3(4) . . . . ?
C116 C115 C218 C219 94.1(14) . . . . ?
C116 C115 C218 C221 -35.5(13) . . . . ?
C116 C117 C118 C119 -0.1(4) . . . . ?
C117 C118 C119 C114 1.1(3) . . . . ?
C117 C118 C119 C125 -177.5(2) . . . . ?
C118 C119 C125 C126 -27.4(4) . . . . ?
C118 C119 C125 C128 101.6(2) . . . . ?
C118 C119 C125 C223 -46.9(7) . . . . ?
C118 C119 C125 C225 59.3(4) . . . . ?
C119 C114 C115 K4 -118.94(19) . . . . ?
C119 C114 C115 C116 0.7(3) . . . . ?
C119 C114 C115 C120 -179.8(2) . . . . ?
C119 C114 C115 C218 162.2(8) . . . . ?
C119 C125 C126 C127 -170.5(3) . . . . ?
C119 C125 C128 C129 -70.0(3) . . . . ?
C119 C125 C223 C224 -160.9(11) . . . . ?
C119 C125 C225 C226 71.2(8) . . . . ?
C130 N7 C141 K4 169.6(2) . . . . ?
C130 N7 C141 C142 83.5(3) . . . . ?
C130 N7 C141 C146 -108.3(3) . . . . ?
C130 N7 C227 K4 158.0(3) . . . . ?
C130 N7 C227 C228 59.7(17) . . . . ?
C130 N7 C227 C232 -120.9(9) . . . . ?
C130 C131 C132 N8 0.0(3) . . . . ?
C130 C131 C132 C137 -175.74(18) . . . . ?
C131 C130 C133 C134 169.33(17) . . . . ?
C131 C130 C133 C135 50.6(2) . . . . ?
C131 C130 C133 C136 -71.2(2) . . . . ?
C131 C132 C137 C138 62.34(17) . . . . ?
C131 C132 C137 C139 -57.59(17) . . . . ?
C131 C132 C137 C140 -179.59(14) . . . . ?
C132 N8 C157 K1 -160.69(15) . . . . ?
C132 N8 C157 C158 116.5(2) . . . . ?
C132 N8 C157 C162 -74.8(2) . . . . ?
C133 C130 C131 C132 20.2(3) . . . . ?
C157 N8 C132 C131 158.49(17) . . . . ?
C157 N8 C132 C137 -26.1(3) . . . . ?
C157 C158 C159 K1 -68.44(14) . . . . ?
C157 C158 C159 C160 0.1(3) . . . . ?
C157 C158 C163 C164 -145.04(16) . . . . ?
C157 C158 C163 C166 90.50(18) . . . . ?
C157 C162 C168 C169 138.6(3) . . . . ?
C157 C162 C168 C171 -99.1(4) . . . . ?
C157 C162 C243 C244 -99.6(11) . . . . ?
C157 C162 C243 C246 128.5(11) . . . . ?
C158 C157 C162 K1 66.90(13) . . . . ?
C158 C157 C162 C161 -0.3(2) . . . . ?
C158 C157 C162 C168 170.4(3) . . . . ?
C158 C157 C162 C243 -172.5(5) . . . . ?
C158 C159 C160 K1 -67.12(16) . . . . ?
C158 C159 C160 C161 -0.1(3) . . . . ?
C158 C163 C164 C165 58.4(2) . . . . ?
C158 C163 C166 K1 -1.83(13) . . . . ?
C158 C163 C166 C167 -171.82(17) . . . . ?
C159 C158 C163 C164 38.5(2) . . . . ?
C159 C158 C163 C166 -85.97(19) . . . . ?
C159 C160 C161 K1 -65.73(16) . . . . ?
C159 C160 C161 C162 -0.1(3) . . . . ?
C160 C161 C162 K1 -65.75(17) . . . . ?
C160 C161 C162 C157 0.3(3) . . . . ?
C160 C161 C162 C168 -170.9(3) . . . . ?
C160 C161 C162 C243 172.2(5) . . . . ?
C161 C162 C168 C169 -50.5(4) . . . . ?
C161 C162 C168 C171 71.8(4) . . . . ?
C161 C162 C243 C244 88.4(12) . . . . ?
C161 C162 C243 C246 -43.5(13) . . . . ?
C162 C157 C158 K1 -68.20(13) . . . . ?
C162 C157 C158 C159 0.1(2) . . . . ?
C162 C157 C158 C163 -176.43(15) . . . . ?
C162 C168 C169 C170 -52.7(5) . . . . ?
C162 C168 C171 K1 12.5(4) . . . . ?
C162 C168 C171 C172 172.8(3) . . . . ?
C162 C243 C244 C245 -67.2(14) . . . . ?
C162 C243 C246 C247 -171.0(11) . . . . ?
C163 C158 C159 K1 108.05(15) . . . . ?
C163 C158 C159 C160 176.57(17) . . . . ?
C164 C163 C166 K1 -128.23(13) . . . . ?
C164 C163 C166 C167 61.8(2) . . . . ?
C166 C163 C164 C165 -177.99(17) . . . . ?
K3 C71 C72 C73 65.3(3) . . . . ?
K3 C71 C72 C77 -110.4(3) . . . . ?
K3 C71 C76 C75 -65.1(3) . . . . ?
K3 C71 C76 C82 116.4(3) . . . . ?
K3 C72 C73 C74 66.1(3) . . . . ?
K3 C72 C77 C78 136.2(2) . . . . ?
K3 C72 C77 C80 11.4(3) . . . . ?
K3 C73 C74 C75 68.7(3) . . . . ?
K3 C74 C75 C76 66.5(3) . . . . ?
K3 C75 C76 C71 65.2(3) . . . . ?
K3 C75 C76 C82 -116.3(3) . . . . ?
K3 C76 C82 C83 -131.7(3) . . . . ?
K3 C76 C82 C85 -5.0(4) . . . . ?
K3 C99 C100 C101 65.9(5) . . . . ?
K3 C99 C104 C105 3.4(7) . . . . ?
K3 C99 C104 C107 122.9(4) . . . . ?
K3 C100 C101 C102 62.5(5) . . . . ?
K3 C101 C102 C103 66.6(6) . . . . ?
K3 C102 C103 C98 68.1(6) . . . . ?
K3 C102 C103 C109 -108.5(6) . . . . ?
K3 C103 C109 C110 -141.0(3) . . . . ?
K3 C103 C109 C112 -17.4(4) . . . . ?
N5 C87 C88 C89 -3.9(5) . . . . ?
N5 C87 C90 C91 10.8(4) . . . . ?
N5 C87 C90 C92 132.4(3) . . . . ?
N5 C87 C90 C93 -108.1(3) . . . . ?
N5 C98 C99 K3 105.9(6) . . . . ?
N5 C98 C99 C100 173.9(8) . . . . ?
N5 C98 C99 C104 -6.3(7) . . . . ?
N5 C98 C103 K3 -104.3(7) . . . . ?
N5 C98 C103 C102 -172.9(8) . . . . ?
N5 C98 C103 C109 3.6(11) . . . . ?
C18 C13 C14 K1 108.4(3) . . . . ?
C18 C13 C14 C15 172.6(3) . . . . ?
C19 C18 C21 C22 64.8(6) . . . . ?
C21 C18 C19 C20 -177.2(5) . . . . ?
C34 C29 C30 C31 -170.5(4) . . . . ?
C35 C34 C37 C38 170.0(8) . . . . ?
C37 C34 C35 C36 -66.8(10) . . . . ?
C61 C56 C57 C58 -170.6(3) . . . . ?
C62 C61 C64 C65 -68.7(5) . . . . ?
C64 C61 C62 C63 -69.6(5) . . . . ?
C71 N4 C46 C45 158.3(3) . . . . ?
C71 N4 C46 C51 -30.4(4) . . . . ?
C71 C72 C73 K3 -65.6(3) . . . . ?
C71 C72 C73 C74 0.5(4) . . . . ?
C71 C72 C77 C78 -135.6(3) . . . . ?
C71 C72 C77 C80 99.6(3) . . . . ?
C71 C76 C82 C83 137.7(3) . . . . ?
C71 C76 C82 C85 -95.6(4) . . . . ?
C72 C71 C76 K3 68.1(2) . . . . ?
C72 C71 C76 C75 3.0(4) . . . . ?
C72 C71 C76 C82 -175.6(3) . . . . ?
C72 C73 C74 K3 -66.7(3) . . . . ?
C72 C73 C74 C75 2.0(4) . . . . ?
C72 C77 C78 C79 61.4(5) . . . . ?
C72 C77 C80 C81 -175.8(4) . . . . ?
C73 C72 C77 C78 48.7(4) . . . . ?
C73 C72 C77 C80 -76.1(4) . . . . ?
C73 C74 C75 K3 -68.4(2) . . . . ?
C73 C74 C75 C76 -1.9(4) . . . . ?
C74 C75 C76 K3 -65.8(3) . . . . ?
C74 C75 C76 C71 -0.6(5) . . . . ?
C74 C75 C76 C82 177.9(3) . . . . ?
C75 C76 C82 C83 -40.8(4) . . . . ?
C75 C76 C82 C85 85.9(4) . . . . ?
C76 C71 C72 K3 -68.2(2) . . . . ?
C76 C71 C72 C73 -2.9(4) . . . . ?
C76 C71 C72 C77 -178.6(3) . . . . ?
C76 C82 C83 C84 -170.9(3) . . . . ?
C76 C82 C85 C86 -76.4(5) . . . . ?
C77 C72 C73 K3 110.1(3) . . . . ?
C77 C72 C73 C74 176.2(3) . . . . ?
C78 C77 C80 C81 58.8(5) . . . . ?
C80 C77 C78 C79 -175.3(4) . . . . ?
C83 C82 C85 C86 50.9(7) . . . . ?
C85 C82 C83 C84 60.4(5) . . . . ?
C98 C99 C100 K3 -66.2(3) . . . . ?
C98 C99 C100 C101 -0.2(6) . . . . ?
C98 C99 C104 C105 91.5(6) . . . . ?
C98 C99 C104 C107 -149.1(5) . . . . ?
C98 C103 C109 C110 131.1(7) . . . . ?
C98 C103 C109 C112 -105.3(7) . . . . ?
C99 C98 C103 K3 67.3(5) . . . . ?
C99 C98 C103 C102 -1.3(9) . . . . ?
C99 C98 C103 C109 175.3(6) . . . . ?
C99 C100 C101 K3 -64.6(4) . . . . ?
C99 C100 C101 C102 -2.1(8) . . . . ?
C99 C104 C107 C108 64.1(7) . . . . ?
C100 C99 C104 C105 -88.7(6) . . . . ?
C100 C99 C104 C107 30.8(7) . . . . ?
C100 C101 C102 K3 -63.9(5) . . . . ?
C100 C101 C102 C103 2.8(9) . . . . ?
C101 C102 C103 K3 -69.1(6) . . . . ?
C101 C102 C103 C98 -1.1(10) . . . . ?
C101 C102 C103 C109 -177.7(6) . . . . ?
C102 C103 C109 C110 -52.4(8) . . . . ?
C102 C103 C109 C112 71.2(7) . . . . ?
C103 C98 C99 K3 -66.1(6) . . . . ?
C103 C98 C99 C100 1.9(6) . . . . ?
C103 C98 C99 C104 -178.3(7) . . . . ?
C103 C109 C110 C111 -151.1(5) . . . . ?
C103 C109 C112 C113 172.6(4) . . . . ?
C104 C99 C100 K3 114.0(5) . . . . ?
C104 C99 C100 C101 179.9(6) . . . . ?
C110 C109 C112 C113 -63.9(5) . . . . ?
C112 C109 C110 C111 87.3(6) . . . . ?
C120 C115 C116 C117 -179.1(3) . . . . ?
C121 C120 C123 C124 60.2(5) . . . . ?
C123 C120 C121 C122 64.9(4) . . . . ?
C126 C125 C128 C129 59.3(4) . . . . ?
C128 C125 C126 C127 63.4(5) . . . . ?
C141 N7 C130 C131 -3.4(3) . . . . ?
C141 N7 C130 C133 170.8(2) . . . . ?
C141 C142 C143 C144 2.1(5) . . . . ?
C141 C142 C147 C148 -145.0(3) . . . . ?
C141 C142 C147 C150 84.4(4) . . . . ?
C141 C146 C152 C153 83.8(3) . . . . ?
C141 C146 C152 C155 -149.1(3) . . . . ?
C142 C141 C146 K4 101.4(3) . . . . ?
C142 C141 C146 C145 2.7(4) . . . . ?
C142 C141 C146 C152 -175.6(3) . . . . ?
C142 C143 C144 C145 0.6(6) . . . . ?
C142 C147 C148 C149 164.7(3) . . . . ?
C142 C147 C150 C151 62.3(3) . . . . ?
C143 C142 C147 C148 33.8(4) . . . . ?
C143 C142 C147 C150 -96.9(4) . . . . ?
C143 C144 C145 C146 -1.6(5) . . . . ?
C144 C145 C146 K4 -67.0(3) . . . . ?
C144 C145 C146 C141 0.0(4) . . . . ?
C144 C145 C146 C152 178.3(3) . . . . ?
C145 C146 C152 C153 -94.4(3) . . . . ?
C145 C146 C152 C155 32.7(4) . . . . ?
C146 C141 C142 K4 -99.5(3) . . . . ?
C146 C141 C142 C143 -3.7(5) . . . . ?
C146 C141 C142 C147 175.1(3) . . . . ?
C146 C152 C153 C154 -171.4(3) . . . . ?
C146 C152 C155 C156 63.3(4) . . . . ?
C147 C142 C143 C144 -176.7(3) . . . . ?
C148 C147 C150 C151 -65.5(4) . . . . ?
C150 C147 C148 C149 -68.5(4) . . . . ?
C153 C152 C155 C156 -171.4(3) . . . . ?
C155 C152 C153 C154 60.7(4) . . . . ?
C169 C168 C171 K1 135.1(3) . . . . ?
C169 C168 C171 C172 -64.7(5) . . . . ?
C171 C168 C169 C170 -174.0(3) . . . . ?
K3A C188 C189 C190 -66.7(10) . . . . ?
K3A C188 C189 C194 103.2(9) . . . . ?
K3A C188 C193 C192 69.1(12) . . . . ?
K3A C188 C193 C199 -110.1(12) . . . . ?
K3A C189 C190 C191 -62.9(12) . . . . ?
K3A C189 C194 C195 -141.9(8) . . . . ?
K3A C189 C194 C197 4.5(12) . . . . ?
K3A C190 C191 C192 -65.4(13) . . . . ?
K3A C191 C192 C193 -66.2(11) . . . . ?
K3A C192 C193 C188 -66.5(13) . . . . ?
K3A C192 C193 C199 112.7(11) . . . . ?
K3A C193 C199 C200 148.8(9) . . . . ?
K3A C193 C199 C202 17.4(13) . . . . ?
K3A C205 C206 C207 73.0(17) . . . . ?
K3A C205 C210 C105 -14(3) . . . . ?
K3A C205 C210 C211 140(2) . . . . ?
K3A C206 C207 C208 92(2) . . . . ?
K3A C207 C208 C209 60(2) . . . . ?
N5A C87 C88 C89 9.4(14) . . . . ?
N5A C87 C90 C91 -3.2(15) . . . . ?
N5A C87 C90 C92 118.5(14) . . . . ?
N5A C87 C90 C93 -122.1(14) . . . . ?
N5A C204 C205 K3A 93(3) . . . . ?
N5A C204 C205 C206 162(4) . . . . ?
N5A C204 C205 C210 -9(3) . . . . ?
N5A C204 C209 C208 -168(3) . . . . ?
N5A C204 C209 C213 21(4) . . . . ?
C173 C13 C14 K1 120.6(6) . . . . ?
C173 C13 C14 C15 -175.3(6) . . . . ?
C174 C173 C176 C177 -53.7(13) . . . . ?
C176 C173 C174 C175 -58.0(13) . . . . ?
C178 C29 C30 C31 170.8(6) . . . . ?
C179 C178 C181 C182 -62.4(15) . . . . ?
C181 C178 C179 C180 -40(2) . . . . ?
C183 C56 C57 C58 164.5(4) . . . . ?
C184 C183 C186 C187 -72.1(9) . . . . ?
C186 C183 C184 C185 -160.1(8) . . . . ?
C188 N4 C46 C45 145.9(7) . . . . ?
C188 N4 C46 C51 -42.7(7) . . . . ?
C188 C189 C190 K3A 61.3(11) . . . . ?
C188 C189 C190 C191 -1.6(19) . . . . ?
C188 C189 C194 C195 138.7(13) . . . . ?
C188 C189 C194 C197 -75.0(15) . . . . ?
C188 C193 C199 C200 -122.8(15) . . . . ?
C188 C193 C199 C202 105.8(16) . . . . ?
C189 C188 C193 K3A -75.9(14) . . . . ?
C189 C188 C193 C192 -7(2) . . . . ?
C189 C188 C193 C199 174.0(12) . . . . ?
C189 C190 C191 K3A 63.1(12) . . . . ?
C189 C190 C191 C192 -2(2) . . . . ?
C189 C194 C195 C196 -59.5(19) . . . . ?
C189 C194 C197 C198 -116.3(15) . . . . ?
C190 C189 C194 C195 -51.6(15) . . . . ?
C190 C189 C194 C197 94.8(13) . . . . ?
C190 C191 C192 K3A 67.8(13) . . . . ?
C190 C191 C192 C193 2(2) . . . . ?
C191 C192 C193 K3A 69.5(11) . . . . ?
C191 C192 C193 C188 3(2) . . . . ?
C191 C192 C193 C199 -177.8(12) . . . . ?
C192 C193 C199 C200 58.0(16) . . . . ?
C192 C193 C199 C202 -73.4(15) . . . . ?
C193 C188 C189 K3A 72.7(14) . . . . ?
C193 C188 C189 C190 6(2) . . . . ?
C193 C188 C189 C194 175.9(12) . . . . ?
C193 C199 C200 C201 144.9(13) . . . . ?
C193 C199 C202 C203 -173.5(14) . . . . ?
C194 C189 C190 K3A -108.9(9) . . . . ?
C194 C189 C190 C191 -171.8(11) . . . . ?
C195 C194 C197 C198 22(3) . . . . ?
C197 C194 C195 C196 162.3(15) . . . . ?
C200 C199 C202 C203 58.5(19) . . . . ?
C202 C199 C200 C201 -86.9(17) . . . . ?
C204 C205 C206 K3A -78.8(12) . . . . ?
C204 C205 C206 C207 -5.8(18) . . . . ?
C204 C205 C210 C105 81(3) . . . . ?
C204 C205 C210 C211 -125(3) . . . . ?
C204 C209 C213 C214 126(3) . . . . ?
C204 C209 C213 C216 -106(3) . . . . ?
C205 C204 C209 C208 -4(4) . . . . ?
C205 C204 C209 C213 -175(2) . . . . ?
C205 C206 C207 K3A -75.6(17) . . . . ?
C205 C206 C207 C208 16(3) . . . . ?
C205 C210 C211 C212 41(4) . . . . ?
C206 C205 C210 C105 -89(3) . . . . ?
C206 C205 C210 C211 65(3) . . . . ?
C206 C207 C208 C209 -19(4) . . . . ?
C207 C208 C209 C204 13(4) . . . . ?
C207 C208 C209 C213 -176(2) . . . . ?
C208 C209 C213 C214 -46(3) . . . . ?
C208 C209 C213 C216 82(3) . . . . ?
C209 C204 C205 K3A -69(2) . . . . ?
C209 C204 C205 C206 0(2) . . . . ?
C209 C204 C205 C210 -170(3) . . . . ?
C209 C213 C214 C215 174.0(17) . . . . ?
C209 C213 C216 C217 -71.3(18) . . . . ?
C210 C205 C206 K3A 91(2) . . . . ?
C210 C205 C206 C207 164(3) . . . . ?
C214 C213 C216 C217 58.1(17) . . . . ?
C216 C213 C214 C215 46.1(18) . . . . ?
C218 C115 C116 C117 -164.3(7) . . . . ?
C219 C218 C221 C222 -176.0(16) . . . . ?
C221 C218 C219 C220 -78(2) . . . . ?
C223 C125 C225 C226 -176.2(9) . . . . ?
C225 C125 C223 C224 80.9(13) . . . . ?
C227 N7 C130 C131 23.1(6) . . . . ?
C227 N7 C130 C133 -162.7(6) . . . . ?
C227 C228 C229 C230 4.7(17) . . . . ?
C227 C228 C233 C234 66.7(13) . . . . ?
C227 C228 C233 C236 -163.8(10) . . . . ?
C227 C232 C238 C239 -151.7(11) . . . . ?
C227 C232 C238 C241 85.7(14) . . . . ?
C228 C227 C232 K4 112.2(12) . . . . ?
C228 C227 C232 C231 3(2) . . . . ?
C228 C227 C232 C238 -178.2(11) . . . . ?
C228 C229 C230 C231 -4.1(19) . . . . ?
C228 C233 C234 C235 82.3(14) . . . . ?
C228 C233 C236 C237 57.7(13) . . . . ?
C229 C228 C233 C234 -102.8(12) . . . . ?
C229 C228 C233 C236 26.7(14) . . . . ?
C229 C230 C231 C232 3(2) . . . . ?
C230 C231 C232 K4 -79.4(16) . . . . ?
C230 C231 C232 C227 -3(2) . . . . ?
C230 C231 C232 C238 178.9(12) . . . . ?
C231 C232 C238 C239 26.7(17) . . . . ?
C231 C232 C238 C241 -95.9(15) . . . . ?
C232 C227 C228 C229 -4.5(19) . . . . ?
C232 C227 C228 C233 -173.4(11) . . . . ?
C232 C238 C239 C240 66(2) . . . . ?
C232 C238 C241 C242 -169.2(11) . . . . ?
C233 C228 C229 C230 173.3(10) . . . . ?
C234 C233 C236 C237 -168.8(11) . . . . ?
C236 C233 C234 C235 -46.6(15) . . . . ?
C239 C238 C241 C242 68.1(17) . . . . ?
C241 C238 C239 C240 -171.1(17) . . . . ?
C244 C243 C246 C247 56.8(17) . . . . ?
C246 C243 C244 C245 67.4(12) . . . . ?

loop_
_exptl_oxdiff_crystal_face_indexfrac_h
_exptl_oxdiff_crystal_face_indexfrac_k
_exptl_oxdiff_crystal_face_indexfrac_l
_exptl_oxdiff_crystal_face_x
_exptl_oxdiff_crystal_face_y
_exptl_oxdiff_crystal_face_z
0.0000 0.9993 0.9999 0.0062 -0.0049 -0.0854
-1.9982 0.9995 -0.0019 0.0749 -0.1624 -0.0774
-1.9983 0.0002 -1.0018 0.0686 -0.1574 0.0080
-0.9982 1.9988 -0.0001 0.1248 -0.0600 -0.1238
0.9983 -0.0002 1.9999 -0.1123 0.0501 -0.0470
-0.0000 -0.9993 -0.9999 -0.0062 0.0049 0.0854
-8.0269 3.5909 -12.0239 0.9013 -0.4293 0.0579
7.7783 0.3440 -8.7085 0.4089 0.8579 0.3112
8.4430 -8.1720 -0.1155 -0.5402 0.6327 0.5549
10.1766 -5.0180 4.8468 -0.6288 0.7358 0.2514
0.4461 -12.1166 -0.0277 -0.7087 -0.1310 0.6933
-0.4580 12.0866 -0.0971 0.7135 0.1319 -0.6881
5.2120 10.4881 -0.2634 0.5821 0.6134 -0.5337
-5.7346 0.0500 11.6850 -0.5577 -0.7285 -0.3978
-6.2842 -9.6531 0.5208 -0.5380 -0.7012 0.4678
-8.4908 0.2365 7.6701 -0.3152 -0.8928 -0.3217
-11.1775 -0.1767 0.0632 0.0787 -0.9910 -0.1078
-1.7328 -0.1611 -16.6065 0.8690 0.1611 0.4678
0.9666 5.9746 -11.2092 0.9236 0.3833 -0.0074
-0.4430 0.0089 15.8399 -0.8200 -0.3408 -0.4597
-2.2288 9.1464 -7.5019 0.9420 0.0751 -0.3271
10.7606 0.3782 -1.7739 0.0255 0.9897 0.1412

loop_
_smtbx_masks_void_nr
_smtbx_masks_void_average_x
_smtbx_masks_void_average_y
_smtbx_masks_void_average_z
_smtbx_masks_void_volume
_smtbx_masks_void_count_electrons
_smtbx_masks_void_content
1 0.000 0.500 0.500 435.4 88.7 ?
2 0.485 0.848 0.724 227.8 49.8 ?
3 0.515 0.152 0.276 227.8 50.0 ?
4 0.500 0.000 1.000 87.0 0.0 ?
